data_7126573
loop_
_publ_author_name
'Mullin, William J.'
'Qin, Huan'
'Mani, Tomoyasu'
'M\"uller, Peter'
'Panzer, Matthew J.'
'Thomas, Samuel W.'

_publ_section_title
;
 Turning on solid-state phosphorescence of platinum acetylides with
 aromatic stacking.
;
_journal_issue 50
_journal_name_full 'Chemical communications (Cambridge, England)'
_journal_page_first 6854
_journal_page_last 6857
_journal_paper_doi 10.1039/d0cc02119a
_journal_volume 56
_journal_year 2020
_chemical_formula_sum 'C72 H74 F10 O4 P2 Pt'
_chemical_formula_weight 1450.34
_space_group_crystal_system triclinic
_space_group_IT_number 2
_space_group_name_Hall '-P 1'
_space_group_name_H-M_alt 'P -1'
_atom_sites_solution_hydrogens geom
_atom_sites_solution_primary dual
_atom_sites_solution_secondary difmap
_audit_creation_method SHELXL-2017/1
_audit_update_record
;
2019-11-25 deposited with the CCDC.	2020-05-11 downloaded from the CCDC.
;
_cell_angle_alpha 60.1816(13)
_cell_angle_beta 89.8948(15)
_cell_angle_gamma 76.3364(17)
_cell_formula_units_Z 4
_cell_length_a 17.9125(8)
_cell_length_b 21.0950(10)
_cell_length_c 21.0976(8)
_cell_measurement_reflns_used 9598
_cell_measurement_temperature 100(2)
_cell_measurement_theta_max 28.28
_cell_measurement_theta_min 3.00
_cell_volume 6657.3(5)
_computing_cell_refinement 'SAINT 7.46A (Bruker-AXS, 2011)'
_computing_data_collection 'APEX2 v2011.4.0 (Bruker-AXS, 2011)'
_computing_data_reduction 'SAINT 7.46A (Bruker-AXS, 2011)'
_computing_molecular_graphics 'Bruker SHELXTL'
_computing_publication_material 'Bruker SHELXTL'
_computing_structure_refinement 'SHELXL-2017/1 (Sheldrick, 2017)'
_computing_structure_solution 'SHELXT (Sheldrick, 2015)'
_diffrn_ambient_temperature 100(2)
_diffrn_detector_area_resol_mean 10.4
_diffrn_measured_fraction_theta_full 0.999
_diffrn_measured_fraction_theta_max 0.988
_diffrn_measurement_device_type 'Bruker Photon 100 CMOS'
_diffrn_measurement_method '\f and \w scans'
_diffrn_radiation_type MoK\a
_diffrn_radiation_wavelength 0.71073
_diffrn_reflns_av_R_equivalents 0.0568
_diffrn_reflns_av_unetI/netI 0.0228
_diffrn_reflns_Laue_measured_fraction_full 0.999
_diffrn_reflns_Laue_measured_fraction_max 0.988
_diffrn_reflns_limit_h_max 23
_diffrn_reflns_limit_h_min -23
_diffrn_reflns_limit_k_max 28
_diffrn_reflns_limit_k_min -28
_diffrn_reflns_limit_l_max 28
_diffrn_reflns_limit_l_min -28
_diffrn_reflns_number 444239
_diffrn_reflns_point_group_measured_fraction_full 0.999
_diffrn_reflns_point_group_measured_fraction_max 0.988
_diffrn_reflns_theta_full 25.242
_diffrn_reflns_theta_max 28.282
_diffrn_reflns_theta_min 2.752
_diffrn_source 'sealed tube, Triumph monochromator'
_exptl_absorpt_coefficient_mu 2.231
_exptl_absorpt_correction_T_max 0.4604
_exptl_absorpt_correction_T_min 0.3727
_exptl_absorpt_correction_type multi-scan
_exptl_absorpt_process_details 'SADABS (Sheldrick, 2009)'
_exptl_crystal_colour yellow
_exptl_crystal_density_diffrn 1.447
_exptl_crystal_density_method 'not measured'
_exptl_crystal_description block
_exptl_crystal_F_000 2944
_exptl_crystal_size_max 0.200
_exptl_crystal_size_mid 0.200
_exptl_crystal_size_min 0.125
_refine_diff_density_max 3.457
_refine_diff_density_min -3.132
_refine_diff_density_rms 0.124
_refine_ls_extinction_method none
_refine_ls_goodness_of_fit_ref 1.091
_refine_ls_hydrogen_treatment constr
_refine_ls_matrix_type full
_refine_ls_number_parameters 3184
_refine_ls_number_reflns 32919
_refine_ls_number_restraints 12882
_refine_ls_restrained_S_all 0.998
_refine_ls_R_factor_all 0.0782
_refine_ls_R_factor_gt 0.0547
_refine_ls_shift/su_max 0.001
_refine_ls_shift/su_mean 0.000
_refine_ls_structure_factor_coef Fsqd
_refine_ls_weighting_details 'w=1/[\s^2^(Fo^2^)+(0.0268P)^2^+43.9932P] where P=(Fo^2^+2Fc^2^)/3'
_refine_ls_weighting_scheme calc
_refine_ls_wR_factor_gt 0.1112
_refine_ls_wR_factor_ref 0.1314
_reflns_Friedel_coverage 0.000
_reflns_number_gt 27498
_reflns_number_total 32919
_reflns_threshold_expression 'I > 2\s(I)'
_cod_data_source_file d0cc02119a2.cif
_cod_data_source_block WM02173
_cod_depositor_comments 'Adding full bibliography for 7126570--7126573.cif.'
_cod_database_code 7126573
_shelx_shelxl_version_number 2017/1
_shelx_space_group_comment
; 
The symmetry employed for this shelxl refinement is uniquely defined 
by the following loop, which should always be used as a source of 
symmetry information in preference to the above space-group names. 
They are only intended as comments. 
;
_shelx_estimated_absorpt_t_min 0.664
_shelx_estimated_absorpt_t_max 0.768

loop_
_space_group_symop_operation_xyz
'x, y, z'
'-x, -y, -z'

loop_
_atom_site_label
_atom_site_type_symbol
_atom_site_fract_x
_atom_site_fract_y
_atom_site_fract_z
_atom_site_U_iso_or_equiv
_atom_site_adp_type
_atom_site_occupancy
_atom_site_site_symmetry_order
_atom_site_calc_flag
_atom_site_refinement_flags_posn
_atom_site_refinement_flags_adp
_atom_site_refinement_flags_occupancy
_atom_site_disorder_assembly
_atom_site_disorder_group
Pt1 Pt 0.7118(3) 0.2455(2) 0.5096(2) 0.03356(17) Uani 0.512(4) 1 d D U P A 1
C1 C 0.7206(7) 0.2823(7) 0.5798(5) 0.0358(17) Uani 0.512(4) 1 d D U P A 1
C2 C 0.7276(10) 0.3028(9) 0.6231(7) 0.039(2) Uani 0.512(4) 1 d D U P A 1
C3 C 0.7473(7) 0.3226(7) 0.6760(6) 0.0413(18) Uani 0.512(4) 1 d D U P A 1
C4 C 0.8040(8) 0.2723(8) 0.7367(7) 0.034(2) Uani 0.512(4) 1 d D U P A 1
H4 H 0.830387 0.224242 0.743495 0.041 Uiso 0.512(4) 1 calc R U P A 1
C5 C 0.8224(9) 0.2921(8) 0.7874(8) 0.036(2) Uani 0.512(4) 1 d D U P A 1
H5 H 0.860857 0.257128 0.828776 0.043 Uiso 0.512(4) 1 calc R U P A 1
C6 C 0.7851(8) 0.3623(7) 0.7783(7) 0.0360(19) Uani 0.512(4) 1 d D U P A 1
C7 C 0.7269(8) 0.4120(7) 0.7187(7) 0.046(2) Uani 0.512(4) 1 d D U P A 1
H7 H 0.699692 0.459562 0.712730 0.055 Uiso 0.512(4) 1 calc R U P A 1
C8 C 0.7085(8) 0.3923(7) 0.6680(7) 0.046(2) Uani 0.512(4) 1 d D U P A 1
H8 H 0.669110 0.426786 0.627314 0.055 Uiso 0.512(4) 1 calc R U P A 1
C9 C 0.8048(10) 0.3863(8) 0.8278(7) 0.032(2) Uani 0.512(4) 1 d D U P A 1
C10 C 0.8181(13) 0.4031(13) 0.8721(10) 0.0312(18) Uani 0.512(4) 1 d D U P A 1
C11 C 0.837(3) 0.431(2) 0.9185(12) 0.0286(15) Uani 0.512(4) 1 d D U P A 1
C12 C 0.8834(13) 0.4815(11) 0.8916(9) 0.030(2) Uani 0.512(4) 1 d D U P A 1
H12 H 0.899030 0.496896 0.844145 0.036 Uiso 0.512(4) 1 calc R U P A 1
C13 C 0.9068(10) 0.5098(9) 0.9330(10) 0.032(2) Uani 0.512(4) 1 d D U P A 1
H13 H 0.936478 0.545584 0.913384 0.039 Uiso 0.512(4) 1 calc R U P A 1
C14 C 0.8863(10) 0.4855(9) 1.0031(10) 0.032(2) Uani 0.512(4) 1 d D U P A 1
H14 H 0.901729 0.504956 1.031482 0.039 Uiso 0.512(4) 1 calc R U P A 1
C15 C 0.8439(11) 0.4334(10) 1.0317(8) 0.031(2) Uani 0.512(4) 1 d D U P A 1
H15 H 0.832336 0.415560 1.080685 0.037 Uiso 0.512(4) 1 calc R U P A 1
C16 C 0.817(2) 0.4059(18) 0.9899(11) 0.0286(15) Uani 0.512(4) 1 d D U P A 1
C17 C 0.7735(9) 0.3484(8) 1.0277(7) 0.0301(17) Uani 0.512(4) 1 d D U P A 1
O1 O 0.7570(11) 0.3274(10) 1.0892(7) 0.034(3) Uani 0.512(4) 1 d D U P A 1
O2 O 0.7541(9) 0.3212(9) 0.9857(8) 0.032(2) Uani 0.512(4) 1 d D U P A 1
C18 C 0.7107(10) 0.2646(9) 1.0199(7) 0.0376(19) Uani 0.512(4) 1 d D U P A 1
H18A H 0.663858 0.283910 1.036865 0.045 Uiso 0.512(4) 1 calc R U P A 1
H18B H 0.743227 0.217105 1.062446 0.045 Uiso 0.512(4) 1 calc R U P A 1
C19 C 0.6895(6) 0.2520(6) 0.9602(6) 0.0290(10) Uani 0.512(4) 1 d D U P A 1
C20 C 0.7298(7) 0.1919(7) 0.9517(7) 0.0396(18) Uani 0.512(4) 1 d D U P A 1
F1 F 0.7919(8) 0.1416(8) 1.0011(9) 0.044(3) Uani 0.512(4) 1 d D U P A 1
C21 C 0.7098(9) 0.1809(9) 0.8951(9) 0.0441(19) Uani 0.512(4) 1 d D U P A 1
F2 F 0.7513(11) 0.1216(10) 0.8911(13) 0.063(4) Uani 0.512(4) 1 d D U P A 1
C22 C 0.6465(9) 0.2313(8) 0.8442(8) 0.046(2) Uani 0.512(4) 1 d D U P A 1
F3 F 0.6249(12) 0.2223(9) 0.7885(8) 0.059(3) Uani 0.512(4) 1 d D U P A 1
C23 C 0.6036(7) 0.2910(7) 0.8492(7) 0.044(2) Uani 0.512(4) 1 d D U P A 1
F4 F 0.5419(7) 0.3402(6) 0.7987(6) 0.061(3) Uani 0.512(4) 1 d D U P A 1
C24 C 0.6262(7) 0.3017(7) 0.9053(7) 0.037(2) Uani 0.512(4) 1 d D U P A 1
F5 F 0.5809(6) 0.3615(6) 0.9081(7) 0.045(2) Uani 0.512(4) 1 d D U P A 1
C31 C 0.7031(7) 0.2081(8) 0.4407(6) 0.0300(17) Uani 0.512(4) 1 d D U P A 1
C32 C 0.6980(11) 0.1860(13) 0.3985(10) 0.0314(19) Uani 0.512(4) 1 d D U P A 1
C33 C 0.6859(18) 0.1684(19) 0.3422(12) 0.0307(16) Uani 0.512(4) 1 d D U P A 1
C34 C 0.6418(12) 0.1188(11) 0.3511(8) 0.0308(19) Uani 0.512(4) 1 d D U P A 1
H34 H 0.616441 0.098646 0.393578 0.037 Uiso 0.512(4) 1 calc R U P A 1
C35 C 0.6346(10) 0.0985(9) 0.2985(7) 0.0307(19) Uani 0.512(4) 1 d D U P A 1
H35 H 0.605099 0.064089 0.305472 0.037 Uiso 0.512(4) 1 calc R U P A 1
C36 C 0.6710(16) 0.1288(16) 0.2351(10) 0.0314(16) Uani 0.512(4) 1 d D U P A 1
C37 C 0.7124(8) 0.1803(8) 0.2243(6) 0.0310(19) Uani 0.512(4) 1 d D U P A 1
H37 H 0.734252 0.203444 0.179890 0.037 Uiso 0.512(4) 1 calc R U P A 1
C38 C 0.7221(8) 0.1981(8) 0.2785(7) 0.031(2) Uani 0.512(4) 1 d D U P A 1
H38 H 0.753637 0.230753 0.272335 0.037 Uiso 0.512(4) 1 calc R U P A 1
C39 C 0.6613(12) 0.1078(10) 0.1806(7) 0.0334(19) Uani 0.512(4) 1 d D U P A 1
C40 C 0.6511(11) 0.0913(10) 0.1357(9) 0.031(2) Uani 0.512(4) 1 d D U P A 1
C41 C 0.6400(6) 0.0645(8) 0.0862(7) 0.0316(17) Uani 0.512(4) 1 d D U P A 1
C42 C 0.7031(7) 0.0168(10) 0.0798(10) 0.0350(19) Uani 0.512(4) 1 d D U P A 1
H42 H 0.752522 0.005656 0.105046 0.042 Uiso 0.512(4) 1 calc R U P A 1
C43 C 0.6957(7) -0.0153(8) 0.0371(8) 0.036(2) Uani 0.512(4) 1 d D U P A 1
H43 H 0.739740 -0.048339 0.033696 0.044 Uiso 0.512(4) 1 calc R U P A 1
C44 C 0.6245(7) 0.0010(8) -0.0002(7) 0.0355(19) Uani 0.512(4) 1 d D U P A 1
H44 H 0.618950 -0.022358 -0.027848 0.043 Uiso 0.512(4) 1 calc R U P A 1
C45 C 0.5612(6) 0.0510(7) 0.0024(7) 0.0347(18) Uani 0.512(4) 1 d D U P A 1
H45 H 0.512923 0.063999 -0.025716 0.042 Uiso 0.512(4) 1 calc R U P A 1
C46 C 0.5670(5) 0.0832(7) 0.0461(7) 0.0323(16) Uani 0.512(4) 1 d D U P A 1
C47 C 0.4951(5) 0.1345(6) 0.0461(5) 0.0412(19) Uani 0.512(4) 1 d D U P A 1
O3 O 0.4349(5) 0.1545(9) 0.0085(7) 0.069(3) Uani 0.512(4) 1 d D U P A 1
O4 O 0.5006(6) 0.1584(6) 0.0930(6) 0.0406(19) Uani 0.512(4) 1 d D U P A 1
C48 C 0.4329(6) 0.2080(7) 0.0957(7) 0.0411(19) Uani 0.512(4) 1 d D U P A 1
H48A H 0.392020 0.181373 0.114476 0.049 Uiso 0.512(4) 1 calc R U P A 1
H48B H 0.412463 0.252609 0.045791 0.049 Uiso 0.512(4) 1 calc R U P A 1
C49 C 0.4564(4) 0.2329(4) 0.1469(5) 0.0323(16) Uani 0.512(4) 1 d D U P A 1
C50 C 0.4994(5) 0.2838(5) 0.1287(5) 0.0366(18) Uani 0.512(4) 1 d D U P A 1
F6 F 0.5215(7) 0.3132(6) 0.0607(5) 0.055(3) Uani 0.512(4) 1 d D U P A 1
C51 C 0.5212(8) 0.3052(7) 0.1751(6) 0.0405(19) Uani 0.512(4) 1 d D U P A 1
F7 F 0.5628(8) 0.3553(7) 0.1542(8) 0.063(3) Uani 0.512(4) 1 d D U P A 1
C52 C 0.4957(9) 0.2775(7) 0.2439(6) 0.0381(19) Uani 0.512(4) 1 d D U P A 1
F8 F 0.5160(10) 0.2963(8) 0.2918(7) 0.057(3) Uani 0.512(4) 1 d D U P A 1
C53 C 0.4537(8) 0.2253(7) 0.2646(5) 0.0329(18) Uani 0.512(4) 1 d D U P A 1
F9 F 0.4323(10) 0.1946(8) 0.3321(6) 0.051(3) Uani 0.512(4) 1 d D U P A 1
C54 C 0.4339(7) 0.2035(6) 0.2166(5) 0.0298(17) Uani 0.512(4) 1 d D U P A 1
F10 F 0.3936(6) 0.1516(5) 0.2399(6) 0.047(2) Uani 0.512(4) 1 d D U P A 1
P1 P 0.5997(4) 0.2183(4) 0.5549(4) 0.0341(11) Uani 0.512(4) 1 d D U P A 1
C61 C 0.5614(7) 0.1609(7) 0.5285(8) 0.044(2) Uani 0.512(4) 1 d D U P A 1
H61A H 0.549624 0.189137 0.474065 0.053 Uiso 0.512(4) 1 calc R U P A 1
H61B H 0.602999 0.113943 0.543043 0.053 Uiso 0.512(4) 1 calc R U P A 1
C62 C 0.4902(8) 0.1384(9) 0.5599(10) 0.060(3) Uani 0.512(4) 1 d D U P A 1
H62A H 0.446710 0.184942 0.540942 0.072 Uiso 0.512(4) 1 calc R U P A 1
H62B H 0.499737 0.114687 0.614166 0.072 Uiso 0.512(4) 1 calc R U P A 1
C63 C 0.4651(10) 0.0837(9) 0.5427(11) 0.067(3) Uani 0.512(4) 1 d D U P A 1
H63A H 0.412685 0.080473 0.556500 0.081 Uiso 0.512(4) 1 calc R U P A 1
H63B H 0.462482 0.103159 0.489086 0.081 Uiso 0.512(4) 1 calc R U P A 1
C64 C 0.5211(16) 0.0059(10) 0.5842(16) 0.096(6) Uani 0.512(4) 1 d D U P A 1
H64A H 0.503924 -0.028228 0.572357 0.144 Uiso 0.512(4) 1 calc R U P A 1
H64B H 0.572856 0.008956 0.570011 0.144 Uiso 0.512(4) 1 calc R U P A 1
H64C H 0.523122 -0.013701 0.637339 0.144 Uiso 0.512(4) 1 calc R U P A 1
C65 C 0.6106(7) 0.1672(6) 0.6563(4) 0.0318(19) Uani 0.512(4) 1 d D U P A 1
H65A H 0.613460 0.202846 0.673287 0.038 Uiso 0.512(4) 1 calc R U P A 1
H65B H 0.564194 0.148832 0.672948 0.038 Uiso 0.512(4) 1 calc R U P A 1
C66 C 0.6822(9) 0.1005(9) 0.6914(6) 0.056(3) Uani 0.512(4) 1 d D U P A 1
H66A H 0.728714 0.119486 0.677510 0.068 Uiso 0.512(4) 1 calc R U P A 1
H66B H 0.681159 0.067017 0.671364 0.068 Uiso 0.512(4) 1 calc R U P A 1
C67 C 0.6895(9) 0.0538(8) 0.7753(6) 0.057(3) Uani 0.512(4) 1 d D U P A 1
H67A H 0.743936 0.023285 0.795823 0.068 Uiso 0.512(4) 1 calc R U P A 1
H67B H 0.675297 0.088205 0.795064 0.068 Uiso 0.512(4) 1 calc R U P A 1
C68 C 0.6368(12) 0.0016(10) 0.7984(10) 0.081(5) Uani 0.512(4) 1 d D U P A 1
H68A H 0.642038 -0.028023 0.852376 0.121 Uiso 0.512(4) 1 calc R U P A 1
H68B H 0.582929 0.031973 0.778557 0.121 Uiso 0.512(4) 1 calc R U P A 1
H68C H 0.651446 -0.032832 0.779316 0.121 Uiso 0.512(4) 1 calc R U P A 1
C69 C 0.5224(6) 0.3051(6) 0.5254(6) 0.046(2) Uani 0.512(4) 1 d D U P A 1
H69A H 0.479686 0.291562 0.554868 0.056 Uiso 0.512(4) 1 calc R U P A 1
H69B H 0.542637 0.338407 0.537158 0.056 Uiso 0.512(4) 1 calc R U P A 1
C70 C 0.4895(8) 0.3497(9) 0.4455(6) 0.063(3) Uani 0.512(4) 1 d D U P A 1
H70A H 0.471722 0.315141 0.433912 0.075 Uiso 0.512(4) 1 calc R U P A 1
H70B H 0.442776 0.389532 0.439166 0.075 Uiso 0.512(4) 1 calc R U P A 1
C71 C 0.5388(8) 0.3874(9) 0.3889(7) 0.063(3) Uani 0.512(4) 1 d D U P A 1
H71A H 0.575244 0.349299 0.381190 0.075 Uiso 0.512(4) 1 calc R U P A 1
H71B H 0.569516 0.410597 0.406136 0.075 Uiso 0.512(4) 1 calc R U P A 1
C72 C 0.4876(11) 0.4480(10) 0.3171(8) 0.075(5) Uani 0.512(4) 1 d D U P A 1
H72A H 0.520061 0.472786 0.279882 0.113 Uiso 0.512(4) 1 calc R U P A 1
H72B H 0.457738 0.424684 0.300030 0.113 Uiso 0.512(4) 1 calc R U P A 1
H72C H 0.452024 0.485834 0.324916 0.113 Uiso 0.512(4) 1 calc R U P A 1
P2 P 0.8222(4) 0.2755(4) 0.4632(3) 0.0514(13) Uani 0.512(4) 1 d D U P A 1
C81 C 0.9045(6) 0.1919(6) 0.5029(5) 0.046(2) Uani 0.512(4) 1 d D U P A 1
H81A H 0.899460 0.162074 0.479612 0.055 Uiso 0.512(4) 1 calc R U P A 1
H81B H 0.952032 0.208937 0.489032 0.055 Uiso 0.512(4) 1 calc R U P A 1
C82 C 0.9164(8) 0.1392(7) 0.5856(5) 0.048(2) Uani 0.512(4) 1 d D U P A 1
H82A H 0.867702 0.125081 0.601153 0.058 Uiso 0.512(4) 1 calc R U P A 1
H82B H 0.928199 0.166143 0.609888 0.058 Uiso 0.512(4) 1 calc R U P A 1
C83 C 0.9814(8) 0.0678(6) 0.6106(6) 0.052(2) Uani 0.512(4) 1 d D U P A 1
H83A H 1.028788 0.082140 0.590863 0.063 Uiso 0.512(4) 1 calc R U P A 1
H83B H 0.967240 0.038601 0.589782 0.063 Uiso 0.512(4) 1 calc R U P A 1
C84 C 0.9989(12) 0.0175(9) 0.6941(6) 0.065(4) Uani 0.512(4) 1 d D U P A 1
H84A H 1.041351 -0.027680 0.707113 0.097 Uiso 0.512(4) 1 calc R U P A 1
H84B H 1.014151 0.045729 0.714959 0.097 Uiso 0.512(4) 1 calc R U P A 1
H84C H 0.952576 0.002172 0.713878 0.097 Uiso 0.512(4) 1 calc R U P A 1
C85 C 0.8188(7) 0.3137(7) 0.3633(4) 0.051(2) Uani 0.512(4) 1 d D U P A 1
H85A H 0.863958 0.334369 0.347063 0.061 Uiso 0.512(4) 1 calc R U P A 1
H85B H 0.824443 0.271164 0.354185 0.061 Uiso 0.512(4) 1 calc R U P A 1
C86 C 0.7466(8) 0.3746(8) 0.3164(5) 0.050(2) Uani 0.512(4) 1 d D U P A 1
H86A H 0.743353 0.419860 0.320500 0.060 Uiso 0.512(4) 1 calc R U P A 1
H86B H 0.700556 0.356200 0.334818 0.060 Uiso 0.512(4) 1 calc R U P A 1
C87 C 0.7457(9) 0.3968(9) 0.2354(6) 0.058(3) Uani 0.512(4) 1 d D U P A 1
H87A H 0.789727 0.418311 0.215819 0.070 Uiso 0.512(4) 1 calc R U P A 1
H87B H 0.751824 0.351116 0.231318 0.070 Uiso 0.512(4) 1 calc R U P A 1
C88 C 0.6703(10) 0.4546(11) 0.1906(8) 0.076(4) Uani 0.512(4) 1 d D U P A 1
H88A H 0.670553 0.468333 0.138849 0.114 Uiso 0.512(4) 1 calc R U P A 1
H88B H 0.626886 0.432954 0.209611 0.114 Uiso 0.512(4) 1 calc R U P A 1
H88C H 0.664722 0.500032 0.194139 0.114 Uiso 0.512(4) 1 calc R U P A 1
C89 C 0.8408(8) 0.3496(7) 0.4770(8) 0.0545(19) Uani 0.512(4) 1 d D U P A 1
H89A H 0.794266 0.393599 0.454266 0.065 Uiso 0.512(4) 1 calc R U P A 1
H89B H 0.846897 0.330250 0.530702 0.065 Uiso 0.512(4) 1 calc R U P A 1
C90 C 0.9093(8) 0.3770(7) 0.4475(7) 0.048(2) Uani 0.512(4) 1 d D U P A 1
H90A H 0.899353 0.404939 0.392948 0.058 Uiso 0.512(4) 1 calc R U P A 1
H90B H 0.954611 0.332566 0.463370 0.058 Uiso 0.512(4) 1 calc R U P A 1
C91 C 0.9292(8) 0.4281(7) 0.4717(8) 0.049(3) Uani 0.512(4) 1 d D U P A 1
H91A H 0.982715 0.431309 0.462289 0.059 Uiso 0.512(4) 1 calc R U P A 1
H91B H 0.928399 0.404497 0.525535 0.059 Uiso 0.512(4) 1 calc R U P A 1
C92 C 0.8756(10) 0.5076(7) 0.4339(9) 0.053(3) Uani 0.512(4) 1 d D U P A 1
H92A H 0.892519 0.536848 0.452627 0.079 Uiso 0.512(4) 1 calc R U P A 1
H92B H 0.876998 0.532181 0.380576 0.079 Uiso 0.512(4) 1 calc R U P A 1
H92C H 0.822582 0.505320 0.443938 0.079 Uiso 0.512(4) 1 calc R U P A 1
Pt1A Pt 0.7060(3) 0.2479(2) 0.5093(2) 0.03356(17) Uani 0.488(4) 1 d D U P A 2
C1A C 0.7192(7) 0.2757(6) 0.5857(5) 0.0358(19) Uani 0.488(4) 1 d D U P A 2
C2A C 0.7267(10) 0.2919(9) 0.6324(7) 0.037(2) Uani 0.488(4) 1 d D U P A 2
C3A C 0.7443(7) 0.3130(6) 0.6847(5) 0.0351(17) Uani 0.488(4) 1 d D U P A 2
C4A C 0.8139(8) 0.2747(8) 0.7324(8) 0.037(2) Uani 0.488(4) 1 d D U P A 2
H4A H 0.849353 0.235077 0.729585 0.045 Uiso 0.488(4) 1 calc R U P A 2
C5A C 0.8323(9) 0.2932(9) 0.7839(9) 0.037(2) Uani 0.488(4) 1 d D U P A 2
H5A H 0.879747 0.265786 0.816388 0.044 Uiso 0.488(4) 1 calc R U P A 2
C6A C 0.7819(8) 0.3515(8) 0.7882(7) 0.0358(19) Uani 0.488(4) 1 d D U P A 2
C7A C 0.7112(7) 0.3892(7) 0.7418(6) 0.034(2) Uani 0.488(4) 1 d D U P A 2
H7A H 0.675585 0.428423 0.745047 0.041 Uiso 0.488(4) 1 calc R U P A 2
C8A C 0.6925(7) 0.3698(7) 0.6908(6) 0.0339(19) Uani 0.488(4) 1 d D U P A 2
H8A H 0.644020 0.395610 0.659867 0.041 Uiso 0.488(4) 1 calc R U P A 2
C9A C 0.8003(10) 0.3762(9) 0.8375(8) 0.035(2) Uani 0.488(4) 1 d D U P A 2
C10A C 0.8181(14) 0.4009(14) 0.8735(11) 0.0318(19) Uani 0.488(4) 1 d D U P A 2
C11A C 0.835(3) 0.429(2) 0.9197(12) 0.0295(16) Uani 0.488(4) 1 d D U P A 2
C12A C 0.8732(14) 0.4872(12) 0.8902(10) 0.031(2) Uani 0.488(4) 1 d D U P A 2
H12A H 0.886720 0.505129 0.841799 0.037 Uiso 0.488(4) 1 calc R U P A 2
C13A C 0.8912(11) 0.5186(10) 0.9306(10) 0.033(2) Uani 0.488(4) 1 d D U P A 2
H13A H 0.918033 0.556822 0.910399 0.039 Uiso 0.488(4) 1 calc R U P A 2
C14A C 0.8699(11) 0.4940(10) 1.0004(10) 0.032(2) Uani 0.488(4) 1 d D U P A 2
H14A H 0.881968 0.515536 1.028061 0.039 Uiso 0.488(4) 1 calc R U P A 2
C15A C 0.8314(12) 0.4388(11) 1.0298(9) 0.030(2) Uani 0.488(4) 1 d D U P A 2
H15A H 0.815385 0.423684 1.077037 0.036 Uiso 0.488(4) 1 calc R U P A 2
C16A C 0.815(2) 0.4040(19) 0.9911(11) 0.0287(16) Uani 0.488(4) 1 d D U P A 2
C17A C 0.7749(10) 0.3438(8) 1.0299(8) 0.0308(18) Uani 0.488(4) 1 d D U P A 2
O1A O 0.7724(11) 0.3115(10) 1.0956(7) 0.032(3) Uani 0.488(4) 1 d D U P A 2
O2A O 0.7414(10) 0.3281(9) 0.9837(8) 0.0304(19) Uani 0.488(4) 1 d D U P A 2
C18A C 0.7015(11) 0.2690(10) 1.0204(7) 0.0360(18) Uani 0.488(4) 1 d D U P A 2
H18C H 0.653437 0.287723 1.036266 0.043 Uiso 0.488(4) 1 calc R U P A 2
H18D H 0.735318 0.223845 1.064088 0.043 Uiso 0.488(4) 1 calc R U P A 2
C19A C 0.6835(7) 0.2506(6) 0.9642(6) 0.0290(10) Uani 0.488(4) 1 d D U P A 2
C20A C 0.7314(7) 0.1959(7) 0.9524(7) 0.0389(18) Uani 0.488(4) 1 d D U P A 2
F1A F 0.8000(8) 0.1558(9) 0.9950(11) 0.047(3) Uani 0.488(4) 1 d D U P A 2
C21A C 0.7130(9) 0.1800(10) 0.8989(10) 0.0436(19) Uani 0.488(4) 1 d D U P A 2
F2A F 0.7628(11) 0.1267(10) 0.8911(13) 0.057(3) Uani 0.488(4) 1 d D U P A 2
C22A C 0.6429(9) 0.2192(9) 0.8549(8) 0.044(2) Uani 0.488(4) 1 d D U P A 2
F3A F 0.6233(12) 0.2043(9) 0.8030(8) 0.061(4) Uani 0.488(4) 1 d D U P A 2
C23A C 0.5927(7) 0.2739(8) 0.8628(7) 0.042(2) Uani 0.488(4) 1 d D U P A 2
F4A F 0.5256(6) 0.3152(7) 0.8178(7) 0.057(3) Uani 0.488(4) 1 d D U P A 2
C24A C 0.6127(7) 0.2880(7) 0.9172(7) 0.034(2) Uani 0.488(4) 1 d D U P A 2
F5A F 0.5621(7) 0.3433(6) 0.9233(7) 0.044(3) Uani 0.488(4) 1 d D U P A 2
C31A C 0.6962(8) 0.2125(8) 0.4384(6) 0.0315(17) Uani 0.488(4) 1 d D U P A 2
C32A C 0.6918(12) 0.1924(13) 0.3943(10) 0.031(2) Uani 0.488(4) 1 d D U P A 2
C33A C 0.6904(19) 0.168(2) 0.3419(14) 0.0312(16) Uani 0.488(4) 1 d D U P A 2
C34A C 0.6363(12) 0.1294(11) 0.3421(8) 0.0312(19) Uani 0.488(4) 1 d D U P A 2
H34A H 0.605673 0.113583 0.381160 0.037 Uiso 0.488(4) 1 calc R U P A 2
C35A C 0.6266(10) 0.1140(9) 0.2864(7) 0.0309(19) Uani 0.488(4) 1 d D U P A 2
H35A H 0.588076 0.089787 0.286455 0.037 Uiso 0.488(4) 1 calc R U P A 2
C36A C 0.6736(16) 0.1341(17) 0.2299(11) 0.0320(17) Uani 0.488(4) 1 d D U P A 2
C37A C 0.7323(8) 0.1652(9) 0.2329(7) 0.033(2) Uani 0.488(4) 1 d D U P A 2
H37A H 0.767925 0.173941 0.197967 0.039 Uiso 0.488(4) 1 calc R U P A 2
C38A C 0.7395(8) 0.1838(9) 0.2872(7) 0.031(2) Uani 0.488(4) 1 d D U P A 2
H38A H 0.778294 0.207803 0.286994 0.038 Uiso 0.488(4) 1 calc R U P A 2
C39A C 0.6623(13) 0.1145(12) 0.1745(8) 0.0323(19) Uani 0.488(4) 1 d D U P A 2
C40A C 0.6465(11) 0.1029(10) 0.1271(8) 0.032(2) Uani 0.488(4) 1 d D U P A 2
C41A C 0.6295(7) 0.0834(8) 0.0730(7) 0.0311(18) Uani 0.488(4) 1 d D U P A 2
C42A C 0.6837(8) 0.0262(10) 0.0707(10) 0.036(2) Uani 0.488(4) 1 d D U P A 2
H42A H 0.730181 0.001311 0.104676 0.043 Uiso 0.488(4) 1 calc R U P A 2
C43A C 0.6725(8) 0.0038(9) 0.0203(8) 0.038(2) Uani 0.488(4) 1 d D U P A 2
H43A H 0.710525 -0.036197 0.020357 0.046 Uiso 0.488(4) 1 calc R U P A 2
C44A C 0.6060(7) 0.0402(8) -0.0295(7) 0.037(2) Uani 0.488(4) 1 d D U P A 2
H44A H 0.597866 0.025286 -0.064105 0.044 Uiso 0.488(4) 1 calc R U P A 2
C45A C 0.5509(7) 0.0982(8) -0.0296(7) 0.0353(19) Uani 0.488(4) 1 d D U P A 2
H45A H 0.505437 0.123302 -0.064825 0.042 Uiso 0.488(4) 1 calc R U P A 2
C46A C 0.5609(6) 0.1208(7) 0.0215(6) 0.0314(17) Uani 0.488(4) 1 d D U P A 2
C47A C 0.4957(5) 0.1812(6) 0.0165(5) 0.038(2) Uani 0.488(4) 1 d D U P A 2
O3A O 0.4432(7) 0.2183(9) -0.0325(6) 0.075(4) Uani 0.488(4) 1 d D U P A 2
O4A O 0.5010(6) 0.1918(6) 0.0732(5) 0.0362(19) Uani 0.488(4) 1 d D U P A 2
C48A C 0.4384(6) 0.2455(7) 0.0761(6) 0.0376(19) Uani 0.488(4) 1 d D U P A 2
H48C H 0.392733 0.225016 0.088783 0.045 Uiso 0.488(4) 1 calc R U P A 2
H48D H 0.424059 0.292819 0.027328 0.045 Uiso 0.488(4) 1 calc R U P A 2
C49A C 0.4623(5) 0.2624(4) 0.1337(5) 0.0306(16) Uani 0.488(4) 1 d D U P A 2
C50A C 0.5087(5) 0.3099(5) 0.1200(5) 0.0341(18) Uani 0.488(4) 1 d D U P A 2
F6A F 0.5339(7) 0.3409(6) 0.0534(5) 0.053(3) Uani 0.488(4) 1 d D U P A 2
C51A C 0.5309(8) 0.3277(7) 0.1688(6) 0.0379(19) Uani 0.488(4) 1 d D U P A 2
F7A F 0.5770(8) 0.3741(7) 0.1521(8) 0.059(3) Uani 0.488(4) 1 d D U P A 2
C52A C 0.5070(8) 0.2952(7) 0.2380(6) 0.0345(19) Uani 0.488(4) 1 d D U P A 2
F8A F 0.5271(10) 0.3143(8) 0.2855(7) 0.050(3) Uani 0.488(4) 1 d D U P A 2
C53A C 0.4619(8) 0.2463(7) 0.2553(6) 0.0309(18) Uani 0.488(4) 1 d D U P A 2
F9A F 0.4381(10) 0.2165(8) 0.3217(6) 0.044(3) Uani 0.488(4) 1 d D U P A 2
C54A C 0.4394(7) 0.2298(7) 0.2035(5) 0.0301(17) Uani 0.488(4) 1 d D U P A 2
F10A F 0.3942(6) 0.1824(5) 0.2211(6) 0.042(2) Uani 0.488(4) 1 d D U P A 2
P1A P 0.6035(4) 0.2048(4) 0.5653(4) 0.0349(11) Uani 0.488(4) 1 d D U P A 2
C61A C 0.5739(8) 0.1412(7) 0.5414(8) 0.044(2) Uani 0.488(4) 1 d D U P A 2
H61C H 0.560425 0.168284 0.487180 0.052 Uiso 0.488(4) 1 calc R U P A 2
H61D H 0.618961 0.097001 0.555581 0.052 Uiso 0.488(4) 1 calc R U P A 2
C62A C 0.5063(8) 0.1122(8) 0.5763(10) 0.056(3) Uani 0.488(4) 1 d D U P A 2
H62C H 0.459937 0.156158 0.558288 0.067 Uiso 0.488(4) 1 calc R U P A 2
H62D H 0.517631 0.089577 0.630266 0.067 Uiso 0.488(4) 1 calc R U P A 2
C63A C 0.4862(10) 0.0537(8) 0.5620(11) 0.063(3) Uani 0.488(4) 1 d D U P A 2
H63C H 0.435016 0.047010 0.577340 0.076 Uiso 0.488(4) 1 calc R U P A 2
H63D H 0.483141 0.071694 0.508648 0.076 Uiso 0.488(4) 1 calc R U P A 2
C64A C 0.5474(15) -0.0214(10) 0.6047(17) 0.095(6) Uani 0.488(4) 1 d D U P A 2
H64D H 0.534152 -0.058713 0.595301 0.143 Uiso 0.488(4) 1 calc R U P A 2
H64E H 0.597952 -0.014767 0.589040 0.143 Uiso 0.488(4) 1 calc R U P A 2
H64F H 0.549925 -0.039401 0.657592 0.143 Uiso 0.488(4) 1 calc R U P A 2
C65A C 0.6285(7) 0.1483(7) 0.6668(5) 0.037(2) Uani 0.488(4) 1 d D U P A 2
H65C H 0.636044 0.181964 0.684772 0.044 Uiso 0.488(4) 1 calc R U P A 2
H65D H 0.584548 0.127915 0.688801 0.044 Uiso 0.488(4) 1 calc R U P A 2
C66A C 0.7012(9) 0.0828(8) 0.6928(6) 0.044(3) Uani 0.488(4) 1 d D U P A 2
H66C H 0.736170 0.096386 0.654507 0.053 Uiso 0.488(4) 1 calc R U P A 2
H66D H 0.686800 0.037630 0.699315 0.053 Uiso 0.488(4) 1 calc R U P A 2
C67A C 0.7445(7) 0.0630(8) 0.7656(6) 0.045(3) Uani 0.488(4) 1 d D U P A 2
H67C H 0.794997 0.025262 0.777019 0.053 Uiso 0.488(4) 1 calc R U P A 2
H67D H 0.754639 0.109135 0.761151 0.053 Uiso 0.488(4) 1 calc R U P A 2
C68A C 0.6963(10) 0.0309(9) 0.8272(7) 0.051(3) Uani 0.488(4) 1 d D U P A 2
H68D H 0.724122 0.018308 0.873657 0.076 Uiso 0.488(4) 1 calc R U P A 2
H68E H 0.646599 0.068645 0.815981 0.076 Uiso 0.488(4) 1 calc R U P A 2
H68F H 0.686865 -0.015039 0.831813 0.076 Uiso 0.488(4) 1 calc R U P A 2
C69A C 0.5160(6) 0.2769(6) 0.5514(6) 0.046(2) Uani 0.488(4) 1 d D U P A 2
H69C H 0.477068 0.251200 0.578943 0.055 Uiso 0.488(4) 1 calc R U P A 2
H69D H 0.528122 0.305954 0.573313 0.055 Uiso 0.488(4) 1 calc R U P A 2
C70A C 0.4800(8) 0.3319(7) 0.4731(7) 0.050(3) Uani 0.488(4) 1 d D U P A 2
H70C H 0.424100 0.352823 0.472283 0.060 Uiso 0.488(4) 1 calc R U P A 2
H70D H 0.484139 0.304099 0.446220 0.060 Uiso 0.488(4) 1 calc R U P A 2
C71A C 0.5158(9) 0.3968(8) 0.4329(8) 0.059(3) Uani 0.488(4) 1 d D U P A 2
H71C H 0.569837 0.377065 0.427325 0.071 Uiso 0.488(4) 1 calc R U P A 2
H71D H 0.517297 0.421519 0.462082 0.071 Uiso 0.488(4) 1 calc R U P A 2
C72A C 0.4704(11) 0.4542(8) 0.3579(8) 0.063(4) Uani 0.488(4) 1 d D U P A 2
H72D H 0.494802 0.495853 0.332823 0.094 Uiso 0.488(4) 1 calc R U P A 2
H72E H 0.469612 0.429954 0.328681 0.094 Uiso 0.488(4) 1 calc R U P A 2
H72F H 0.417135 0.474355 0.363396 0.094 Uiso 0.488(4) 1 calc R U P A 2
P2A P 0.8108(4) 0.2848(4) 0.4561(3) 0.0461(11) Uani 0.488(4) 1 d D U P A 2
C81A C 0.8934(6) 0.2028(6) 0.4781(6) 0.047(2) Uani 0.488(4) 1 d D U P A 2
H81C H 0.874778 0.165306 0.471950 0.056 Uiso 0.488(4) 1 calc R U P A 2
H81D H 0.931200 0.219809 0.443120 0.056 Uiso 0.488(4) 1 calc R U P A 2
C82A C 0.9336(8) 0.1650(8) 0.5566(7) 0.064(3) Uani 0.488(4) 1 d D U P A 2
H82C H 0.989765 0.143847 0.558813 0.077 Uiso 0.488(4) 1 calc R U P A 2
H82D H 0.927467 0.203166 0.571938 0.077 Uiso 0.488(4) 1 calc R U P A 2
C83A C 0.8990(11) 0.1024(11) 0.6083(7) 0.070(3) Uani 0.488(4) 1 d D U P A 2
H83C H 0.898493 0.068918 0.588211 0.084 Uiso 0.488(4) 1 calc R U P A 2
H83D H 0.844536 0.125179 0.610038 0.084 Uiso 0.488(4) 1 calc R U P A 2
C84A C 0.9419(13) 0.0547(12) 0.6860(7) 0.078(5) Uani 0.488(4) 1 d D U P A 2
H84D H 0.916241 0.015369 0.716398 0.116 Uiso 0.488(4) 1 calc R U P A 2
H84E H 0.995539 0.030820 0.685101 0.116 Uiso 0.488(4) 1 calc R U P A 2
H84F H 0.941515 0.087151 0.706955 0.116 Uiso 0.488(4) 1 calc R U P A 2
C85A C 0.7920(7) 0.3397(7) 0.3550(4) 0.049(2) Uani 0.488(4) 1 d D U P A 2
H85C H 0.833892 0.365071 0.336695 0.059 Uiso 0.488(4) 1 calc R U P A 2
H85D H 0.795917 0.303610 0.337388 0.059 Uiso 0.488(4) 1 calc R U P A 2
C86A C 0.7155(8) 0.3991(8) 0.3201(6) 0.049(3) Uani 0.488(4) 1 d D U P A 2
H86C H 0.717852 0.444090 0.322959 0.059 Uiso 0.488(4) 1 calc R U P A 2
H86D H 0.674382 0.378841 0.348730 0.059 Uiso 0.488(4) 1 calc R U P A 2
C87A C 0.6936(9) 0.4239(9) 0.2397(6) 0.052(3) Uani 0.488(4) 1 d D U P A 2
H87C H 0.735412 0.442615 0.211224 0.062 Uiso 0.488(4) 1 calc R U P A 2
H87D H 0.688998 0.379488 0.236857 0.062 Uiso 0.488(4) 1 calc R U P A 2
C88A C 0.6179(9) 0.4857(9) 0.2054(8) 0.060(4) Uani 0.488(4) 1 d D U P A 2
H88D H 0.606074 0.499844 0.153920 0.090 Uiso 0.488(4) 1 calc R U P A 2
H88E H 0.576144 0.467036 0.232774 0.090 Uiso 0.488(4) 1 calc R U P A 2
H88F H 0.622548 0.530149 0.207147 0.090 Uiso 0.488(4) 1 calc R U P A 2
C89A C 0.8543(8) 0.3353(6) 0.4885(8) 0.056(2) Uani 0.488(4) 1 d D U P A 2
H89C H 0.855027 0.310928 0.542593 0.067 Uiso 0.488(4) 1 calc R U P A 2
H89D H 0.908795 0.330253 0.478479 0.067 Uiso 0.488(4) 1 calc R U P A 2
C90A C 0.8133(9) 0.4168(6) 0.4538(8) 0.056(2) Uani 0.488(4) 1 d D U P A 2
H90C H 0.757792 0.422030 0.459892 0.067 Uiso 0.488(4) 1 calc R U P A 2
H90D H 0.816839 0.442143 0.400275 0.067 Uiso 0.488(4) 1 calc R U P A 2
C91A C 0.8454(9) 0.4567(8) 0.4858(9) 0.060(3) Uani 0.488(4) 1 d D U P A 2
H91C H 0.807361 0.505815 0.470827 0.072 Uiso 0.488(4) 1 calc R U P A 2
H91D H 0.852257 0.425415 0.540279 0.072 Uiso 0.488(4) 1 calc R U P A 2
C92A C 0.9219(10) 0.4710(13) 0.4613(11) 0.068(4) Uani 0.488(4) 1 d D U P A 2
H92D H 0.939892 0.496803 0.483538 0.102 Uiso 0.488(4) 1 calc R U P A 2
H92E H 0.960242 0.422454 0.476886 0.102 Uiso 0.488(4) 1 calc R U P A 2
H92F H 0.915326 0.502890 0.407402 0.102 Uiso 0.488(4) 1 calc R U P A 2
Pt2 Pt 0.22274(7) 0.24013(6) 0.74977(7) 0.02654(16) Uani 0.5156(15) 1 d D U P B 1
C101 C 0.2371(6) 0.2768(7) 0.6447(3) 0.0326(19) Uani 0.5156(15) 1 d D U P B 1
C102 C 0.2467(9) 0.2977(9) 0.5815(4) 0.035(2) Uani 0.5156(15) 1 d D U P B 1
C103 C 0.2627(13) 0.3234(7) 0.5069(5) 0.034(2) Uani 0.5156(15) 1 d D U P B 1
C104 C 0.2945(14) 0.2713(7) 0.4853(5) 0.032(2) Uani 0.5156(15) 1 d D U P B 1
H104 H 0.306922 0.218474 0.520502 0.039 Uiso 0.5156(15) 1 calc R U P B 1
C105 C 0.3084(10) 0.2955(6) 0.4131(5) 0.032(2) Uani 0.5156(15) 1 d D U P B 1
H105 H 0.326772 0.259304 0.398460 0.038 Uiso 0.5156(15) 1 calc R U P B 1
C106 C 0.2955(9) 0.3724(6) 0.3621(5) 0.034(2) Uani 0.5156(15) 1 d D U P B 1
C107 C 0.2622(8) 0.4252(6) 0.3827(5) 0.036(2) Uani 0.5156(15) 1 d D U P B 1
H107 H 0.250143 0.477945 0.347435 0.043 Uiso 0.5156(15) 1 calc R U P B 1
C108 C 0.2467(8) 0.4006(6) 0.4548(5) 0.037(2) Uani 0.5156(15) 1 d D U P B 1
H108 H 0.224919 0.436861 0.468619 0.044 Uiso 0.5156(15) 1 calc R U P B 1
C109 C 0.3133(6) 0.3982(6) 0.2880(4) 0.029(2) Uani 0.5156(15) 1 d D U P B 1
C110 C 0.3260(7) 0.4173(7) 0.2264(5) 0.0245(18) Uani 0.5156(15) 1 d D U P B 1
C111 C 0.3452(7) 0.4427(6) 0.1529(5) 0.0209(13) Uani 0.5156(15) 1 d D U P B 1
C112 C 0.3893(7) 0.4954(7) 0.1267(5) 0.0250(15) Uani 0.5156(15) 1 d D U P B 1
H112 H 0.403521 0.513082 0.157197 0.030 Uiso 0.5156(15) 1 calc R U P B 1
C113 C 0.4126(8) 0.5223(8) 0.0572(6) 0.0290(18) Uani 0.5156(15) 1 d D U P B 1
H113 H 0.443226 0.557346 0.040783 0.035 Uiso 0.5156(15) 1 calc R U P B 1
C114 C 0.3910(8) 0.4977(8) 0.0122(6) 0.0278(18) Uani 0.5156(15) 1 d D U P B 1
H114 H 0.406200 0.516458 -0.035713 0.033 Uiso 0.5156(15) 1 calc R U P B 1
C115 C 0.3478(8) 0.4463(7) 0.0363(5) 0.0250(15) Uani 0.5156(15) 1 d D U P B 1
H115 H 0.333133 0.430101 0.004613 0.030 Uiso 0.5156(15) 1 calc R U P B 1
C116 C 0.3245(7) 0.4169(6) 0.1073(5) 0.0213(13) Uani 0.5156(15) 1 d D U P B 1
C117 C 0.2801(5) 0.3600(5) 0.1271(4) 0.0242(14) Uani 0.5156(15) 1 d D U P B 1
O5 O 0.2706(7) 0.3330(6) 0.0897(6) 0.0314(18) Uani 0.5156(15) 1 d D U P B 1
O6 O 0.2507(6) 0.3401(5) 0.1914(5) 0.0269(15) Uani 0.5156(15) 1 d D U P B 1
C118 C 0.2053(7) 0.2850(6) 0.2114(5) 0.0258(15) Uani 0.5156(15) 1 d D U P B 1
H11A H 0.236745 0.238406 0.213570 0.031 Uiso 0.5156(15) 1 calc R U P B 1
H11B H 0.158654 0.306802 0.174496 0.031 Uiso 0.5156(15) 1 calc R U P B 1
C119 C 0.1826(5) 0.2674(5) 0.2848(4) 0.0273(14) Uani 0.5156(15) 1 d D U P B 1
C120 C 0.1147(6) 0.3092(5) 0.2932(5) 0.0304(18) Uani 0.5156(15) 1 d D U P B 1
F11 F 0.0672(7) 0.3681(6) 0.2331(6) 0.043(3) Uani 0.5156(15) 1 d D U P B 1
C121 C 0.0928(7) 0.2932(8) 0.3617(6) 0.037(2) Uani 0.5156(15) 1 d D U P B 1
F12 F 0.0264(8) 0.3352(9) 0.3662(8) 0.054(3) Uani 0.5156(15) 1 d D U P B 1
C122 C 0.1395(8) 0.2340(8) 0.4240(6) 0.039(2) Uani 0.5156(15) 1 d D U P B 1
F13 F 0.1193(10) 0.2182(11) 0.4909(6) 0.058(3) Uani 0.5156(15) 1 d D U P B 1
C123 C 0.2064(7) 0.1905(8) 0.4192(5) 0.038(2) Uani 0.5156(15) 1 d D U P B 1
F14 F 0.2535(8) 0.1333(8) 0.4798(6) 0.056(3) Uani 0.5156(15) 1 d D U P B 1
C124 C 0.2269(6) 0.2077(6) 0.3503(5) 0.035(2) Uani 0.5156(15) 1 d D U P B 1
F15 F 0.2944(6) 0.1645(5) 0.3474(6) 0.048(2) Uani 0.5156(15) 1 d D U P B 1
C131 C 0.2096(5) 0.2030(5) 0.8558(3) 0.031(2) Uani 0.5156(15) 1 d D U P B 1
C132 C 0.2015(8) 0.1810(7) 0.9196(4) 0.031(2) Uani 0.5156(15) 1 d D U P B 1
C133 C 0.1886(8) 0.1613(8) 0.9936(5) 0.0275(16) Uani 0.5156(15) 1 d D U P B 1
C134 C 0.2234(8) 0.1903(8) 1.0288(5) 0.0314(16) Uani 0.5156(15) 1 d D U P B 1
H134 H 0.255566 0.222490 1.003578 0.038 Uiso 0.5156(15) 1 calc R U P B 1
C135 C 0.2116(8) 0.1727(8) 1.1000(5) 0.0293(16) Uani 0.5156(15) 1 d D U P B 1
H135 H 0.235408 0.193291 1.122969 0.035 Uiso 0.5156(15) 1 calc R U P B 1
C136 C 0.1650(7) 0.1250(7) 1.1380(5) 0.0272(16) Uani 0.5156(15) 1 d D U P B 1
C137 C 0.1292(7) 0.0971(8) 1.1031(5) 0.0286(17) Uani 0.5156(15) 1 d D U P B 1
H137 H 0.095746 0.066221 1.127984 0.034 Uiso 0.5156(15) 1 calc R U P B 1
C138 C 0.1418(7) 0.1136(7) 1.0319(5) 0.0298(17) Uani 0.5156(15) 1 d D U P B 1
H138 H 0.118422 0.092477 1.009303 0.036 Uiso 0.5156(15) 1 calc R U P B 1
C139 C 0.1531(7) 0.1060(7) 1.2126(5) 0.029(2) Uani 0.5156(15) 1 d D U P B 1
C140 C 0.1402(7) 0.0927(7) 1.2726(4) 0.023(2) Uani 0.5156(15) 1 d D U P B 1
C141 C 0.1237(6) 0.0726(8) 1.3465(4) 0.028(2) Uani 0.5156(15) 1 d D U P B 1
C142 C 0.1781(7) 0.0153(7) 1.4052(5) 0.033(2) Uani 0.5156(15) 1 d D U P B 1
H142 H 0.225474 -0.007991 1.395729 0.039 Uiso 0.5156(15) 1 calc R U P B 1
C143 C 0.1652(7) -0.0093(7) 1.4780(5) 0.034(2) Uani 0.5156(15) 1 d D U P B 1
H143 H 0.202637 -0.050275 1.517482 0.041 Uiso 0.5156(15) 1 calc R U P B 1
C144 C 0.0982(7) 0.0259(8) 1.4923(5) 0.034(2) Uani 0.5156(15) 1 d D U P B 1
H144 H 0.089129 0.008822 1.541886 0.041 Uiso 0.5156(15) 1 calc R U P B 1
C145 C 0.0441(7) 0.0859(8) 1.4353(5) 0.033(2) Uani 0.5156(15) 1 d D U P B 1
H145 H -0.000559 0.111835 1.445884 0.039 Uiso 0.5156(15) 1 calc R U P B 1
C146 C 0.0545(7) 0.1089(9) 1.3616(4) 0.0291(18) Uani 0.5156(15) 1 d D U P B 1
C147 C -0.0083(6) 0.1723(6) 1.3058(5) 0.035(2) Uani 0.5156(15) 1 d D U P B 1
O7 O -0.0600(7) 0.2105(8) 1.3175(6) 0.070(4) Uani 0.5156(15) 1 d D U P B 1
O8 O -0.0024(8) 0.1837(8) 1.2384(4) 0.039(2) Uani 0.5156(15) 1 d D U P B 1
C148 C -0.0644(7) 0.2401(7) 1.1825(5) 0.0391(19) Uani 0.5156(15) 1 d D U P B 1
H14B H -0.075564 0.287440 1.184198 0.047 Uiso 0.5156(15) 1 calc R U P B 1
H14C H -0.111841 0.222279 1.190025 0.047 Uiso 0.5156(15) 1 calc R U P B 1
C149 C -0.0401(5) 0.2547(5) 1.1087(4) 0.0312(14) Uani 0.5156(15) 1 d D U P B 1
C150 C 0.0055(6) 0.3022(5) 1.0721(5) 0.0345(15) Uani 0.5156(15) 1 d D U P B 1
F16 F 0.0297(8) 0.3369(6) 1.1042(6) 0.052(2) Uani 0.5156(15) 1 d D U P B 1
C151 C 0.0270(8) 0.3157(7) 1.0059(6) 0.0379(15) Uani 0.5156(15) 1 d D U P B 1
F17 F 0.0712(8) 0.3630(7) 0.9727(7) 0.058(3) Uani 0.5156(15) 1 d D U P B 1
C152 C 0.0027(9) 0.2801(8) 0.9725(6) 0.0369(16) Uani 0.5156(15) 1 d D U P B 1
F18 F 0.0212(10) 0.2948(7) 0.9062(5) 0.054(3) Uani 0.5156(15) 1 d D U P B 1
C153 C -0.0434(11) 0.2328(9) 1.0067(7) 0.0331(14) Uani 0.5156(15) 1 d D U P B 1
F19 F -0.0647(12) 0.1968(9) 0.9754(8) 0.047(2) Uani 0.5156(15) 1 d D U P B 1
C154 C -0.0631(10) 0.2187(8) 1.0751(6) 0.0296(14) Uani 0.5156(15) 1 d D U P B 1
F20 F -0.1071(10) 0.1707(8) 1.1078(9) 0.043(2) Uani 0.5156(15) 1 d D U P B 1
P3 P 0.1079(3) 0.2189(4) 0.7300(4) 0.0320(8) Uani 0.5156(15) 1 d D U P B 1
C161 C 0.0314(6) 0.3067(6) 0.6766(7) 0.0343(16) Uani 0.5156(15) 1 d D U P B 1
H16A H 0.045173 0.335418 0.626435 0.041 Uiso 0.5156(15) 1 calc R U P B 1
H16B H -0.017262 0.294038 0.671695 0.041 Uiso 0.5156(15) 1 calc R U P B 1
C162 C 0.0166(10) 0.3577(7) 0.7096(9) 0.039(2) Uani 0.5156(15) 1 d D U P B 1
H16C H 0.010153 0.327150 0.762124 0.047 Uiso 0.5156(15) 1 calc R U P B 1
H16D H 0.062555 0.376703 0.707771 0.047 Uiso 0.5156(15) 1 calc R U P B 1
C163 C -0.0548(9) 0.4253(8) 0.6703(11) 0.043(3) Uani 0.5156(15) 1 d D U P B 1
H16E H -0.051451 0.452930 0.616737 0.052 Uiso 0.5156(15) 1 calc R U P B 1
H16F H -0.101767 0.406799 0.677239 0.052 Uiso 0.5156(15) 1 calc R U P B 1
C164 C -0.0622(12) 0.4793(11) 0.6989(15) 0.055(4) Uani 0.5156(15) 1 d D U P B 1
H16G H -0.108594 0.521904 0.672382 0.083 Uiso 0.5156(15) 1 calc R U P B 1
H16H H -0.066515 0.452429 0.751725 0.083 Uiso 0.5156(15) 1 calc R U P B 1
H16I H -0.016223 0.498539 0.691251 0.083 Uiso 0.5156(15) 1 calc R U P B 1
C165 C 0.0710(8) 0.1638(8) 0.8163(6) 0.0401(18) Uani 0.5156(15) 1 d D U P B 1
H16J H 0.115794 0.132839 0.855903 0.048 Uiso 0.5156(15) 1 calc R U P B 1
H16K H 0.037890 0.199925 0.828571 0.048 Uiso 0.5156(15) 1 calc R U P B 1
C166 C 0.0253(9) 0.1120(8) 0.8181(7) 0.047(2) Uani 0.5156(15) 1 d D U P B 1
H16L H 0.055518 0.078768 0.801174 0.056 Uiso 0.5156(15) 1 calc R U P B 1
H16M H -0.023483 0.142736 0.783603 0.056 Uiso 0.5156(15) 1 calc R U P B 1
C167 C 0.0061(10) 0.0627(9) 0.8956(7) 0.052(3) Uani 0.5156(15) 1 d D U P B 1
H16N H 0.053860 0.024249 0.928154 0.062 Uiso 0.5156(15) 1 calc R U P B 1
H16O H -0.015154 0.094714 0.916826 0.062 Uiso 0.5156(15) 1 calc R U P B 1
C168 C -0.0526(10) 0.0237(9) 0.8911(8) 0.060(3) Uani 0.5156(15) 1 d D U P B 1
H16P H -0.065066 -0.007894 0.940547 0.089 Uiso 0.5156(15) 1 calc R U P B 1
H16Q H -0.099924 0.061980 0.859205 0.089 Uiso 0.5156(15) 1 calc R U P B 1
H16R H -0.031090 -0.008300 0.870503 0.089 Uiso 0.5156(15) 1 calc R U P B 1
C169 C 0.1157(7) 0.1674(7) 0.6809(7) 0.0337(15) Uani 0.5156(15) 1 d D U P B 1
H16S H 0.064953 0.158639 0.675074 0.040 Uiso 0.5156(15) 1 calc R U P B 1
H16T H 0.128859 0.198806 0.631077 0.040 Uiso 0.5156(15) 1 calc R U P B 1
C170 C 0.1768(10) 0.0920(7) 0.7209(7) 0.051(3) Uani 0.5156(15) 1 d D U P B 1
H17A H 0.152890 0.053362 0.757359 0.062 Uiso 0.5156(15) 1 calc R U P B 1
H17B H 0.218055 0.096391 0.748405 0.062 Uiso 0.5156(15) 1 calc R U P B 1
C171 C 0.2138(9) 0.0641(9) 0.6714(9) 0.053(3) Uani 0.5156(15) 1 d D U P B 1
H17C H 0.224522 0.106739 0.626326 0.064 Uiso 0.5156(15) 1 calc R U P B 1
H17D H 0.263508 0.024907 0.697537 0.064 Uiso 0.5156(15) 1 calc R U P B 1
C172 C 0.1587(14) 0.0314(16) 0.6514(15) 0.091(5) Uani 0.5156(15) 1 d D U P B 1
H17E H 0.181443 0.012943 0.619365 0.137 Uiso 0.5156(15) 1 calc R U P B 1
H17F H 0.148649 -0.010879 0.696370 0.137 Uiso 0.5156(15) 1 calc R U P B 1
H17G H 0.109805 0.070654 0.625419 0.137 Uiso 0.5156(15) 1 calc R U P B 1
P4 P 0.33555(19) 0.2632(2) 0.77514(17) 0.0313(5) Uani 0.5156(15) 1 d D U P B 1
C181 C 0.3232(6) 0.3113(6) 0.8277(5) 0.0355(13) Uani 0.5156(15) 1 d D U P B 1
H18E H 0.324715 0.273214 0.880288 0.043 Uiso 0.5156(15) 1 calc R U P B 1
H18F H 0.367678 0.332738 0.823959 0.043 Uiso 0.5156(15) 1 calc R U P B 1
C182 C 0.2488(7) 0.3745(7) 0.8035(7) 0.040(2) Uani 0.5156(15) 1 d D U P B 1
H18G H 0.252662 0.417884 0.755246 0.047 Uiso 0.5156(15) 1 calc R U P B 1
H18H H 0.205286 0.356399 0.796124 0.047 Uiso 0.5156(15) 1 calc R U P B 1
C183 C 0.2301(8) 0.4025(8) 0.8566(7) 0.043(2) Uani 0.5156(15) 1 d D U P B 1
H18I H 0.271995 0.423421 0.862112 0.052 Uiso 0.5156(15) 1 calc R U P B 1
H18J H 0.228222 0.359068 0.905576 0.052 Uiso 0.5156(15) 1 calc R U P B 1
C184 C 0.1531(9) 0.4632(9) 0.8312(9) 0.055(3) Uani 0.5156(15) 1 d D U P B 1
H18K H 0.143475 0.479499 0.867353 0.082 Uiso 0.5156(15) 1 calc R U P B 1
H18L H 0.154974 0.506826 0.783243 0.082 Uiso 0.5156(15) 1 calc R U P B 1
H18M H 0.111198 0.442469 0.826710 0.082 Uiso 0.5156(15) 1 calc R U P B 1
C185 C 0.3857(6) 0.3138(5) 0.6979(5) 0.0351(15) Uani 0.5156(15) 1 d D U P B 1
H18N H 0.438948 0.306240 0.718190 0.042 Uiso 0.5156(15) 1 calc R U P B 1
H18O H 0.390330 0.289471 0.667777 0.042 Uiso 0.5156(15) 1 calc R U P B 1
C186 C 0.3510(7) 0.3973(5) 0.6475(5) 0.0343(19) Uani 0.5156(15) 1 d D U P B 1
H18P H 0.351977 0.423654 0.675182 0.041 Uiso 0.5156(15) 1 calc R U P B 1
H18Q H 0.296110 0.406590 0.629815 0.041 Uiso 0.5156(15) 1 calc R U P B 1
C187 C 0.3946(8) 0.4300(6) 0.5812(6) 0.041(2) Uani 0.5156(15) 1 d D U P B 1
H18R H 0.448836 0.423093 0.598628 0.049 Uiso 0.5156(15) 1 calc R U P B 1
H18S H 0.395826 0.402063 0.554755 0.049 Uiso 0.5156(15) 1 calc R U P B 1
C188 C 0.3567(9) 0.5135(7) 0.5288(8) 0.054(4) Uani 0.5156(15) 1 d D U P B 1
H18T H 0.385849 0.532876 0.486973 0.081 Uiso 0.5156(15) 1 calc R U P B 1
H18U H 0.303275 0.520347 0.510858 0.081 Uiso 0.5156(15) 1 calc R U P B 1
H18V H 0.356236 0.541357 0.554691 0.081 Uiso 0.5156(15) 1 calc R U P B 1
C189 C 0.4086(5) 0.1715(4) 0.8321(5) 0.0360(13) Uani 0.5156(15) 1 d D U P B 1
H18W H 0.457120 0.180921 0.843429 0.043 Uiso 0.5156(15) 1 calc R U P B 1
H18$ H 0.389688 0.141794 0.879411 0.043 Uiso 0.5156(15) 1 calc R U P B 1
C190 C 0.4258(8) 0.1259(6) 0.7946(8) 0.047(2) Uani 0.5156(15) 1 d D U P B 1
H19A H 0.444467 0.156041 0.747344 0.056 Uiso 0.5156(15) 1 calc R U P B 1
H19B H 0.376998 0.117108 0.783128 0.056 Uiso 0.5156(15) 1 calc R U P B 1
C191 C 0.4852(8) 0.0504(6) 0.8396(7) 0.047(2) Uani 0.5156(15) 1 d D U P B 1
H19C H 0.466962 0.020395 0.887147 0.057 Uiso 0.5156(15) 1 calc R U P B 1
H19D H 0.534347 0.059110 0.850460 0.057 Uiso 0.5156(15) 1 calc R U P B 1
C192 C 0.5010(10) 0.0048(8) 0.8016(9) 0.054(3) Uani 0.5156(15) 1 d D U P B 1
H19E H 0.539996 -0.043409 0.833526 0.081 Uiso 0.5156(15) 1 calc R U P B 1
H19F H 0.452986 -0.005204 0.791729 0.081 Uiso 0.5156(15) 1 calc R U P B 1
H19G H 0.520430 0.033544 0.755011 0.081 Uiso 0.5156(15) 1 calc R U P B 1
Pt2B Pt 0.21079(8) 0.26375(6) 0.74275(7) 0.02654(16) Uani 0.4844(15) 1 d D U P B 2
C1B C 0.2241(7) 0.2948(8) 0.6379(4) 0.032(2) Uani 0.4844(15) 1 d D U P B 2
C2B C 0.2352(10) 0.3098(9) 0.5763(5) 0.035(2) Uani 0.4844(15) 1 d D U P B 2
C3B C 0.2502(13) 0.3250(8) 0.5037(5) 0.037(2) Uani 0.4844(15) 1 d D U P B 2
C4B C 0.3029(15) 0.2715(8) 0.4938(6) 0.035(3) Uani 0.4844(15) 1 d D U P B 2
H4B H 0.325673 0.222374 0.534989 0.042 Uiso 0.4844(15) 1 calc R U P B 2
C5B C 0.3225(11) 0.2894(8) 0.4241(5) 0.036(3) Uani 0.4844(15) 1 d D U P B 2
H5B H 0.362457 0.254356 0.418885 0.043 Uiso 0.4844(15) 1 calc R U P B 2
C6B C 0.2841(9) 0.3581(7) 0.3621(5) 0.034(2) Uani 0.4844(15) 1 d D U P B 2
C7B C 0.2318(9) 0.4121(7) 0.3719(5) 0.043(3) Uani 0.4844(15) 1 d D U P B 2
H7B H 0.207295 0.460478 0.330364 0.052 Uiso 0.4844(15) 1 calc R U P B 2
C8B C 0.2154(9) 0.3957(7) 0.4421(5) 0.047(3) Uani 0.4844(15) 1 d D U P B 2
H8B H 0.180016 0.433098 0.448005 0.056 Uiso 0.4844(15) 1 calc R U P B 2
C9B C 0.3004(7) 0.3793(7) 0.2884(4) 0.028(2) Uani 0.4844(15) 1 d D U P B 2
C10B C 0.3140(8) 0.3974(7) 0.2272(5) 0.0237(18) Uani 0.4844(15) 1 d D U P B 2
C11B C 0.3325(8) 0.4241(7) 0.1533(5) 0.0222(14) Uani 0.4844(15) 1 d D U P B 2
C12B C 0.3731(8) 0.4798(7) 0.1260(6) 0.0246(15) Uani 0.4844(15) 1 d D U P B 2
H12B H 0.386485 0.498083 0.156197 0.030 Uiso 0.4844(15) 1 calc R U P B 2
C13B C 0.3942(9) 0.5088(8) 0.0552(6) 0.0288(18) Uani 0.4844(15) 1 d D U P B 2
H13B H 0.422814 0.545518 0.037904 0.035 Uiso 0.4844(15) 1 calc R U P B 2
C14B C 0.3732(9) 0.4836(8) 0.0102(6) 0.0286(18) Uani 0.4844(15) 1 d D U P B 2
H14D H 0.385650 0.504693 -0.038787 0.034 Uiso 0.4844(15) 1 calc R U P B 2
C15B C 0.3346(9) 0.4285(8) 0.0361(5) 0.0262(17) Uani 0.4844(15) 1 d D U P B 2
H15B H 0.322186 0.410443 0.005363 0.031 Uiso 0.4844(15) 1 calc R U P B 2
C16B C 0.3130(8) 0.3979(7) 0.1076(5) 0.0226(13) Uani 0.4844(15) 1 d D U P B 2
C17B C 0.2725(6) 0.3380(5) 0.1284(5) 0.0241(14) Uani 0.4844(15) 1 d D U P B 2
O5B O 0.2649(8) 0.3094(7) 0.0924(6) 0.034(2) Uani 0.4844(15) 1 d D U P B 2
O6B O 0.2454(7) 0.3167(6) 0.1938(5) 0.0266(15) Uani 0.4844(15) 1 d D U P B 2
C18B C 0.2089(7) 0.2548(7) 0.2165(6) 0.0288(16) Uani 0.4844(15) 1 d D U P B 2
H8BX H 0.164778 0.269228 0.179448 0.035 Uiso 0.4844(15) 1 calc R U P B 2
H8BY H 0.246714 0.208277 0.223884 0.035 Uiso 0.4844(15) 1 calc R U P B 2
C19B C 0.1826(5) 0.2438(5) 0.2859(5) 0.0273(14) Uani 0.4844(15) 1 d D U P B 2
C20B C 0.1144(6) 0.2905(6) 0.2900(6) 0.033(2) Uani 0.4844(15) 1 d D U P B 2
F11B F 0.0717(8) 0.3501(7) 0.2275(6) 0.047(3) Uani 0.4844(15) 1 d D U P B 2
C21B C 0.0876(8) 0.2822(8) 0.3547(6) 0.038(2) Uani 0.4844(15) 1 d D U P B 2
F12B F 0.0215(8) 0.3291(10) 0.3538(8) 0.059(4) Uani 0.4844(15) 1 d D U P B 2
C22B C 0.1298(8) 0.2246(8) 0.4206(6) 0.037(2) Uani 0.4844(15) 1 d D U P B 2
F13B F 0.1038(10) 0.2143(11) 0.4842(6) 0.055(3) Uani 0.4844(15) 1 d D U P B 2
C23B C 0.1967(8) 0.1767(8) 0.4214(6) 0.037(2) Uani 0.4844(15) 1 d D U P B 2
F14B F 0.2386(8) 0.1202(8) 0.4857(6) 0.051(3) Uani 0.4844(15) 1 d D U P B 2
C24B C 0.2220(7) 0.1870(7) 0.3558(5) 0.035(2) Uani 0.4844(15) 1 d D U P B 2
F15B F 0.2882(6) 0.1370(6) 0.3595(6) 0.049(3) Uani 0.4844(15) 1 d D U P B 2
C31B C 0.2024(6) 0.2285(5) 0.8488(3) 0.0321(19) Uani 0.4844(15) 1 d D U P B 2
C32B C 0.1991(8) 0.2080(7) 0.9131(4) 0.029(2) Uani 0.4844(15) 1 d D U P B 2
C33B C 0.1970(8) 0.1831(8) 0.9901(5) 0.0262(16) Uani 0.4844(15) 1 d D U P B 2
C34B C 0.2403(8) 0.2053(9) 1.0268(5) 0.0304(17) Uani 0.4844(15) 1 d D U P B 2
H34B H 0.275371 0.234028 1.001723 0.036 Uiso 0.4844(15) 1 calc R U P B 2
C35B C 0.2330(8) 0.1859(8) 1.0994(5) 0.0290(17) Uani 0.4844(15) 1 d D U P B 2
H35B H 0.263042 0.200971 1.123817 0.035 Uiso 0.4844(15) 1 calc R U P B 2
C36B C 0.1809(7) 0.1441(7) 1.1360(5) 0.0241(16) Uani 0.4844(15) 1 d D U P B 2
C37B C 0.1371(7) 0.1224(8) 1.1001(5) 0.0246(16) Uani 0.4844(15) 1 d D U P B 2
H37B H 0.101860 0.093959 1.125308 0.030 Uiso 0.4844(15) 1 calc R U P B 2
C38B C 0.1444(7) 0.1420(8) 1.0273(5) 0.0267(16) Uani 0.4844(15) 1 d D U P B 2
H38B H 0.113548 0.127524 1.002855 0.032 Uiso 0.4844(15) 1 calc R U P B 2
C39B C 0.1693(7) 0.1238(6) 1.2110(4) 0.0238(19) Uani 0.4844(15) 1 d D U P B 2
C40B C 0.1568(7) 0.1081(7) 1.2717(5) 0.023(2) Uani 0.4844(15) 1 d D U P B 2
C41B C 0.1435(6) 0.0771(9) 1.3478(4) 0.027(2) Uani 0.4844(15) 1 d D U P B 2
C42B C 0.2065(6) 0.0286(7) 1.4015(5) 0.029(2) Uani 0.4844(15) 1 d D U P B 2
H42B H 0.256051 0.017743 1.387145 0.035 Uiso 0.4844(15) 1 calc R U P B 2
C43B C 0.1989(7) -0.0047(8) 1.4762(5) 0.034(2) Uani 0.4844(15) 1 d D U P B 2
H43B H 0.242183 -0.040000 1.512363 0.040 Uiso 0.4844(15) 1 calc R U P B 2
C44B C 0.1282(7) 0.0138(9) 1.4972(5) 0.036(2) Uani 0.4844(15) 1 d D U P B 2
H44B H 0.123361 -0.007221 1.548075 0.043 Uiso 0.4844(15) 1 calc R U P B 2
C45B C 0.0645(7) 0.0625(9) 1.4452(5) 0.036(2) Uani 0.4844(15) 1 d D U P B 2
H45B H 0.015684 0.073273 1.460730 0.043 Uiso 0.4844(15) 1 calc R U P B 2
C46B C 0.0706(7) 0.0966(10) 1.3693(5) 0.032(2) Uani 0.4844(15) 1 d D U P B 2
C47B C -0.0028(6) 0.1454(6) 1.3198(5) 0.041(2) Uani 0.4844(15) 1 d D U P B 2
O7B O -0.0626(6) 0.1655(9) 1.3384(7) 0.071(4) Uani 0.4844(15) 1 d D U P B 2
O8B O 0.0021(8) 0.1658(9) 1.2497(5) 0.042(2) Uani 0.4844(15) 1 d D U P B 2
C48B C -0.0653(7) 0.2131(8) 1.1975(5) 0.042(2) Uani 0.4844(15) 1 d D U P B 2
H48E H -0.088603 0.257080 1.203410 0.050 Uiso 0.4844(15) 1 calc R U P B 2
H48F H -0.104180 0.184436 1.204901 0.050 Uiso 0.4844(15) 1 calc R U P B 2
C49B C -0.0414(5) 0.2401(5) 1.1213(5) 0.0322(14) Uani 0.4844(15) 1 d D U P B 2
C50B C 0.0006(6) 0.2924(5) 1.0914(5) 0.0339(15) Uani 0.4844(15) 1 d D U P B 2
F16B F 0.0220(7) 0.3211(6) 1.1311(5) 0.044(2) Uani 0.4844(15) 1 d D U P B 2
C51B C 0.0229(9) 0.3168(8) 1.0238(6) 0.0344(15) Uani 0.4844(15) 1 d D U P B 2
F17B F 0.0631(8) 0.3686(7) 0.9954(6) 0.048(2) Uani 0.4844(15) 1 d D U P B 2
C52B C 0.0010(10) 0.2896(8) 0.9807(6) 0.0345(15) Uani 0.4844(15) 1 d D U P B 2
F18B F 0.0204(10) 0.3142(7) 0.9130(5) 0.045(2) Uani 0.4844(15) 1 d D U P B 2
C53B C -0.0404(11) 0.2368(9) 1.0084(7) 0.0332(14) Uani 0.4844(15) 1 d D U P B 2
F19B F -0.0596(12) 0.2090(9) 0.9678(8) 0.045(2) Uani 0.4844(15) 1 d D U P B 2
C54B C -0.0614(11) 0.2122(9) 1.0784(7) 0.0331(15) Uani 0.4844(15) 1 d D U P B 2
F20B F -0.1005(10) 0.1590(8) 1.1040(9) 0.043(3) Uani 0.4844(15) 1 d D U P B 2
P3B P 0.1103(4) 0.2186(5) 0.7310(4) 0.0337(8) Uani 0.4844(15) 1 d D U P B 2
C61B C 0.0230(6) 0.2978(6) 0.6825(8) 0.0357(15) Uani 0.4844(15) 1 d D U P B 2
H61E H 0.028851 0.328436 0.629804 0.043 Uiso 0.4844(15) 1 calc R U P B 2
H61F H -0.022426 0.277894 0.685318 0.043 Uiso 0.4844(15) 1 calc R U P B 2
C62B C 0.0096(12) 0.3479(7) 0.7165(9) 0.040(2) Uani 0.4844(15) 1 d D U P B 2
H62E H -0.016864 0.324451 0.760394 0.048 Uiso 0.4844(15) 1 calc R U P B 2
H62F H 0.060735 0.348301 0.733824 0.048 Uiso 0.4844(15) 1 calc R U P B 2
C63B C -0.0376(11) 0.4295(7) 0.6664(11) 0.045(3) Uani 0.4844(15) 1 d D U P B 2
H63E H -0.092152 0.430842 0.656371 0.054 Uiso 0.4844(15) 1 calc R U P B 2
H63F H -0.016817 0.451598 0.618837 0.054 Uiso 0.4844(15) 1 calc R U P B 2
C64B C -0.0347(14) 0.4759(11) 0.7024(17) 0.060(5) Uani 0.4844(15) 1 d D U P B 2
H64G H -0.065377 0.528464 0.669489 0.090 Uiso 0.4844(15) 1 calc R U P B 2
H64H H -0.055936 0.454339 0.749155 0.090 Uiso 0.4844(15) 1 calc R U P B 2
H64I H 0.019265 0.475058 0.711687 0.090 Uiso 0.4844(15) 1 calc R U P B 2
C65B C 0.0797(7) 0.1509(7) 0.8160(6) 0.0363(18) Uani 0.4844(15) 1 d D U P B 2
H65E H 0.119692 0.101453 0.838951 0.044 Uiso 0.4844(15) 1 calc R U P B 2
H65F H 0.076548 0.169455 0.850978 0.044 Uiso 0.4844(15) 1 calc R U P B 2
C66B C 0.0021(7) 0.1389(8) 0.8034(7) 0.041(2) Uani 0.4844(15) 1 d D U P B 2
H66E H 0.005670 0.119387 0.769156 0.049 Uiso 0.4844(15) 1 calc R U P B 2
H66F H -0.037584 0.188542 0.779435 0.049 Uiso 0.4844(15) 1 calc R U P B 2
C67B C -0.0245(9) 0.0839(7) 0.8741(9) 0.056(3) Uani 0.4844(15) 1 d D U P B 2
H67E H -0.024347 0.100899 0.910114 0.067 Uiso 0.4844(15) 1 calc R U P B 2
H67F H -0.078308 0.084274 0.862816 0.067 Uiso 0.4844(15) 1 calc R U P B 2
C68B C 0.0274(12) 0.0042(7) 0.9076(11) 0.069(5) Uani 0.4844(15) 1 d D U P B 2
H68G H 0.008756 -0.029595 0.952670 0.104 Uiso 0.4844(15) 1 calc R U P B 2
H68H H 0.026580 -0.013152 0.872327 0.104 Uiso 0.4844(15) 1 calc R U P B 2
H68I H 0.080503 0.003461 0.919591 0.104 Uiso 0.4844(15) 1 calc R U P B 2
C69B C 0.1303(7) 0.1714(7) 0.6774(7) 0.0340(15) Uani 0.4844(15) 1 d D U P B 2
H69E H 0.085659 0.152417 0.674392 0.041 Uiso 0.4844(15) 1 calc R U P B 2
H69F H 0.136306 0.208680 0.626599 0.041 Uiso 0.4844(15) 1 calc R U P B 2
C70B C 0.2028(8) 0.1059(8) 0.7114(8) 0.042(2) Uani 0.4844(15) 1 d D U P B 2
H70E H 0.189639 0.062555 0.753715 0.051 Uiso 0.4844(15) 1 calc R U P B 2
H70F H 0.241024 0.120813 0.731442 0.051 Uiso 0.4844(15) 1 calc R U P B 2
C71B C 0.2426(9) 0.0780(9) 0.6631(10) 0.051(3) Uani 0.4844(15) 1 d D U P B 2
H71E H 0.252108 0.120872 0.617460 0.061 Uiso 0.4844(15) 1 calc R U P B 2
H71F H 0.292984 0.040349 0.689581 0.061 Uiso 0.4844(15) 1 calc R U P B 2
C72B C 0.1895(14) 0.0420(14) 0.6444(14) 0.078(4) Uani 0.4844(15) 1 d D U P B 2
H72G H 0.213613 0.023172 0.613020 0.117 Uiso 0.4844(15) 1 calc R U P B 2
H72H H 0.180636 -0.000416 0.689918 0.117 Uiso 0.4844(15) 1 calc R U P B 2
H72I H 0.139933 0.079768 0.618101 0.117 Uiso 0.4844(15) 1 calc R U P B 2
P4B P 0.3091(2) 0.3122(2) 0.75331(18) 0.0351(6) Uani 0.4844(15) 1 d D U P B 2
C81B C 0.2895(6) 0.3548(7) 0.8109(6) 0.0377(14) Uani 0.4844(15) 1 d D U P B 2
H81E H 0.291729 0.314231 0.862642 0.045 Uiso 0.4844(15) 1 calc R U P B 2
H81F H 0.330488 0.379727 0.809369 0.045 Uiso 0.4844(15) 1 calc R U P B 2
C82B C 0.2108(7) 0.4130(7) 0.7863(7) 0.041(2) Uani 0.4844(15) 1 d D U P B 2
H82E H 0.214559 0.461173 0.743104 0.049 Uiso 0.4844(15) 1 calc R U P B 2
H82F H 0.172682 0.394571 0.770627 0.049 Uiso 0.4844(15) 1 calc R U P B 2
C83B C 0.1817(8) 0.4281(9) 0.8462(7) 0.046(2) Uani 0.4844(15) 1 d D U P B 2
H83E H 0.218303 0.448985 0.860276 0.055 Uiso 0.4844(15) 1 calc R U P B 2
H83F H 0.179900 0.379679 0.890288 0.055 Uiso 0.4844(15) 1 calc R U P B 2
C84B C 0.1012(8) 0.4838(9) 0.8209(9) 0.052(3) Uani 0.4844(15) 1 d D U P B 2
H84G H 0.084177 0.492282 0.860868 0.078 Uiso 0.4844(15) 1 calc R U P B 2
H84H H 0.103040 0.532075 0.777763 0.078 Uiso 0.4844(15) 1 calc R U P B 2
H84I H 0.064662 0.462816 0.807754 0.078 Uiso 0.4844(15) 1 calc R U P B 2
C85B C 0.3290(7) 0.3849(6) 0.6654(4) 0.0426(18) Uani 0.4844(15) 1 d D U P B 2
H85E H 0.344779 0.361503 0.635066 0.051 Uiso 0.4844(15) 1 calc R U P B 2
H85F H 0.279906 0.425019 0.639419 0.051 Uiso 0.4844(15) 1 calc R U P B 2
C86B C 0.3898(8) 0.4224(8) 0.6680(6) 0.050(2) Uani 0.4844(15) 1 d D U P B 2
H86E H 0.422748 0.390459 0.716631 0.060 Uiso 0.4844(15) 1 calc R U P B 2
H86F H 0.364120 0.472074 0.662778 0.060 Uiso 0.4844(15) 1 calc R U P B 2
C87B C 0.4409(7) 0.4343(9) 0.6073(7) 0.050(3) Uani 0.4844(15) 1 d D U P B 2
H87E H 0.483271 0.453888 0.614468 0.060 Uiso 0.4844(15) 1 calc R U P B 2
H87F H 0.464663 0.384892 0.611257 0.060 Uiso 0.4844(15) 1 calc R U P B 2
C88B C 0.3961(11) 0.4891(13) 0.5315(7) 0.068(5) Uani 0.4844(15) 1 d D U P B 2
H88G H 0.431124 0.494985 0.494348 0.103 Uiso 0.4844(15) 1 calc R U P B 2
H88H H 0.354706 0.469453 0.523721 0.103 Uiso 0.4844(15) 1 calc R U P B 2
H88I H 0.373313 0.538445 0.526932 0.103 Uiso 0.4844(15) 1 calc R U P B 2
C89B C 0.4011(5) 0.2393(5) 0.7959(6) 0.0410(14) Uani 0.4844(15) 1 d D U P B 2
H89E H 0.441313 0.263822 0.797588 0.049 Uiso 0.4844(15) 1 calc R U P B 2
H89F H 0.396098 0.203172 0.847500 0.049 Uiso 0.4844(15) 1 calc R U P B 2
C90B C 0.4286(7) 0.1955(6) 0.7585(8) 0.049(2) Uani 0.4844(15) 1 d D U P B 2
H90E H 0.486031 0.180264 0.765632 0.059 Uiso 0.4844(15) 1 calc R U P B 2
H90F H 0.410792 0.228945 0.704874 0.059 Uiso 0.4844(15) 1 calc R U P B 2
C91B C 0.4001(10) 0.1254(8) 0.7867(9) 0.050(2) Uani 0.4844(15) 1 d D U P B 2
H91E H 0.429064 0.086169 0.836067 0.060 Uiso 0.4844(15) 1 calc R U P B 2
H91F H 0.344579 0.138173 0.792449 0.060 Uiso 0.4844(15) 1 calc R U P B 2
C92B C 0.4092(12) 0.0929(10) 0.7368(10) 0.065(3) Uani 0.4844(15) 1 d D U P B 2
H92G H 0.389720 0.047724 0.757944 0.097 Uiso 0.4844(15) 1 calc R U P B 2
H92H H 0.379551 0.130891 0.688116 0.097 Uiso 0.4844(15) 1 calc R U P B 2
H92I H 0.464098 0.078849 0.731766 0.097 Uiso 0.4844(15) 1 calc R U P B 2

loop_
_atom_site_aniso_label
_atom_site_aniso_U_11
_atom_site_aniso_U_22
_atom_site_aniso_U_33
_atom_site_aniso_U_23
_atom_site_aniso_U_13
_atom_site_aniso_U_12
Pt1 0.0489(5) 0.0382(2) 0.02383(11) -0.02235(13) 0.0006(2) -0.0140(3)
C1 0.051(4) 0.035(4) 0.030(3) -0.021(3) 0.000(3) -0.014(3)
C2 0.052(4) 0.040(4) 0.035(3) -0.026(3) 0.003(3) -0.017(4)
C3 0.053(4) 0.047(3) 0.038(3) -0.030(3) 0.002(3) -0.019(3)
C4 0.040(4) 0.043(3) 0.038(3) -0.031(3) 0.009(3) -0.021(3)
C5 0.041(4) 0.047(3) 0.036(3) -0.030(3) 0.008(3) -0.020(3)
C6 0.045(4) 0.047(3) 0.035(3) -0.032(3) 0.005(3) -0.018(3)
C7 0.058(5) 0.050(4) 0.040(4) -0.032(3) -0.002(3) -0.013(4)
C8 0.060(5) 0.049(4) 0.039(4) -0.030(3) -0.003(4) -0.014(3)
C9 0.038(4) 0.044(4) 0.032(3) -0.029(3) 0.008(3) -0.017(3)
C10 0.033(4) 0.039(4) 0.033(3) -0.027(3) 0.001(3) -0.010(3)
C11 0.028(3) 0.033(3) 0.032(3) -0.025(2) -0.005(3) -0.001(3)
C12 0.028(5) 0.033(4) 0.033(3) -0.024(3) -0.006(3) 0.000(3)
C13 0.030(5) 0.034(4) 0.037(3) -0.024(3) -0.010(4) 0.000(4)
C14 0.029(5) 0.034(4) 0.036(3) -0.025(3) -0.012(4) 0.003(4)
C15 0.029(5) 0.035(4) 0.032(3) -0.026(3) -0.009(3) 0.003(3)
C16 0.026(3) 0.034(3) 0.032(3) -0.025(2) -0.006(3) 0.001(2)
C17 0.028(4) 0.037(3) 0.032(3) -0.025(3) -0.005(3) -0.002(3)
O1 0.035(8) 0.038(7) 0.033(4) -0.025(4) -0.001(4) 0.002(5)
O2 0.033(4) 0.041(3) 0.036(3) -0.028(3) 0.000(3) -0.012(3)
C18 0.033(4) 0.047(4) 0.044(3) -0.029(3) 0.004(3) -0.016(3)
C19 0.028(2) 0.038(2) 0.039(2) -0.0242(17) 0.0200(16) -0.0286(15)
C20 0.039(4) 0.051(3) 0.046(3) -0.033(3) 0.012(3) -0.023(3)
F1 0.035(4) 0.053(6) 0.064(5) -0.041(5) 0.010(4) -0.022(4)
C21 0.049(4) 0.058(4) 0.050(3) -0.041(3) 0.018(3) -0.026(3)
F2 0.064(7) 0.078(5) 0.090(7) -0.069(5) 0.028(6) -0.029(5)
C22 0.055(4) 0.065(4) 0.043(4) -0.038(3) 0.013(3) -0.035(3)
F3 0.083(6) 0.079(7) 0.050(5) -0.045(5) 0.015(4) -0.050(5)
C23 0.048(4) 0.057(4) 0.042(4) -0.029(3) 0.007(3) -0.028(3)
F4 0.071(6) 0.061(6) 0.052(6) -0.025(5) -0.015(4) -0.029(4)
C24 0.040(4) 0.048(4) 0.039(4) -0.027(3) 0.009(3) -0.026(3)
F5 0.047(6) 0.047(5) 0.045(6) -0.025(4) 0.000(4) -0.016(3)
C31 0.040(4) 0.028(4) 0.025(3) -0.016(3) -0.003(3) -0.008(3)
C32 0.042(4) 0.030(4) 0.026(3) -0.018(3) -0.001(3) -0.007(4)
C33 0.038(4) 0.033(3) 0.026(3) -0.020(2) 0.000(3) -0.005(3)
C34 0.035(4) 0.037(4) 0.026(3) -0.022(3) 0.001(3) -0.007(3)
C35 0.034(4) 0.039(4) 0.028(3) -0.023(3) 0.001(3) -0.009(3)
C36 0.038(3) 0.037(4) 0.027(3) -0.024(3) 0.001(3) -0.008(3)
C37 0.036(4) 0.038(4) 0.024(3) -0.020(3) -0.001(3) -0.007(3)
C38 0.038(4) 0.034(4) 0.025(3) -0.018(3) -0.002(3) -0.009(3)
C39 0.040(4) 0.041(4) 0.029(3) -0.025(3) 0.003(3) -0.011(3)
C40 0.036(4) 0.039(4) 0.029(4) -0.024(3) 0.004(3) -0.011(4)
C41 0.033(3) 0.043(4) 0.030(3) -0.026(3) 0.002(3) -0.011(3)
C42 0.037(4) 0.045(4) 0.031(4) -0.029(3) -0.002(3) -0.005(3)
C43 0.041(4) 0.044(4) 0.030(4) -0.027(3) -0.002(3) -0.003(4)
C44 0.045(4) 0.043(4) 0.031(4) -0.029(3) -0.001(3) -0.008(4)
C45 0.039(4) 0.044(4) 0.032(4) -0.028(3) 0.000(3) -0.010(3)
C46 0.035(3) 0.042(4) 0.032(3) -0.028(3) 0.002(3) -0.008(3)
C47 0.038(3) 0.053(4) 0.040(4) -0.034(3) -0.003(3) -0.001(3)
O3 0.043(4) 0.111(8) 0.064(6) -0.066(6) -0.014(4) 0.012(5)
O4 0.037(3) 0.052(4) 0.042(4) -0.036(3) 0.003(3) 0.000(4)
C48 0.036(4) 0.050(4) 0.041(4) -0.030(3) 0.004(3) -0.001(4)
C49 0.028(3) 0.037(4) 0.039(3) -0.027(3) 0.011(3) -0.004(3)
C50 0.027(4) 0.035(4) 0.044(3) -0.020(3) 0.013(3) -0.004(3)
F6 0.047(5) 0.052(6) 0.050(4) -0.018(4) 0.025(4) -0.004(4)
C51 0.031(4) 0.033(4) 0.057(3) -0.021(3) 0.008(3) -0.012(3)
F7 0.049(6) 0.038(6) 0.098(6) -0.027(4) 0.013(4) -0.022(4)
C52 0.039(4) 0.033(4) 0.051(3) -0.029(3) 0.004(3) -0.006(3)
F8 0.053(6) 0.056(6) 0.080(5) -0.054(5) -0.012(5) 0.000(5)
C53 0.038(4) 0.032(4) 0.037(3) -0.024(3) 0.013(3) -0.006(3)
F9 0.060(6) 0.057(7) 0.033(4) -0.025(4) 0.013(4) -0.008(5)
C54 0.031(4) 0.029(4) 0.039(3) -0.024(3) 0.013(3) -0.008(3)
F10 0.039(4) 0.035(5) 0.069(6) -0.025(4) 0.012(4) -0.016(4)
P1 0.0404(19) 0.039(3) 0.031(2) -0.0244(18) -0.0023(15) -0.0083(17)
C61 0.054(4) 0.047(4) 0.038(4) -0.025(4) -0.010(4) -0.015(3)
C62 0.058(5) 0.054(5) 0.058(5) -0.020(5) -0.008(4) -0.019(4)
C63 0.068(6) 0.054(6) 0.066(7) -0.019(5) -0.016(6) -0.021(5)
C64 0.112(12) 0.058(7) 0.096(11) -0.031(9) -0.034(10) -0.004(7)
C65 0.043(4) 0.032(4) 0.031(3) -0.025(3) 0.003(3) -0.008(3)
C66 0.055(5) 0.046(5) 0.040(3) -0.009(4) 0.002(4) 0.002(4)
C67 0.068(6) 0.047(5) 0.039(4) -0.015(4) -0.002(4) -0.001(4)
C68 0.085(10) 0.061(9) 0.060(8) -0.007(7) 0.012(8) -0.015(7)
C69 0.048(3) 0.038(4) 0.049(4) -0.019(3) -0.002(3) -0.009(3)
C70 0.067(5) 0.051(5) 0.052(4) -0.015(4) -0.010(4) -0.011(4)
C71 0.072(6) 0.057(6) 0.052(5) -0.025(5) -0.002(4) -0.011(5)
C72 0.086(10) 0.069(9) 0.052(6) -0.015(6) -0.007(7) -0.028(8)
P2 0.071(2) 0.073(3) 0.040(2) -0.0369(19) 0.0183(18) -0.051(2)
C81 0.061(3) 0.080(4) 0.033(4) -0.047(3) 0.019(4) -0.039(3)
C82 0.060(5) 0.079(5) 0.033(4) -0.037(3) 0.026(3) -0.046(3)
C83 0.071(5) 0.072(5) 0.042(4) -0.040(4) 0.019(4) -0.045(4)
C84 0.092(10) 0.074(8) 0.044(5) -0.032(5) 0.018(6) -0.045(7)
C85 0.080(5) 0.062(5) 0.040(3) -0.037(3) 0.020(3) -0.044(4)
C86 0.082(5) 0.063(5) 0.038(3) -0.038(3) 0.018(4) -0.044(4)
C87 0.091(6) 0.065(6) 0.038(3) -0.032(4) 0.017(4) -0.039(5)
C88 0.099(9) 0.084(9) 0.050(6) -0.031(6) 0.000(6) -0.040(7)
C89 0.082(4) 0.071(4) 0.041(4) -0.040(3) 0.020(4) -0.046(3)
C90 0.073(5) 0.058(4) 0.042(4) -0.037(4) 0.016(4) -0.040(4)
C91 0.071(6) 0.048(5) 0.045(5) -0.032(4) 0.003(5) -0.026(4)
C92 0.060(8) 0.046(5) 0.058(8) -0.024(6) 0.011(6) -0.030(5)
Pt1A 0.0489(5) 0.0382(2) 0.02383(11) -0.02235(13) 0.0006(2) -0.0140(3)
C1A 0.051(5) 0.039(5) 0.032(4) -0.027(3) 0.006(3) -0.013(4)
C2A 0.053(4) 0.039(4) 0.034(4) -0.028(3) 0.004(3) -0.016(4)
C3A 0.047(3) 0.041(3) 0.036(3) -0.030(3) 0.007(3) -0.021(3)
C4A 0.044(4) 0.046(4) 0.040(4) -0.032(3) 0.007(3) -0.019(3)
C5A 0.040(4) 0.049(4) 0.036(4) -0.030(3) 0.008(3) -0.019(3)
C6A 0.043(3) 0.049(4) 0.033(3) -0.030(3) 0.006(3) -0.019(3)
C7A 0.044(4) 0.046(4) 0.033(4) -0.032(3) 0.007(3) -0.017(3)
C8A 0.044(4) 0.044(4) 0.034(4) -0.031(3) 0.007(3) -0.020(3)
C9A 0.040(4) 0.043(4) 0.034(4) -0.027(3) 0.004(3) -0.017(4)
C10A 0.033(4) 0.040(4) 0.033(3) -0.026(3) 0.001(3) -0.009(3)
C11A 0.029(3) 0.034(3) 0.032(3) -0.025(2) -0.005(3) -0.001(3)
C12A 0.029(5) 0.034(4) 0.034(3) -0.023(3) -0.006(3) 0.000(3)
C13A 0.028(5) 0.034(4) 0.038(3) -0.024(3) -0.010(4) 0.000(4)
C14A 0.029(5) 0.034(4) 0.037(3) -0.026(3) -0.011(4) 0.002(4)
C15A 0.027(5) 0.035(4) 0.033(3) -0.025(3) -0.010(3) 0.003(3)
C16A 0.026(3) 0.034(3) 0.032(3) -0.025(2) -0.006(3) 0.000(2)
C17A 0.028(4) 0.038(3) 0.033(3) -0.025(3) -0.006(3) -0.003(3)
O1A 0.029(7) 0.040(7) 0.032(3) -0.025(4) -0.005(4) -0.003(6)
O2A 0.031(4) 0.039(3) 0.034(3) -0.028(3) 0.000(3) -0.010(3)
C18A 0.038(4) 0.044(4) 0.039(3) -0.028(3) 0.008(3) -0.018(3)
C19A 0.028(2) 0.038(2) 0.039(2) -0.0242(17) 0.0200(16) -0.0286(15)
C20A 0.038(3) 0.051(4) 0.045(3) -0.033(3) 0.010(3) -0.021(3)
F1A 0.039(4) 0.050(6) 0.066(6) -0.036(5) 0.004(4) -0.021(4)
C21A 0.049(3) 0.058(4) 0.050(4) -0.041(3) 0.018(3) -0.027(3)
F2A 0.057(6) 0.075(5) 0.083(6) -0.064(5) 0.031(5) -0.036(4)
C22A 0.057(4) 0.063(4) 0.043(4) -0.042(3) 0.013(3) -0.033(3)
F3A 0.090(7) 0.077(7) 0.050(6) -0.050(6) 0.011(5) -0.040(6)
C23A 0.047(4) 0.056(4) 0.042(4) -0.034(3) 0.008(3) -0.028(3)
F4A 0.058(5) 0.073(7) 0.053(6) -0.037(5) -0.007(4) -0.027(4)
C24A 0.037(4) 0.048(4) 0.037(4) -0.031(3) 0.013(3) -0.023(3)
F5A 0.042(5) 0.055(6) 0.048(6) -0.035(5) 0.008(4) -0.012(4)
C31A 0.043(4) 0.029(4) 0.026(3) -0.018(3) -0.001(3) -0.006(3)
C32A 0.042(4) 0.028(4) 0.026(3) -0.017(3) -0.002(3) -0.005(4)
C33A 0.038(4) 0.033(3) 0.026(3) -0.020(2) -0.001(3) -0.005(3)
C34A 0.035(4) 0.037(4) 0.026(3) -0.021(3) 0.001(3) -0.006(3)
C35A 0.033(4) 0.037(4) 0.029(4) -0.022(3) 0.000(3) -0.007(4)
C36A 0.038(3) 0.038(4) 0.027(3) -0.023(3) 0.001(3) -0.007(3)
C37A 0.039(4) 0.040(4) 0.025(3) -0.020(3) 0.001(3) -0.010(4)
C38A 0.038(4) 0.035(4) 0.026(3) -0.019(3) -0.001(3) -0.010(4)
C39A 0.039(4) 0.039(4) 0.028(3) -0.023(3) 0.003(3) -0.012(4)
C40A 0.034(4) 0.043(4) 0.029(4) -0.024(3) 0.003(3) -0.011(4)
C41A 0.032(3) 0.042(4) 0.031(3) -0.027(3) 0.004(3) -0.010(3)
C42A 0.037(4) 0.044(4) 0.034(4) -0.028(3) -0.001(3) -0.006(3)
C43A 0.043(4) 0.045(4) 0.034(4) -0.030(3) 0.003(3) -0.004(4)
C44A 0.046(4) 0.043(4) 0.032(4) -0.029(3) 0.000(3) -0.007(4)
C45A 0.040(4) 0.044(4) 0.033(4) -0.029(3) 0.000(3) -0.009(3)
C46A 0.032(3) 0.044(4) 0.032(3) -0.029(3) 0.004(3) -0.010(3)
C47A 0.035(3) 0.051(4) 0.035(4) -0.032(3) 0.000(3) -0.003(3)
O3A 0.064(6) 0.103(8) 0.048(5) -0.053(6) -0.021(4) 0.027(6)
O4A 0.034(3) 0.045(4) 0.036(3) -0.030(3) -0.001(3) 0.003(3)
C48A 0.036(4) 0.042(4) 0.040(3) -0.029(3) 0.005(3) 0.000(4)
C49A 0.031(3) 0.033(4) 0.037(3) -0.024(3) 0.012(3) -0.008(3)
C50A 0.026(4) 0.031(4) 0.046(3) -0.020(3) 0.016(3) -0.008(3)
F6A 0.046(5) 0.044(6) 0.047(4) -0.008(4) 0.021(4) -0.013(4)
C51A 0.030(4) 0.030(5) 0.058(3) -0.023(3) 0.009(3) -0.013(3)
F7A 0.045(6) 0.040(6) 0.093(6) -0.028(5) 0.013(4) -0.027(4)
C52A 0.031(4) 0.031(4) 0.051(3) -0.028(3) 0.003(3) -0.007(3)
F8A 0.053(6) 0.045(6) 0.067(4) -0.040(5) -0.006(4) -0.010(4)
C53A 0.033(4) 0.033(4) 0.037(3) -0.025(3) 0.011(3) -0.010(3)
F9A 0.054(5) 0.043(6) 0.034(4) -0.021(4) 0.014(4) -0.008(4)
C54A 0.030(4) 0.032(4) 0.037(3) -0.022(3) 0.009(3) -0.015(3)
F10A 0.043(5) 0.031(5) 0.055(5) -0.020(4) 0.012(4) -0.022(4)
P1A 0.041(2) 0.036(2) 0.036(2) -0.0270(19) 0.0002(17) -0.0049(16)
C61A 0.055(4) 0.042(4) 0.040(4) -0.026(3) -0.005(4) -0.011(3)
C62A 0.060(5) 0.048(5) 0.054(5) -0.021(5) -0.010(4) -0.018(4)
C63A 0.071(7) 0.048(6) 0.066(7) -0.027(5) -0.021(6) -0.013(5)
C64A 0.100(12) 0.048(7) 0.107(13) -0.025(9) -0.033(11) -0.004(7)
C65A 0.045(5) 0.037(5) 0.033(3) -0.024(3) 0.006(3) -0.005(3)
C66A 0.053(5) 0.038(5) 0.034(3) -0.019(3) 0.007(3) 0.001(4)
C67A 0.056(5) 0.036(5) 0.028(4) -0.010(4) 0.008(3) -0.002(4)
C68A 0.076(8) 0.035(6) 0.036(4) -0.016(5) 0.022(5) -0.012(6)
C69A 0.047(3) 0.043(4) 0.044(4) -0.025(3) -0.001(3) -0.002(3)
C70A 0.050(5) 0.051(5) 0.045(5) -0.024(4) 0.001(4) -0.006(3)
C71A 0.060(5) 0.055(5) 0.053(5) -0.021(4) 0.000(4) -0.016(4)
C72A 0.074(8) 0.055(7) 0.053(6) -0.026(5) -0.002(6) -0.010(6)
P2A 0.069(3) 0.065(2) 0.038(2) -0.0431(19) 0.0191(18) -0.0371(19)
C81A 0.062(4) 0.078(4) 0.041(4) -0.053(3) 0.015(3) -0.035(3)
C82A 0.070(5) 0.087(5) 0.045(4) -0.034(4) 0.009(4) -0.035(4)
C83A 0.077(6) 0.083(6) 0.055(4) -0.032(4) 0.011(5) -0.038(5)
C84A 0.093(9) 0.087(9) 0.056(5) -0.027(6) 0.007(6) -0.053(7)
C85A 0.077(5) 0.060(4) 0.039(3) -0.039(3) 0.021(3) -0.038(4)
C86A 0.079(6) 0.059(5) 0.034(3) -0.035(3) 0.022(4) -0.036(4)
C87A 0.082(6) 0.062(5) 0.034(4) -0.034(4) 0.021(4) -0.037(5)
C88A 0.086(9) 0.074(9) 0.036(6) -0.036(6) 0.015(5) -0.033(6)
C89A 0.086(4) 0.068(3) 0.045(4) -0.041(3) 0.016(4) -0.047(3)
C90A 0.084(5) 0.065(4) 0.042(4) -0.036(4) 0.014(4) -0.043(4)
C91A 0.084(6) 0.059(5) 0.051(6) -0.032(5) 0.000(5) -0.037(5)
C92A 0.085(8) 0.074(9) 0.059(8) -0.036(8) 0.002(7) -0.043(7)
Pt2 0.0343(4) 0.0309(5) 0.0157(2) -0.0132(4) 0.0078(2) -0.0081(4)
C101 0.048(4) 0.038(5) 0.0185(15) -0.016(3) 0.0139(19) -0.019(4)
C102 0.051(5) 0.042(4) 0.0176(15) -0.016(2) 0.011(3) -0.018(4)
C103 0.049(5) 0.040(2) 0.0167(16) -0.0159(16) 0.010(3) -0.015(3)
C104 0.046(5) 0.041(2) 0.017(2) -0.0185(18) 0.004(3) -0.016(3)
C105 0.044(5) 0.040(2) 0.018(2) -0.0189(19) 0.004(3) -0.014(3)
C106 0.044(4) 0.041(3) 0.0208(18) -0.0172(17) 0.009(3) -0.013(3)
C107 0.047(5) 0.038(2) 0.018(2) -0.0132(18) 0.010(3) -0.008(4)
C108 0.047(5) 0.040(2) 0.019(2) -0.0137(19) 0.012(3) -0.009(4)
C109 0.034(4) 0.040(4) 0.0214(19) -0.018(2) 0.008(3) -0.015(4)
C110 0.028(4) 0.033(4) 0.0206(19) -0.016(2) 0.006(2) -0.015(3)
C111 0.021(3) 0.027(3) 0.0216(18) -0.015(2) 0.007(2) -0.012(2)
C112 0.026(4) 0.030(4) 0.025(2) -0.015(2) 0.006(3) -0.016(2)
C113 0.029(4) 0.033(4) 0.027(3) -0.012(3) 0.009(3) -0.018(3)
C114 0.027(4) 0.035(4) 0.021(2) -0.011(2) 0.010(3) -0.014(3)
C115 0.026(4) 0.034(4) 0.020(2) -0.015(2) 0.009(2) -0.013(2)
C116 0.021(3) 0.030(3) 0.0191(19) -0.014(2) 0.007(2) -0.014(2)
C117 0.026(3) 0.031(3) 0.024(2) -0.017(2) 0.008(2) -0.016(2)
O5 0.042(5) 0.036(5) 0.031(3) -0.023(3) 0.011(3) -0.022(4)
O6 0.031(3) 0.036(4) 0.028(2) -0.019(2) 0.013(2) -0.025(3)
C118 0.029(3) 0.039(4) 0.0293(15) -0.025(2) 0.0117(19) -0.025(3)
C119 0.0239(18) 0.050(3) 0.0268(12) -0.0239(17) 0.0103(11) -0.0313(18)
C120 0.041(3) 0.047(4) 0.0297(17) -0.032(2) 0.0121(19) -0.027(2)
F11 0.045(4) 0.059(5) 0.034(2) -0.030(3) 0.014(3) -0.014(3)
C121 0.050(3) 0.055(4) 0.0328(18) -0.034(2) 0.019(2) -0.035(3)
F12 0.077(5) 0.065(5) 0.044(5) -0.043(4) 0.029(3) -0.024(3)
C122 0.057(4) 0.061(4) 0.0290(17) -0.034(2) 0.016(2) -0.042(3)
F13 0.085(7) 0.083(6) 0.0316(19) -0.037(3) 0.025(3) -0.046(5)
C123 0.045(4) 0.059(4) 0.0270(13) -0.024(2) 0.009(2) -0.039(3)
F14 0.059(6) 0.073(6) 0.0307(18) -0.013(3) 0.006(3) -0.041(4)
C124 0.037(3) 0.050(4) 0.0295(15) -0.021(2) 0.011(2) -0.029(3)
F15 0.042(4) 0.056(5) 0.038(4) -0.015(4) 0.012(3) -0.019(3)
C131 0.032(4) 0.042(6) 0.0165(15) -0.013(3) 0.009(2) -0.008(4)
C132 0.036(4) 0.040(5) 0.0169(15) -0.014(3) 0.009(2) -0.010(4)
C133 0.030(3) 0.039(4) 0.0182(16) -0.016(2) 0.010(2) -0.014(3)
C134 0.036(4) 0.044(4) 0.023(2) -0.019(2) 0.013(2) -0.021(3)
C135 0.032(4) 0.044(4) 0.022(2) -0.020(2) 0.010(3) -0.020(3)
C136 0.027(4) 0.037(4) 0.0208(19) -0.015(2) 0.008(2) -0.014(3)
C137 0.029(4) 0.041(4) 0.019(2) -0.013(3) 0.008(2) -0.019(3)
C138 0.031(4) 0.042(4) 0.019(2) -0.015(3) 0.007(2) -0.017(3)
C139 0.032(4) 0.036(4) 0.020(2) -0.014(3) 0.008(2) -0.011(3)
C140 0.027(4) 0.026(4) 0.0199(16) -0.012(3) 0.007(2) -0.010(3)
C141 0.033(3) 0.031(3) 0.0197(15) -0.013(2) 0.006(2) -0.006(3)
C142 0.036(4) 0.035(4) 0.0204(19) -0.012(3) 0.006(3) -0.004(3)
C143 0.038(4) 0.037(4) 0.0200(16) -0.011(3) 0.006(3) -0.007(3)
C144 0.040(5) 0.039(4) 0.0203(18) -0.013(3) 0.009(2) -0.009(4)
C145 0.039(4) 0.037(4) 0.0216(17) -0.016(3) 0.009(2) -0.007(3)
C146 0.033(3) 0.035(4) 0.0207(16) -0.016(2) 0.0065(19) -0.007(2)
C147 0.036(3) 0.040(4) 0.0245(19) -0.018(3) 0.004(2) -0.001(3)
O7 0.068(6) 0.077(7) 0.031(4) -0.026(5) 0.003(4) 0.031(5)
O8 0.036(3) 0.046(5) 0.0247(18) -0.018(3) 0.000(2) 0.007(3)
C148 0.037(4) 0.043(4) 0.030(2) -0.019(2) -0.0047(18) 0.004(3)
C149 0.030(3) 0.034(3) 0.0268(17) -0.0151(19) -0.005(2) -0.004(2)
C150 0.030(3) 0.034(3) 0.037(3) -0.018(2) -0.007(3) -0.007(2)
F16 0.055(5) 0.047(4) 0.060(4) -0.031(4) -0.015(4) -0.013(3)
C151 0.033(3) 0.032(3) 0.039(3) -0.012(2) 0.002(3) -0.006(2)
F17 0.046(5) 0.047(5) 0.067(6) -0.015(4) 0.013(4) -0.020(3)
C152 0.035(3) 0.038(3) 0.029(3) -0.014(2) 0.003(2) -0.001(3)
F18 0.060(5) 0.051(6) 0.030(3) -0.013(3) 0.010(3) 0.003(5)
C153 0.035(3) 0.032(3) 0.033(2) -0.020(2) 0.002(2) -0.001(2)
F19 0.055(6) 0.047(5) 0.046(4) -0.034(4) -0.002(4) -0.004(4)
C154 0.027(3) 0.031(3) 0.032(2) -0.017(2) 0.002(2) -0.006(2)
F20 0.038(5) 0.041(5) 0.055(4) -0.026(4) 0.014(3) -0.017(4)
P3 0.0349(16) 0.0376(18) 0.0221(18) -0.0137(13) 0.0069(13) -0.0113(12)
C161 0.037(2) 0.032(3) 0.035(3) -0.0157(18) 0.002(3) -0.015(2)
C162 0.049(4) 0.034(3) 0.040(4) -0.019(3) 0.014(4) -0.020(3)
C163 0.051(6) 0.035(3) 0.049(4) -0.023(3) 0.011(4) -0.018(3)
C164 0.062(11) 0.052(5) 0.065(7) -0.041(4) 0.012(8) -0.012(5)
C165 0.050(3) 0.039(4) 0.032(2) -0.015(2) 0.018(3) -0.019(3)
C166 0.067(5) 0.038(4) 0.040(4) -0.019(3) 0.021(3) -0.025(3)
C167 0.074(5) 0.040(5) 0.045(4) -0.017(4) 0.026(4) -0.029(4)
C168 0.078(7) 0.056(7) 0.045(7) -0.018(5) 0.023(5) -0.038(5)
C169 0.039(4) 0.036(3) 0.028(3) -0.016(2) 0.006(3) -0.014(2)
C170 0.060(5) 0.044(3) 0.041(4) -0.022(3) 0.007(4) 0.000(3)
C171 0.067(6) 0.050(5) 0.043(4) -0.030(3) -0.004(4) 0.001(4)
C172 0.108(12) 0.094(8) 0.086(8) -0.058(5) -0.015(9) -0.024(7)
P4 0.0375(13) 0.0394(14) 0.0256(13) -0.0210(11) 0.0130(10) -0.0148(11)
C181 0.044(3) 0.047(3) 0.027(3) -0.025(2) 0.011(3) -0.017(2)
C182 0.052(5) 0.041(4) 0.037(3) -0.027(3) 0.014(4) -0.015(3)
C183 0.061(5) 0.043(4) 0.035(4) -0.026(3) 0.015(4) -0.015(3)
C184 0.067(7) 0.052(7) 0.048(6) -0.031(5) 0.023(5) -0.009(4)
C185 0.033(3) 0.046(3) 0.030(3) -0.0220(19) 0.015(2) -0.012(2)
C186 0.047(4) 0.041(3) 0.030(3) -0.025(2) 0.016(3) -0.022(3)
C187 0.047(5) 0.046(4) 0.035(4) -0.022(2) 0.019(3) -0.017(4)
C188 0.041(7) 0.052(5) 0.047(6) -0.012(3) 0.028(6) -0.009(5)
C189 0.033(2) 0.043(2) 0.036(3) -0.0213(15) 0.008(3) -0.014(2)
C190 0.047(5) 0.047(3) 0.053(4) -0.032(3) 0.011(4) -0.010(3)
C191 0.045(5) 0.051(4) 0.052(5) -0.032(3) 0.006(4) -0.009(3)
C192 0.064(9) 0.045(5) 0.065(7) -0.035(5) 0.023(7) -0.019(5)
Pt2B 0.0343(4) 0.0309(5) 0.0157(2) -0.0132(4) 0.0078(2) -0.0081(4)
C1B 0.048(5) 0.038(5) 0.0188(18) -0.018(3) 0.012(2) -0.016(4)
C2B 0.052(5) 0.041(4) 0.0178(14) -0.017(2) 0.012(3) -0.020(4)
C3B 0.050(5) 0.042(3) 0.0175(13) -0.0142(19) 0.013(3) -0.012(3)
C4B 0.050(5) 0.040(3) 0.0196(18) -0.018(2) 0.008(3) -0.013(3)
C5B 0.049(5) 0.041(3) 0.020(2) -0.019(2) 0.007(3) -0.008(3)
C6B 0.045(4) 0.040(3) 0.0203(16) -0.017(2) 0.008(3) -0.013(3)
C7B 0.054(5) 0.045(4) 0.0185(17) -0.011(2) 0.012(3) -0.003(3)
C8B 0.057(5) 0.049(3) 0.0192(19) -0.013(2) 0.012(3) -0.001(3)
C9B 0.039(4) 0.033(4) 0.0210(17) -0.017(2) 0.009(3) -0.018(3)
C10B 0.030(4) 0.029(4) 0.021(2) -0.016(2) 0.007(3) -0.015(3)
C11B 0.024(4) 0.028(3) 0.0219(19) -0.015(2) 0.008(2) -0.011(2)
C12B 0.027(4) 0.028(4) 0.026(2) -0.016(2) 0.009(3) -0.013(2)
C13B 0.029(4) 0.033(4) 0.027(3) -0.015(2) 0.012(3) -0.015(3)
C14B 0.031(5) 0.034(4) 0.022(3) -0.013(2) 0.012(3) -0.014(3)
C15B 0.028(4) 0.034(4) 0.020(2) -0.015(2) 0.010(3) -0.012(3)
C16B 0.024(3) 0.031(3) 0.0181(19) -0.014(2) 0.007(2) -0.013(2)
C17B 0.027(4) 0.034(3) 0.023(2) -0.019(2) 0.010(2) -0.016(2)
O5B 0.052(6) 0.042(5) 0.026(3) -0.024(3) 0.018(3) -0.028(4)
O6B 0.035(3) 0.037(4) 0.025(2) -0.023(2) 0.015(2) -0.024(3)
C18B 0.032(3) 0.048(4) 0.0285(16) -0.027(3) 0.012(2) -0.030(3)
C19B 0.0239(18) 0.050(3) 0.0268(12) -0.0239(17) 0.0103(11) -0.0313(18)
C20B 0.038(3) 0.053(4) 0.0282(17) -0.029(3) 0.012(2) -0.026(2)
F11B 0.056(5) 0.059(6) 0.031(2) -0.030(3) 0.013(3) -0.008(3)
C21B 0.051(4) 0.057(4) 0.0317(19) -0.034(3) 0.018(2) -0.033(3)
F12B 0.070(5) 0.080(6) 0.042(5) -0.045(4) 0.023(3) -0.018(4)
C22B 0.051(4) 0.062(4) 0.0283(17) -0.032(2) 0.019(2) -0.044(3)
F13B 0.067(6) 0.090(6) 0.032(2) -0.037(3) 0.028(3) -0.050(4)
C23B 0.045(4) 0.059(4) 0.0269(14) -0.026(2) 0.011(2) -0.040(3)
F14B 0.048(5) 0.079(6) 0.0277(16) -0.018(3) 0.011(3) -0.044(3)
C24B 0.038(3) 0.052(4) 0.0277(14) -0.021(3) 0.012(2) -0.030(3)
F15B 0.038(4) 0.063(6) 0.032(4) -0.012(4) 0.013(3) -0.020(3)
C31B 0.035(4) 0.042(5) 0.0156(15) -0.013(3) 0.007(2) -0.009(3)
C32B 0.034(4) 0.037(5) 0.0176(15) -0.016(3) 0.009(2) -0.009(4)
C33B 0.030(3) 0.039(4) 0.0176(14) -0.016(2) 0.009(2) -0.018(3)
C34B 0.035(4) 0.046(4) 0.022(2) -0.019(3) 0.011(2) -0.024(3)
C35B 0.033(4) 0.045(4) 0.021(2) -0.020(3) 0.009(3) -0.025(3)
C36B 0.025(4) 0.033(4) 0.0209(19) -0.015(2) 0.007(2) -0.015(3)
C37B 0.026(3) 0.034(4) 0.020(2) -0.014(3) 0.008(2) -0.018(3)
C38B 0.030(3) 0.036(4) 0.020(2) -0.015(3) 0.007(2) -0.018(3)
C39B 0.027(4) 0.028(4) 0.0189(19) -0.012(3) 0.005(2) -0.013(3)
C40B 0.029(4) 0.026(4) 0.0196(16) -0.013(2) 0.005(2) -0.012(3)
C41B 0.033(3) 0.030(3) 0.0198(15) -0.014(3) 0.0059(18) -0.009(3)
C42B 0.034(3) 0.032(4) 0.019(2) -0.013(3) 0.006(2) -0.008(3)
C43B 0.038(4) 0.037(4) 0.0196(17) -0.011(3) 0.006(3) -0.006(4)
C44B 0.040(4) 0.041(4) 0.020(2) -0.012(3) 0.008(2) -0.008(4)
C45B 0.038(4) 0.039(5) 0.0226(17) -0.012(3) 0.0099(19) -0.006(3)
C46B 0.034(3) 0.036(4) 0.0215(16) -0.013(3) 0.0069(16) -0.006(3)
C47B 0.036(3) 0.047(5) 0.027(2) -0.015(3) 0.005(2) 0.000(3)
O7B 0.044(4) 0.095(9) 0.034(5) -0.021(6) 0.005(3) 0.018(5)
O8B 0.037(3) 0.049(5) 0.0266(18) -0.015(3) 0.000(2) 0.002(3)
C48B 0.034(3) 0.047(5) 0.030(2) -0.015(2) 0.0002(18) -0.001(3)
C49B 0.026(3) 0.034(3) 0.0286(17) -0.0134(19) -0.003(2) -0.001(2)
C50B 0.029(4) 0.035(3) 0.031(3) -0.015(2) -0.006(3) -0.004(2)
F16B 0.040(5) 0.053(5) 0.042(4) -0.027(4) -0.007(4) -0.011(4)
C51B 0.030(4) 0.034(3) 0.036(3) -0.015(2) 0.000(3) -0.007(2)
F17B 0.046(5) 0.046(4) 0.052(5) -0.021(4) 0.007(4) -0.022(3)
C52B 0.034(4) 0.032(3) 0.033(2) -0.016(2) 0.002(3) -0.004(2)
F18B 0.053(5) 0.039(5) 0.032(3) -0.013(3) 0.005(3) -0.005(4)
C53B 0.033(4) 0.031(3) 0.035(2) -0.019(2) 0.000(3) -0.003(2)
F19B 0.054(6) 0.041(5) 0.040(3) -0.024(4) -0.008(4) -0.006(4)
C54B 0.029(4) 0.032(3) 0.035(2) -0.016(2) 0.000(2) -0.004(2)
F20B 0.041(6) 0.039(5) 0.047(4) -0.018(4) 0.004(4) -0.014(4)
P3B 0.0409(19) 0.035(2) 0.0236(19) -0.0121(13) 0.0045(15) -0.0141(11)
C61B 0.041(2) 0.032(3) 0.035(3) -0.014(2) 0.002(3) -0.017(2)
C62B 0.047(4) 0.036(3) 0.041(4) -0.019(2) 0.014(4) -0.020(3)
C63B 0.052(6) 0.035(3) 0.050(4) -0.020(3) 0.014(5) -0.020(4)
C64B 0.071(11) 0.047(4) 0.075(7) -0.039(5) 0.015(9) -0.019(7)
C65B 0.056(4) 0.029(3) 0.030(2) -0.016(2) 0.013(3) -0.019(3)
C66B 0.061(4) 0.037(4) 0.037(4) -0.022(3) 0.018(3) -0.027(3)
C67B 0.066(5) 0.049(5) 0.047(5) -0.016(4) 0.025(4) -0.028(4)
C68B 0.085(9) 0.046(5) 0.057(8) -0.008(5) 0.027(8) -0.027(5)
C69B 0.042(4) 0.037(3) 0.024(3) -0.013(2) 0.005(3) -0.018(2)
C70B 0.048(5) 0.039(4) 0.040(4) -0.019(3) 0.009(4) -0.013(3)
C71B 0.073(6) 0.039(5) 0.045(4) -0.028(4) -0.003(4) -0.006(4)
C72B 0.108(11) 0.062(7) 0.071(7) -0.039(5) -0.016(8) -0.025(6)
P4B 0.0366(15) 0.0483(18) 0.0196(13) -0.0148(12) 0.0048(11) -0.0159(11)
C81B 0.044(4) 0.045(4) 0.029(3) -0.020(2) 0.004(3) -0.019(3)
C82B 0.050(4) 0.041(4) 0.036(4) -0.021(3) 0.001(3) -0.015(3)
C83B 0.055(5) 0.043(5) 0.038(4) -0.022(4) 0.004(4) -0.011(4)
C84B 0.059(6) 0.048(7) 0.048(7) -0.027(6) 0.000(5) -0.006(5)
C85B 0.051(4) 0.050(4) 0.028(2) -0.015(2) 0.010(3) -0.025(2)
C86B 0.051(4) 0.060(4) 0.040(4) -0.021(3) 0.013(3) -0.030(3)
C87B 0.047(4) 0.054(5) 0.047(4) -0.021(4) 0.015(3) -0.023(4)
C88B 0.061(9) 0.088(10) 0.041(3) -0.017(6) 0.017(5) -0.034(8)
C89B 0.0340(18) 0.049(3) 0.036(3) -0.016(2) 0.011(3) -0.0159(19)
C90B 0.045(4) 0.053(3) 0.049(4) -0.025(3) 0.012(4) -0.015(3)
C91B 0.044(5) 0.055(3) 0.052(4) -0.026(3) 0.009(4) -0.017(3)
C92B 0.070(9) 0.069(6) 0.071(7) -0.043(5) 0.024(7) -0.029(7)

loop_
_atom_type_symbol
_atom_type_description
_atom_type_scat_dispersion_real
_atom_type_scat_dispersion_imag
_atom_type_scat_source
C C 0.0033 0.0016 'International Tables Vol C Tables 4.2.6.8 and 6.1.1.4'
H H 0.0000 0.0000 'International Tables Vol C Tables 4.2.6.8 and 6.1.1.4'
F F 0.0171 0.0103 'International Tables Vol C Tables 4.2.6.8 and 6.1.1.4'
O O 0.0106 0.0060 'International Tables Vol C Tables 4.2.6.8 and 6.1.1.4'
P P 0.1023 0.0942 'International Tables Vol C Tables 4.2.6.8 and 6.1.1.4'
Pt Pt -1.7033 8.3905 'International Tables Vol C Tables 4.2.6.8 and 6.1.1.4'

loop_
_geom_angle_atom_site_label_1
_geom_angle_atom_site_label_2
_geom_angle_atom_site_label_3
_geom_angle
_geom_angle_site_symmetry_1
_geom_angle_site_symmetry_3
_geom_angle_publ_flag
C31 Pt1 C1 179.5(5) . . ?
C31 Pt1 P2 88.2(3) . . ?
C1 Pt1 P2 92.0(3) . . ?
C31 Pt1 P1 92.3(3) . . ?
C1 Pt1 P1 87.4(3) . . ?
P2 Pt1 P1 178.7(3) . . ?
C2 C1 Pt1 178.3(8) . . ?
C1 C2 C3 172.0(10) . . ?
C4 C3 C8 118.7(7) . . ?
C4 C3 C2 121.1(8) . . ?
C8 C3 C2 120.2(8) . . ?
C5 C4 C3 120.5(8) . . ?
C5 C4 H4 119.8 . . ?
C3 C4 H4 119.8 . . ?
C6 C5 C4 120.8(8) . . ?
C6 C5 H5 119.6 . . ?
C4 C5 H5 119.6 . . ?
C5 C6 C7 118.9(7) . . ?
C5 C6 C9 122.5(7) . . ?
C7 C6 C9 118.5(7) . . ?
C8 C7 C6 120.3(8) . . ?
C8 C7 H7 119.9 . . ?
C6 C7 H7 119.9 . . ?
C7 C8 C3 120.8(8) . . ?
C7 C8 H8 119.6 . . ?
C3 C8 H8 119.6 . . ?
C10 C9 C6 175.4(18) . . ?
C9 C10 C11 173(2) . . ?
C12 C11 C16 118.9(7) . . ?
C12 C11 C10 116.8(8) . . ?
C16 C11 C10 124.2(8) . . ?
C13 C12 C11 121.2(8) . . ?
C13 C12 H12 119.4 . . ?
C11 C12 H12 119.4 . . ?
C14 C13 C12 119.5(8) . . ?
C14 C13 H13 120.2 . . ?
C12 C13 H13 120.2 . . ?
C15 C14 C13 120.3(8) . . ?
C15 C14 H14 119.9 . . ?
C13 C14 H14 119.9 . . ?
C14 C15 C16 121.4(8) . . ?
C14 C15 H15 119.3 . . ?
C16 C15 H15 119.3 . . ?
C11 C16 C15 118.7(7) . . ?
C11 C16 C17 125.0(7) . . ?
C15 C16 C17 116.2(7) . . ?
O1 C17 O2 123.0(9) . . ?
O1 C17 C16 124.3(9) . . ?
O2 C17 C16 112.6(7) . . ?
C17 O2 C18 115.1(8) . . ?
O2 C18 C19 103.8(6) . . ?
O2 C18 H18A 111.0 . . ?
C19 C18 H18A 111.0 . . ?
O2 C18 H18B 111.0 . . ?
C19 C18 H18B 111.0 . . ?
H18A C18 H18B 109.0 . . ?
C20 C19 C24 113.6(7) . . ?
C20 C19 C18 124.7(9) . . ?
C24 C19 C18 121.7(8) . . ?
F1 C20 C21 117.7(9) . . ?
F1 C20 C19 118.1(8) . . ?
C21 C20 C19 124.2(8) . . ?
F2 C21 C22 120.8(9) . . ?
F2 C21 C20 120.4(9) . . ?
C22 C21 C20 118.8(8) . . ?
F3 C22 C23 118.9(9) . . ?
F3 C22 C21 120.5(9) . . ?
C23 C22 C21 120.6(7) . . ?
F4 C23 C22 120.0(9) . . ?
F4 C23 C24 120.5(9) . . ?
C22 C23 C24 119.4(8) . . ?
F5 C24 C23 116.9(8) . . ?
F5 C24 C19 119.7(8) . . ?
C23 C24 C19 123.4(8) . . ?
C32 C31 Pt1 179.4(8) . . ?
C31 C32 C33 173(2) . . ?
C34 C33 C38 118.6(7) . . ?
C34 C33 C32 121.3(9) . . ?
C38 C33 C32 120.0(9) . . ?
C35 C34 C33 120.8(8) . . ?
C35 C34 H34 119.6 . . ?
C33 C34 H34 119.6 . . ?
C34 C35 C36 119.9(8) . . ?
C34 C35 H35 120.0 . . ?
C36 C35 H35 120.0 . . ?
C37 C36 C35 119.8(7) . . ?
C37 C36 C39 121.4(8) . . ?
C35 C36 C39 118.7(7) . . ?
C36 C37 C38 120.0(8) . . ?
C36 C37 H37 120.0 . . ?
C38 C37 H37 120.0 . . ?
C37 C38 C33 120.7(8) . . ?
C37 C38 H38 119.7 . . ?
C33 C38 H38 119.7 . . ?
C40 C39 C36 178.1(15) . . ?
C39 C40 C41 175.1(13) . . ?
C42 C41 C46 119.0(7) . . ?
C42 C41 C40 118.2(8) . . ?
C46 C41 C40 122.8(8) . . ?
C41 C42 C43 121.4(9) . . ?
C41 C42 H42 119.3 . . ?
C43 C42 H42 119.3 . . ?
C44 C43 C42 119.8(9) . . ?
C44 C43 H43 120.1 . . ?
C42 C43 H43 120.1 . . ?
C43 C44 C45 120.3(8) . . ?
C43 C44 H44 119.9 . . ?
C45 C44 H44 119.9 . . ?
C44 C45 C46 120.9(8) . . ?
C44 C45 H45 119.6 . . ?
C46 C45 H45 119.6 . . ?
C45 C46 C41 118.6(7) . . ?
C45 C46 C47 116.2(7) . . ?
C41 C46 C47 125.2(7) . . ?
O3 C47 O4 119.9(8) . . ?
O3 C47 C46 125.3(8) . . ?
O4 C47 C46 114.8(7) . . ?
C47 O4 C48 117.4(7) . . ?
O4 C48 C49 106.9(6) . . ?
O4 C48 H48A 110.3 . . ?
C49 C48 H48A 110.3 . . ?
O4 C48 H48B 110.3 . . ?
C49 C48 H48B 110.3 . . ?
H48A C48 H48B 108.6 . . ?
C50 C49 C54 116.7(7) . . ?
C50 C49 C48 123.8(8) . . ?
C54 C49 C48 119.5(8) . . ?
F6 C50 C51 119.1(9) . . ?
F6 C50 C49 117.4(8) . . ?
C51 C50 C49 123.5(7) . . ?
F7 C51 C50 121.0(9) . . ?
F7 C51 C52 119.7(9) . . ?
C50 C51 C52 119.1(8) . . ?
F8 C52 C53 119.5(8) . . ?
F8 C52 C51 121.5(9) . . ?
C53 C52 C51 118.8(7) . . ?
F9 C53 C52 120.0(8) . . ?
F9 C53 C54 119.5(8) . . ?
C52 C53 C54 120.5(7) . . ?
F10 C54 C53 118.1(7) . . ?
F10 C54 C49 120.7(8) . . ?
C53 C54 C49 121.2(8) . . ?
C61 P1 C69 106.7(5) . . ?
C61 P1 C65 105.5(5) . . ?
C69 P1 C65 104.9(5) . . ?
C61 P1 Pt1 115.4(5) . . ?
C69 P1 Pt1 111.0(5) . . ?
C65 P1 Pt1 112.6(4) . . ?
C62 C61 P1 117.3(7) . . ?
C62 C61 H61A 108.0 . . ?
P1 C61 H61A 108.0 . . ?
C62 C61 H61B 108.0 . . ?
P1 C61 H61B 108.0 . . ?
H61A C61 H61B 107.2 . . ?
C61 C62 C63 115.4(9) . . ?
C61 C62 H62A 108.4 . . ?
C63 C62 H62A 108.4 . . ?
C61 C62 H62B 108.4 . . ?
C63 C62 H62B 108.4 . . ?
H62A C62 H62B 107.5 . . ?
C64 C63 C62 110.9(10) . . ?
C64 C63 H63A 109.5 . . ?
C62 C63 H63A 109.5 . . ?
C64 C63 H63B 109.5 . . ?
C62 C63 H63B 109.5 . . ?
H63A C63 H63B 108.1 . . ?
C63 C64 H64A 109.5 . . ?
C63 C64 H64B 109.5 . . ?
H64A C64 H64B 109.5 . . ?
C63 C64 H64C 109.5 . . ?
H64A C64 H64C 109.5 . . ?
H64B C64 H64C 109.5 . . ?
C66 C65 P1 112.6(6) . . ?
C66 C65 H65A 109.1 . . ?
P1 C65 H65A 109.1 . . ?
C66 C65 H65B 109.1 . . ?
P1 C65 H65B 109.1 . . ?
H65A C65 H65B 107.8 . . ?
C65 C66 C67 113.6(9) . . ?
C65 C66 H66A 108.8 . . ?
C67 C66 H66A 108.8 . . ?
C65 C66 H66B 108.8 . . ?
C67 C66 H66B 108.8 . . ?
H66A C66 H66B 107.7 . . ?
C68 C67 C66 110.3(10) . . ?
C68 C67 H67A 109.6 . . ?
C66 C67 H67A 109.6 . . ?
C68 C67 H67B 109.6 . . ?
C66 C67 H67B 109.6 . . ?
H67A C67 H67B 108.1 . . ?
C67 C68 H68A 109.5 . . ?
C67 C68 H68B 109.5 . . ?
H68A C68 H68B 109.5 . . ?
C67 C68 H68C 109.5 . . ?
H68A C68 H68C 109.5 . . ?
H68B C68 H68C 109.5 . . ?
C70 C69 P1 116.2(8) . . ?
C70 C69 H69A 108.2 . . ?
P1 C69 H69A 108.2 . . ?
C70 C69 H69B 108.2 . . ?
P1 C69 H69B 108.2 . . ?
H69A C69 H69B 107.4 . . ?
C71 C70 C69 119.5(10) . . ?
C71 C70 H70A 107.4 . . ?
C69 C70 H70A 107.4 . . ?
C71 C70 H70B 107.4 . . ?
C69 C70 H70B 107.4 . . ?
H70A C70 H70B 107.0 . . ?
C70 C71 C72 109.5(10) . . ?
C70 C71 H71A 109.8 . . ?
C72 C71 H71A 109.8 . . ?
C70 C71 H71B 109.8 . . ?
C72 C71 H71B 109.8 . . ?
H71A C71 H71B 108.2 . . ?
C71 C72 H72A 109.5 . . ?
C71 C72 H72B 109.5 . . ?
H72A C72 H72B 109.5 . . ?
C71 C72 H72C 109.5 . . ?
H72A C72 H72C 109.5 . . ?
H72B C72 H72C 109.5 . . ?
C81 P2 C89 111.6(6) . . ?
C81 P2 C85 103.7(5) . . ?
C89 P2 C85 104.9(5) . . ?
C81 P2 Pt1 111.1(4) . . ?
C89 P2 Pt1 110.6(4) . . ?
C85 P2 Pt1 114.6(5) . . ?
C82 C81 P2 117.7(7) . . ?
C82 C81 H81A 107.9 . . ?
P2 C81 H81A 107.9 . . ?
C82 C81 H81B 107.9 . . ?
P2 C81 H81B 107.9 . . ?
H81A C81 H81B 107.2 . . ?
C81 C82 C83 112.3(8) . . ?
C81 C82 H82A 109.1 . . ?
C83 C82 H82A 109.1 . . ?
C81 C82 H82B 109.1 . . ?
C83 C82 H82B 109.1 . . ?
H82A C82 H82B 107.9 . . ?
C82 C83 C84 113.0(9) . . ?
C82 C83 H83A 109.0 . . ?
C84 C83 H83A 109.0 . . ?
C82 C83 H83B 109.0 . . ?
C84 C83 H83B 109.0 . . ?
H83A C83 H83B 107.8 . . ?
C83 C84 H84A 109.5 . . ?
C83 C84 H84B 109.5 . . ?
H84A C84 H84B 109.5 . . ?
C83 C84 H84C 109.5 . . ?
H84A C84 H84C 109.5 . . ?
H84B C84 H84C 109.5 . . ?
C86 C85 P2 115.7(7) . . ?
C86 C85 H85A 108.4 . . ?
P2 C85 H85A 108.4 . . ?
C86 C85 H85B 108.4 . . ?
P2 C85 H85B 108.4 . . ?
H85A C85 H85B 107.4 . . ?
C85 C86 C87 111.6(9) . . ?
C85 C86 H86A 109.3 . . ?
C87 C86 H86A 109.3 . . ?
C85 C86 H86B 109.3 . . ?
C87 C86 H86B 109.3 . . ?
H86A C86 H86B 108.0 . . ?
C88 C87 C86 110.3(9) . . ?
C88 C87 H87A 109.6 . . ?
C86 C87 H87A 109.6 . . ?
C88 C87 H87B 109.6 . . ?
C86 C87 H87B 109.6 . . ?
H87A C87 H87B 108.1 . . ?
C87 C88 H88A 109.5 . . ?
C87 C88 H88B 109.5 . . ?
H88A C88 H88B 109.5 . . ?
C87 C88 H88C 109.5 . . ?
H88A C88 H88C 109.5 . . ?
H88B C88 H88C 109.5 . . ?
C90 C89 P2 117.0(7) . . ?
C90 C89 H89A 108.1 . . ?
P2 C89 H89A 108.1 . . ?
C90 C89 H89B 108.1 . . ?
P2 C89 H89B 108.1 . . ?
H89A C89 H89B 107.3 . . ?
C89 C90 C91 114.2(9) . . ?
C89 C90 H90A 108.7 . . ?
C91 C90 H90A 108.7 . . ?
C89 C90 H90B 108.7 . . ?
C91 C90 H90B 108.7 . . ?
H90A C90 H90B 107.6 . . ?
C90 C91 C92 114.7(9) . . ?
C90 C91 H91A 108.6 . . ?
C92 C91 H91A 108.6 . . ?
C90 C91 H91B 108.6 . . ?
C92 C91 H91B 108.6 . . ?
H91A C91 H91B 107.6 . . ?
C91 C92 H92A 109.5 . . ?
C91 C92 H92B 109.5 . . ?
H92A C92 H92B 109.5 . . ?
C91 C92 H92C 109.5 . . ?
H92A C92 H92C 109.5 . . ?
H92B C92 H92C 109.5 . . ?
C31A Pt1A C1A 176.0(6) . . ?
C31A Pt1A P2A 87.1(3) . . ?
C1A Pt1A P2A 93.8(3) . . ?
C31A Pt1A P1A 92.0(3) . . ?
C1A Pt1A P1A 87.0(3) . . ?
P2A Pt1A P1A 177.3(3) . . ?
C2A C1A Pt1A 179.3(4) . . ?
C1A C2A C3A 173.1(8) . . ?
C8A C3A C4A 118.4(7) . . ?
C8A C3A C2A 121.9(8) . . ?
C4A C3A C2A 119.7(8) . . ?
C5A C4A C3A 121.1(8) . . ?
C5A C4A H4A 119.4 . . ?
C3A C4A H4A 119.4 . . ?
C6A C5A C4A 120.4(8) . . ?
C6A C5A H5A 119.8 . . ?
C4A C5A H5A 119.8 . . ?
C5A C6A C7A 118.8(7) . . ?
C5A C6A C9A 122.7(8) . . ?
C7A C6A C9A 118.5(7) . . ?
C8A C7A C6A 120.5(8) . . ?
C8A C7A H7A 119.7 . . ?
C6A C7A H7A 119.7 . . ?
C3A C8A C7A 120.6(8) . . ?
C3A C8A H8A 119.7 . . ?
C7A C8A H8A 119.7 . . ?
C10A C9A C6A 174.5(18) . . ?
C9A C10A C11A 176(2) . . ?
C12A C11A C16A 118.6(7) . . ?
C12A C11A C10A 117.2(8) . . ?
C16A C11A C10A 124.1(8) . . ?
C13A C12A C11A 121.1(8) . . ?
C13A C12A H12A 119.5 . . ?
C11A C12A H12A 119.5 . . ?
C14A C13A C12A 119.7(9) . . ?
C14A C13A H13A 120.1 . . ?
C12A C13A H13A 120.1 . . ?
C15A C14A C13A 120.2(8) . . ?
C15A C14A H14A 119.9 . . ?
C13A C14A H14A 119.9 . . ?
C14A C15A C16A 121.1(8) . . ?
C14A C15A H15A 119.4 . . ?
C16A C15A H15A 119.4 . . ?
C11A C16A C15A 119.1(8) . . ?
C11A C16A C17A 125.2(7) . . ?
C15A C16A C17A 115.6(8) . . ?
O1A C17A O2A 123.2(9) . . ?
O1A C17A C16A 124.2(9) . . ?
O2A C17A C16A 112.6(8) . . ?
C17A O2A C18A 113.8(8) . . ?
O2A C18A C19A 104.7(6) . . ?
O2A C18A H18C 110.8 . . ?
C19A C18A H18C 110.8 . . ?
O2A C18A H18D 110.8 . . ?
C19A C18A H18D 110.8 . . ?
H18C C18A H18D 108.9 . . ?
C20A C19A C24A 113.4(7) . . ?
C20A C19A C18A 125.7(9) . . ?
C24A C19A C18A 120.8(9) . . ?
F1A C20A C21A 117.0(9) . . ?
F1A C20A C19A 118.5(9) . . ?
C21A C20A C19A 124.5(8) . . ?
F2A C21A C22A 120.8(9) . . ?
F2A C21A C20A 120.5(9) . . ?
C22A C21A C20A 118.7(8) . . ?
F3A C22A C23A 119.6(10) . . ?
F3A C22A C21A 119.9(10) . . ?
C23A C22A C21A 120.5(7) . . ?
F4A C23A C22A 121.0(9) . . ?
F4A C23A C24A 119.6(9) . . ?
C22A C23A C24A 119.3(8) . . ?
F5A C24A C23A 118.1(8) . . ?
F5A C24A C19A 118.3(8) . . ?
C23A C24A C19A 123.6(8) . . ?
C32A C31A Pt1A 177.9(8) . . ?
C31A C32A C33A 177.4(16) . . ?
C34A C33A C38A 117.7(7) . . ?
C34A C33A C32A 120.1(10) . . ?
C38A C33A C32A 122.1(9) . . ?
C35A C34A C33A 121.3(9) . . ?
C35A C34A H34A 119.4 . . ?
C33A C34A H34A 119.4 . . ?
C34A C35A C36A 120.2(9) . . ?
C34A C35A H35A 119.9 . . ?
C36A C35A H35A 119.9 . . ?
C37A C36A C35A 119.2(7) . . ?
C37A C36A C39A 122.9(9) . . ?
C35A C36A C39A 117.6(8) . . ?
C36A C37A C38A 120.2(9) . . ?
C36A C37A H37A 119.9 . . ?
C38A C37A H37A 119.9 . . ?
C37A C38A C33A 121.1(8) . . ?
C37A C38A H38A 119.5 . . ?
C33A C38A H38A 119.5 . . ?
C40A C39A C36A 174(2) . . ?
C39A C40A C41A 176.1(15) . . ?
C42A C41A C46A 118.4(7) . . ?
C42A C41A C40A 118.1(8) . . ?
C46A C41A C40A 123.6(8) . . ?
C41A C42A C43A 122.1(9) . . ?
C41A C42A H42A 118.9 . . ?
C43A C42A H42A 118.9 . . ?
C44A C43A C42A 119.2(9) . . ?
C44A C43A H43A 120.4 . . ?
C42A C43A H43A 120.4 . . ?
C43A C44A C45A 120.4(8) . . ?
C43A C44A H44A 119.8 . . ?
C45A C44A H44A 119.8 . . ?
C44A C45A C46A 121.1(8) . . ?
C44A C45A H45A 119.5 . . ?
C46A C45A H45A 119.5 . . ?
C45A C46A C41A 118.8(7) . . ?
C45A C46A C47A 114.8(7) . . ?
C41A C46A C47A 126.4(7) . . ?
O3A C47A O4A 121.9(9) . . ?
O3A C47A C46A 125.2(8) . . ?
O4A C47A C46A 112.9(7) . . ?
C47A O4A C48A 117.3(7) . . ?
O4A C48A C49A 109.4(6) . . ?
O4A C48A H48C 109.8 . . ?
C49A C48A H48C 109.8 . . ?
O4A C48A H48D 109.8 . . ?
C49A C48A H48D 109.8 . . ?
H48C C48A H48D 108.2 . . ?
C50A C49A C54A 116.5(7) . . ?
C50A C49A C48A 121.6(8) . . ?
C54A C49A C48A 121.9(8) . . ?
C51A C50A F6A 117.8(9) . . ?
C51A C50A C49A 124.2(8) . . ?
F6A C50A C49A 118.1(8) . . ?
F7A C51A C50A 121.1(9) . . ?
F7A C51A C52A 120.3(9) . . ?
C50A C51A C52A 118.6(8) . . ?
F8A C52A C53A 121.4(8) . . ?
F8A C52A C51A 118.6(9) . . ?
C53A C52A C51A 119.9(8) . . ?
F9A C53A C52A 119.2(8) . . ?
F9A C53A C54A 120.8(8) . . ?
C52A C53A C54A 120.0(7) . . ?
F10A C54A C53A 119.2(7) . . ?
F10A C54A C49A 119.9(7) . . ?
C53A C54A C49A 120.9(8) . . ?
C69A P1A C61A 106.4(5) . . ?
C69A P1A C65A 103.0(5) . . ?
C61A P1A C65A 104.4(5) . . ?
C69A P1A Pt1A 116.3(5) . . ?
C61A P1A Pt1A 114.3(5) . . ?
C65A P1A Pt1A 111.2(5) . . ?
C62A C61A P1A 116.1(7) . . ?
C62A C61A H61C 108.3 . . ?
P1A C61A H61C 108.3 . . ?
C62A C61A H61D 108.3 . . ?
P1A C61A H61D 108.3 . . ?
H61C C61A H61D 107.4 . . ?
C61A C62A C63A 116.2(10) . . ?
C61A C62A H62C 108.2 . . ?
C63A C62A H62C 108.2 . . ?
C61A C62A H62D 108.2 . . ?
C63A C62A H62D 108.2 . . ?
H62C C62A H62D 107.4 . . ?
C64A C63A C62A 110.0(10) . . ?
C64A C63A H63C 109.7 . . ?
C62A C63A H63C 109.7 . . ?
C64A C63A H63D 109.7 . . ?
C62A C63A H63D 109.7 . . ?
H63C C63A H63D 108.2 . . ?
C63A C64A H64D 109.5 . . ?
C63A C64A H64E 109.5 . . ?
H64D C64A H64E 109.5 . . ?
C63A C64A H64F 109.5 . . ?
H64D C64A H64F 109.5 . . ?
H64E C64A H64F 109.5 . . ?
C66A C65A P1A 113.1(6) . . ?
C66A C65A H65C 109.0 . . ?
P1A C65A H65C 109.0 . . ?
C66A C65A H65D 109.0 . . ?
P1A C65A H65D 109.0 . . ?
H65C C65A H65D 107.8 . . ?
C65A C66A C67A 112.3(8) . . ?
C65A C66A H66C 109.1 . . ?
C67A C66A H66C 109.1 . . ?
C65A C66A H66D 109.1 . . ?
C67A C66A H66D 109.1 . . ?
H66C C66A H66D 107.9 . . ?
C68A C67A C66A 109.7(9) . . ?
C68A C67A H67C 109.7 . . ?
C66A C67A H67C 109.7 . . ?
C68A C67A H67D 109.7 . . ?
C66A C67A H67D 109.7 . . ?
H67C C67A H67D 108.2 . . ?
C67A C68A H68D 109.5 . . ?
C67A C68A H68E 109.5 . . ?
H68D C68A H68E 109.5 . . ?
C67A C68A H68F 109.5 . . ?
H68D C68A H68F 109.5 . . ?
H68E C68A H68F 109.5 . . ?
C70A C69A P1A 115.9(8) . . ?
C70A C69A H69C 108.3 . . ?
P1A C69A H69C 108.3 . . ?
C70A C69A H69D 108.3 . . ?
P1A C69A H69D 108.3 . . ?
H69C C69A H69D 107.4 . . ?
C69A C70A C71A 114.3(9) . . ?
C69A C70A H70C 108.7 . . ?
C71A C70A H70C 108.7 . . ?
C69A C70A H70D 108.7 . . ?
C71A C70A H70D 108.7 . . ?
H70C C70A H70D 107.6 . . ?
C70A C71A C72A 111.0(9) . . ?
C70A C71A H71C 109.4 . . ?
C72A C71A H71C 109.4 . . ?
C70A C71A H71D 109.4 . . ?
C72A C71A H71D 109.4 . . ?
H71C C71A H71D 108.0 . . ?
C71A C72A H72D 109.5 . . ?
C71A C72A H72E 109.5 . . ?
H72D C72A H72E 109.5 . . ?
C71A C72A H72F 109.5 . . ?
H72D C72A H72F 109.5 . . ?
H72E C72A H72F 109.5 . . ?
C89A P2A C85A 109.2(5) . . ?
C89A P2A C81A 101.3(5) . . ?
C85A P2A C81A 104.6(5) . . ?
C89A P2A Pt1A 115.9(5) . . ?
C85A P2A Pt1A 113.0(5) . . ?
C81A P2A Pt1A 111.8(5) . . ?
C82A C81A P2A 111.6(8) . . ?
C82A C81A H81C 109.3 . . ?
P2A C81A H81C 109.3 . . ?
C82A C81A H81D 109.3 . . ?
P2A C81A H81D 109.3 . . ?
H81C C81A H81D 108.0 . . ?
C83A C82A C81A 110.0(9) . . ?
C83A C82A H82C 109.7 . . ?
C81A C82A H82C 109.7 . . ?
C83A C82A H82D 109.7 . . ?
C81A C82A H82D 109.7 . . ?
H82C C82A H82D 108.2 . . ?
C82A C83A C84A 114.0(10) . . ?
C82A C83A H83C 108.8 . . ?
C84A C83A H83C 108.8 . . ?
C82A C83A H83D 108.8 . . ?
C84A C83A H83D 108.8 . . ?
H83C C83A H83D 107.7 . . ?
C83A C84A H84D 109.5 . . ?
C83A C84A H84E 109.5 . . ?
H84D C84A H84E 109.5 . . ?
C83A C84A H84F 109.5 . . ?
H84D C84A H84F 109.5 . . ?
H84E C84A H84F 109.5 . . ?
C86A C85A P2A 117.1(7) . . ?
C86A C85A H85C 108.0 . . ?
P2A C85A H85C 108.0 . . ?
C86A C85A H85D 108.0 . . ?
P2A C85A H85D 108.0 . . ?
H85C C85A H85D 107.3 . . ?
C85A C86A C87A 113.4(9) . . ?
C85A C86A H86C 108.9 . . ?
C87A C86A H86C 108.9 . . ?
C85A C86A H86D 108.9 . . ?
C87A C86A H86D 108.9 . . ?
H86C C86A H86D 107.7 . . ?
C88A C87A C86A 112.1(9) . . ?
C88A C87A H87C 109.2 . . ?
C86A C87A H87C 109.2 . . ?
C88A C87A H87D 109.2 . . ?
C86A C87A H87D 109.2 . . ?
H87C C87A H87D 107.9 . . ?
C87A C88A H88D 109.5 . . ?
C87A C88A H88E 109.5 . . ?
H88D C88A H88E 109.5 . . ?
C87A C88A H88F 109.5 . . ?
H88D C88A H88F 109.5 . . ?
H88E C88A H88F 109.5 . . ?
C90A C89A P2A 113.7(7) . . ?
C90A C89A H89C 108.8 . . ?
P2A C89A H89C 108.8 . . ?
C90A C89A H89D 108.8 . . ?
P2A C89A H89D 108.8 . . ?
H89C C89A H89D 107.7 . . ?
C89A C90A C91A 113.4(9) . . ?
C89A C90A H90C 108.9 . . ?
C91A C90A H90C 108.9 . . ?
C89A C90A H90D 108.9 . . ?
C91A C90A H90D 108.9 . . ?
H90C C90A H90D 107.7 . . ?
C92A C91A C90A 113.0(10) . . ?
C92A C91A H91C 109.0 . . ?
C90A C91A H91C 109.0 . . ?
C92A C91A H91D 109.0 . . ?
C90A C91A H91D 109.0 . . ?
H91C C91A H91D 107.8 . . ?
C91A C92A H92D 109.5 . . ?
C91A C92A H92E 109.5 . . ?
H92D C92A H92E 109.5 . . ?
C91A C92A H92F 109.5 . . ?
H92D C92A H92F 109.5 . . ?
H92E C92A H92F 109.5 . . ?
C101 Pt2 C131 179.3(4) . . ?
C101 Pt2 P3 90.2(3) . . ?
C131 Pt2 P3 90.5(3) . . ?
C101 Pt2 P4 92.8(3) . . ?
C131 Pt2 P4 86.5(3) . . ?
P3 Pt2 P4 176.4(2) . . ?
C102 C101 Pt2 178.8(8) . . ?
C101 C102 C103 176.4(13) . . ?
C104 C103 C108 118.6(7) . . ?
C104 C103 C102 120.5(8) . . ?
C108 C103 C102 120.8(8) . . ?
C105 C104 C103 120.9(8) . . ?
C105 C104 H104 119.6 . . ?
C103 C104 H104 119.6 . . ?
C106 C105 C104 120.4(8) . . ?
C106 C105 H105 119.8 . . ?
C104 C105 H105 119.8 . . ?
C105 C106 C107 119.1(7) . . ?
C105 C106 C109 121.0(7) . . ?
C107 C106 C109 119.9(7) . . ?
C108 C107 C106 120.2(8) . . ?
C108 C107 H107 119.9 . . ?
C106 C107 H107 119.9 . . ?
C103 C108 C107 120.7(8) . . ?
C103 C108 H108 119.7 . . ?
C107 C108 H108 119.7 . . ?
C110 C109 C106 176.8(14) . . ?
C109 C110 C111 176.0(12) . . ?
C112 C111 C116 118.8(6) . . ?
C112 C111 C110 116.7(7) . . ?
C116 C111 C110 124.5(7) . . ?
C113 C112 C111 121.5(7) . . ?
C113 C112 H112 119.2 . . ?
C111 C112 H112 119.2 . . ?
C114 C113 C112 119.5(8) . . ?
C114 C113 H113 120.3 . . ?
C112 C113 H113 120.3 . . ?
C115 C114 C113 120.2(7) . . ?
C115 C114 H114 119.9 . . ?
C113 C114 H114 119.9 . . ?
C114 C115 C116 121.5(7) . . ?
C114 C115 H115 119.3 . . ?
C116 C115 H115 119.3 . . ?
C111 C116 C115 118.5(7) . . ?
C111 C116 C117 125.7(6) . . ?
C115 C116 C117 115.8(6) . . ?
O5 C117 O6 122.2(8) . . ?
O5 C117 C116 123.8(7) . . ?
O6 C117 C116 114.0(6) . . ?
C117 O6 C118 115.0(6) . . ?
O6 C118 C119 106.6(5) . . ?
O6 C118 H11A 110.4 . . ?
C119 C118 H11A 110.4 . . ?
O6 C118 H11B 110.4 . . ?
C119 C118 H11B 110.4 . . ?
H11A C118 H11B 108.6 . . ?
C124 C119 C120 114.9(6) . . ?
C124 C119 C118 122.7(8) . . ?
C120 C119 C118 122.4(8) . . ?
F11 C120 C121 117.5(8) . . ?
F11 C120 C119 119.6(7) . . ?
C121 C120 C119 122.9(8) . . ?
F12 C121 C122 120.7(8) . . ?
F12 C121 C120 120.0(8) . . ?
C122 C121 C120 119.3(8) . . ?
F13 C122 C123 119.7(9) . . ?
F13 C122 C121 119.8(9) . . ?
C123 C122 C121 120.5(7) . . ?
F14 C123 C122 121.2(9) . . ?
F14 C123 C124 119.6(9) . . ?
C122 C123 C124 119.2(8) . . ?
F15 C124 C123 117.8(8) . . ?
F15 C124 C119 118.9(7) . . ?
C123 C124 C119 123.3(8) . . ?
C132 C131 Pt2 179.6(5) . . ?
C131 C132 C133 175.2(10) . . ?
C134 C133 C138 118.5(6) . . ?
C134 C133 C132 119.6(8) . . ?
C138 C133 C132 121.8(8) . . ?
C135 C134 C133 121.0(8) . . ?
C135 C134 H134 119.5 . . ?
C133 C134 H134 119.5 . . ?
C134 C135 C136 120.2(8) . . ?
C134 C135 H135 119.9 . . ?
C136 C135 H135 119.9 . . ?
C137 C136 C135 119.2(6) . . ?
C137 C136 C139 120.4(7) . . ?
C135 C136 C139 120.4(7) . . ?
C136 C137 C138 120.7(8) . . ?
C136 C137 H137 119.6 . . ?
C138 C137 H137 119.6 . . ?
C137 C138 C133 120.2(8) . . ?
C137 C138 H138 119.9 . . ?
C133 C138 H138 119.9 . . ?
C140 C139 C136 177.1(14) . . ?
C139 C140 C141 176.9(10) . . ?
C142 C141 C146 118.4(7) . . ?
C142 C141 C140 118.2(8) . . ?
C146 C141 C140 123.4(7) . . ?
C141 C142 C143 121.7(8) . . ?
C141 C142 H142 119.2 . . ?
C143 C142 H142 119.2 . . ?
C144 C143 C142 119.7(8) . . ?
C144 C143 H143 120.2 . . ?
C142 C143 H143 120.2 . . ?
C143 C144 C145 120.5(8) . . ?
C143 C144 H144 119.8 . . ?
C145 C144 H144 119.8 . . ?
C144 C145 C146 120.4(8) . . ?
C144 C145 H145 119.8 . . ?
C146 C145 H145 119.8 . . ?
C145 C146 C141 119.2(7) . . ?
C145 C146 C147 115.3(7) . . ?
C141 C146 C147 125.5(6) . . ?
O7 C147 O8 121.5(8) . . ?
O7 C147 C146 125.5(8) . . ?
O8 C147 C146 113.0(7) . . ?
C147 O8 C148 116.2(7) . . ?
O8 C148 C149 107.9(6) . . ?
O8 C148 H14B 110.1 . . ?
C149 C148 H14B 110.1 . . ?
O8 C148 H14C 110.1 . . ?
C149 C148 H14C 110.1 . . ?
H14B C148 H14C 108.4 . . ?
C150 C149 C154 116.7(7) . . ?
C150 C149 C148 123.0(8) . . ?
C154 C149 C148 120.3(8) . . ?
F16 C150 C151 119.1(8) . . ?
F16 C150 C149 117.8(8) . . ?
C151 C150 C149 123.1(7) . . ?
F17 C151 C150 120.4(8) . . ?
F17 C151 C152 120.0(8) . . ?
C150 C151 C152 119.6(7) . . ?
F18 C152 C153 120.4(8) . . ?
F18 C152 C151 120.2(8) . . ?
C153 C152 C151 119.3(7) . . ?
F19 C153 C152 119.1(8) . . ?
F19 C153 C154 120.9(8) . . ?
C152 C153 C154 119.9(7) . . ?
F20 C154 C153 118.3(8) . . ?
F20 C154 C149 120.3(8) . . ?
C153 C154 C149 121.3(7) . . ?
C161 P3 C169 107.0(5) . . ?
C161 P3 C165 105.5(5) . . ?
C169 P3 C165 106.9(5) . . ?
C161 P3 Pt2 112.2(4) . . ?
C169 P3 Pt2 112.6(4) . . ?
C165 P3 Pt2 112.2(4) . . ?
C162 C161 P3 114.4(6) . . ?
C162 C161 H16A 108.7 . . ?
P3 C161 H16A 108.7 . . ?
C162 C161 H16B 108.7 . . ?
P3 C161 H16B 108.7 . . ?
H16A C161 H16B 107.6 . . ?
C163 C162 C161 113.6(8) . . ?
C163 C162 H16C 108.9 . . ?
C161 C162 H16C 108.9 . . ?
C163 C162 H16D 108.9 . . ?
C161 C162 H16D 108.9 . . ?
H16C C162 H16D 107.7 . . ?
C164 C163 C162 111.9(9) . . ?
C164 C163 H16E 109.2 . . ?
C162 C163 H16E 109.2 . . ?
C164 C163 H16F 109.2 . . ?
C162 C163 H16F 109.2 . . ?
H16E C163 H16F 107.9 . . ?
C163 C164 H16G 109.5 . . ?
C163 C164 H16H 109.5 . . ?
H16G C164 H16H 109.5 . . ?
C163 C164 H16I 109.5 . . ?
H16G C164 H16I 109.5 . . ?
H16H C164 H16I 109.5 . . ?
C166 C165 P3 117.3(7) . . ?
C166 C165 H16J 108.0 . . ?
P3 C165 H16J 108.0 . . ?
C166 C165 H16K 108.0 . . ?
P3 C165 H16K 108.0 . . ?
H16J C165 H16K 107.2 . . ?
C165 C166 C167 111.9(8) . . ?
C165 C166 H16L 109.2 . . ?
C167 C166 H16L 109.2 . . ?
C165 C166 H16M 109.2 . . ?
C167 C166 H16M 109.2 . . ?
H16L C166 H16M 107.9 . . ?
C168 C167 C166 109.2(8) . . ?
C168 C167 H16N 109.8 . . ?
C166 C167 H16N 109.8 . . ?
C168 C167 H16O 109.8 . . ?
C166 C167 H16O 109.8 . . ?
H16N C167 H16O 108.3 . . ?
C167 C168 H16P 109.5 . . ?
C167 C168 H16Q 109.5 . . ?
H16P C168 H16Q 109.5 . . ?
C167 C168 H16R 109.5 . . ?
H16P C168 H16R 109.5 . . ?
H16Q C168 H16R 109.5 . . ?
C170 C169 P3 112.2(7) . . ?
C170 C169 H16S 109.2 . . ?
P3 C169 H16S 109.2 . . ?
C170 C169 H16T 109.2 . . ?
P3 C169 H16T 109.2 . . ?
H16S C169 H16T 107.9 . . ?
C169 C170 C171 114.8(9) . . ?
C169 C170 H17A 108.6 . . ?
C171 C170 H17A 108.6 . . ?
C169 C170 H17B 108.6 . . ?
C171 C170 H17B 108.6 . . ?
H17A C170 H17B 107.6 . . ?
C172 C171 C170 108.0(10) . . ?
C172 C171 H17C 110.1 . . ?
C170 C171 H17C 110.1 . . ?
C172 C171 H17D 110.1 . . ?
C170 C171 H17D 110.1 . . ?
H17C C171 H17D 108.4 . . ?
C171 C172 H17E 109.5 . . ?
C171 C172 H17F 109.5 . . ?
H17E C172 H17F 109.5 . . ?
C171 C172 H17G 109.5 . . ?
H17E C172 H17G 109.5 . . ?
H17F C172 H17G 109.5 . . ?
C185 P4 C181 107.4(5) . . ?
C185 P4 C189 102.5(4) . . ?
C181 P4 C189 106.6(4) . . ?
C185 P4 Pt2 117.8(4) . . ?
C181 P4 Pt2 112.9(4) . . ?
C189 P4 Pt2 108.6(4) . . ?
C182 C181 P4 115.0(6) . . ?
C182 C181 H18E 108.5 . . ?
P4 C181 H18E 108.5 . . ?
C182 C181 H18F 108.5 . . ?
P4 C181 H18F 108.5 . . ?
H18E C181 H18F 107.5 . . ?
C183 C182 C181 114.8(8) . . ?
C183 C182 H18G 108.6 . . ?
C181 C182 H18G 108.6 . . ?
C183 C182 H18H 108.6 . . ?
C181 C182 H18H 108.6 . . ?
H18G C182 H18H 107.5 . . ?
C182 C183 C184 112.5(9) . . ?
C182 C183 H18I 109.1 . . ?
C184 C183 H18I 109.1 . . ?
C182 C183 H18J 109.1 . . ?
C184 C183 H18J 109.1 . . ?
H18I C183 H18J 107.8 . . ?
C183 C184 H18K 109.5 . . ?
C183 C184 H18L 109.5 . . ?
H18K C184 H18L 109.5 . . ?
C183 C184 H18M 109.5 . . ?
H18K C184 H18M 109.5 . . ?
H18L C184 H18M 109.5 . . ?
C186 C185 P4 118.0(6) . . ?
C186 C185 H18N 107.8 . . ?
P4 C185 H18N 107.8 . . ?
C186 C185 H18O 107.8 . . ?
P4 C185 H18O 107.8 . . ?
H18N C185 H18O 107.1 . . ?
C185 C186 C187 111.9(7) . . ?
C185 C186 H18P 109.2 . . ?
C187 C186 H18P 109.2 . . ?
C185 C186 H18Q 109.2 . . ?
C187 C186 H18Q 109.2 . . ?
H18P C186 H18Q 107.9 . . ?
C188 C187 C186 111.3(8) . . ?
C188 C187 H18R 109.4 . . ?
C186 C187 H18R 109.4 . . ?
C188 C187 H18S 109.4 . . ?
C186 C187 H18S 109.4 . . ?
H18R C187 H18S 108.0 . . ?
C187 C188 H18T 109.5 . . ?
C187 C188 H18U 109.5 . . ?
H18T C188 H18U 109.5 . . ?
C187 C188 H18V 109.5 . . ?
H18T C188 H18V 109.5 . . ?
H18U C188 H18V 109.5 . . ?
C190 C189 P4 112.4(6) . . ?
C190 C189 H18W 109.1 . . ?
P4 C189 H18W 109.1 . . ?
C190 C189 H18$ 109.1 . . ?
P4 C189 H18$ 109.1 . . ?
H18W C189 H18$ 107.8 . . ?
C189 C190 C191 114.1(8) . . ?
C189 C190 H19A 108.7 . . ?
C191 C190 H19A 108.7 . . ?
C189 C190 H19B 108.7 . . ?
C191 C190 H19B 108.7 . . ?
H19A C190 H19B 107.6 . . ?
C190 C191 C192 113.5(9) . . ?
C190 C191 H19C 108.9 . . ?
C192 C191 H19C 108.9 . . ?
C190 C191 H19D 108.9 . . ?
C192 C191 H19D 108.9 . . ?
H19C C191 H19D 107.7 . . ?
C191 C192 H19E 109.5 . . ?
C191 C192 H19F 109.5 . . ?
H19E C192 H19F 109.5 . . ?
C191 C192 H19G 109.5 . . ?
H19E C192 H19G 109.5 . . ?
H19F C192 H19G 109.5 . . ?
C31B Pt2B C1B 177.1(5) . . ?
C31B Pt2B P3B 92.6(3) . . ?
C1B Pt2B P3B 88.3(3) . . ?
C31B Pt2B P4B 87.6(3) . . ?
C1B Pt2B P4B 91.7(3) . . ?
P3B Pt2B P4B 178.4(2) . . ?
C2B C1B Pt2B 176.5(11) . . ?
C1B C2B C3B 177.8(13) . . ?
C4B C3B C8B 118.6(7) . . ?
C4B C3B C2B 121.1(9) . . ?
C8B C3B C2B 120.1(8) . . ?
C5B C4B C3B 120.6(8) . . ?
C5B C4B H4B 119.7 . . ?
C3B C4B H4B 119.7 . . ?
C6B C5B C4B 120.6(8) . . ?
C6B C5B H5B 119.7 . . ?
C4B C5B H5B 119.7 . . ?
C5B C6B C7B 118.6(7) . . ?
C5B C6B C9B 123.3(7) . . ?
C7B C6B C9B 117.8(7) . . ?
C8B C7B C6B 120.5(8) . . ?
C8B C7B H7B 119.8 . . ?
C6B C7B H7B 119.8 . . ?
C7B C8B C3B 120.7(8) . . ?
C7B C8B H8B 119.6 . . ?
C3B C8B H8B 119.6 . . ?
C10B C9B C6B 179.4(15) . . ?
C9B C10B C11B 175.5(13) . . ?
C12B C11B C16B 118.6(6) . . ?
C12B C11B C10B 116.9(7) . . ?
C16B C11B C10B 124.5(7) . . ?
C13B C12B C11B 121.2(8) . . ?
C13B C12B H12B 119.4 . . ?
C11B C12B H12B 119.4 . . ?
C14B C13B C12B 119.7(8) . . ?
C14B C13B H13B 120.2 . . ?
C12B C13B H13B 120.2 . . ?
C15B C14B C13B 120.1(8) . . ?
C15B C14B H14D 120.0 . . ?
C13B C14B H14D 120.0 . . ?
C14B C15B C16B 121.4(8) . . ?
C14B C15B H15B 119.3 . . ?
C16B C15B H15B 119.3 . . ?
C11B C16B C15B 119.0(7) . . ?
C11B C16B C17B 125.6(6) . . ?
C15B C16B C17B 115.4(7) . . ?
O5B C17B O6B 122.3(8) . . ?
O5B C17B C16B 124.7(7) . . ?
O6B C17B C16B 113.0(7) . . ?
C17B O6B C18B 113.3(6) . . ?
C19B C18B O6B 103.2(5) . . ?
C19B C18B H8BX 111.1 . . ?
O6B C18B H8BX 111.1 . . ?
C19B C18B H8BY 111.1 . . ?
O6B C18B H8BY 111.1 . . ?
H8BX C18B H8BY 109.1 . . ?
C24B C19B C20B 111.9(7) . . ?
C24B C19B C18B 124.5(8) . . ?
C20B C19B C18B 123.5(8) . . ?
F11B C20B C21B 115.3(8) . . ?
F11B C20B C19B 119.3(8) . . ?
C21B C20B C19B 125.3(8) . . ?
F12B C21B C22B 119.9(8) . . ?
F12B C21B C20B 121.6(9) . . ?
C22B C21B C20B 118.5(8) . . ?
F13B C22B C23B 120.6(9) . . ?
F13B C22B C21B 119.6(9) . . ?
C23B C22B C21B 119.9(7) . . ?
F14B C23B C22B 120.3(9) . . ?
F14B C23B C24B 119.6(9) . . ?
C22B C23B C24B 120.1(8) . . ?
F15B C24B C23B 117.9(8) . . ?
F15B C24B C19B 117.8(8) . . ?
C23B C24B C19B 124.2(8) . . ?
C32B C31B Pt2B 178.2(9) . . ?
C31B C32B C33B 178.6(11) . . ?
C34B C33B C38B 118.8(7) . . ?
C34B C33B C32B 121.8(8) . . ?
C38B C33B C32B 119.1(8) . . ?
C35B C34B C33B 121.1(8) . . ?
C35B C34B H34B 119.4 . . ?
C33B C34B H34B 119.4 . . ?
C34B C35B C36B 119.4(8) . . ?
C34B C35B H35B 120.3 . . ?
C36B C35B H35B 120.3 . . ?
C37B C36B C35B 120.1(7) . . ?
C37B C36B C39B 117.9(7) . . ?
C35B C36B C39B 122.0(7) . . ?
C36B C37B C38B 120.5(8) . . ?
C36B C37B H37B 119.8 . . ?
C38B C37B H37B 119.8 . . ?
C37B C38B C33B 120.1(8) . . ?
C37B C38B H38B 120.0 . . ?
C33B C38B H38B 120.0 . . ?
C40B C39B C36B 177.6(9) . . ?
C39B C40B C41B 171.1(11) . . ?
C42B C41B C46B 119.3(7) . . ?
C42B C41B C40B 117.4(8) . . ?
C46B C41B C40B 123.2(8) . . ?
C41B C42B C43B 121.3(8) . . ?
C41B C42B H42B 119.4 . . ?
C43B C42B H42B 119.4 . . ?
C44B C43B C42B 119.5(8) . . ?
C44B C43B H43B 120.3 . . ?
C42B C43B H43B 120.3 . . ?
C43B C44B C45B 120.7(8) . . ?
C43B C44B H44B 119.7 . . ?
C45B C44B H44B 119.7 . . ?
C44B C45B C46B 120.9(8) . . ?
C44B C45B H45B 119.6 . . ?
C46B C45B H45B 119.6 . . ?
C45B C46B C41B 118.2(7) . . ?
C45B C46B C47B 115.1(7) . . ?
C41B C46B C47B 126.5(7) . . ?
O7B C47B O8B 120.9(9) . . ?
O7B C47B C46B 125.6(8) . . ?
O8B C47B C46B 113.6(7) . . ?
C47B O8B C48B 118.0(8) . . ?
O8B C48B C49B 107.7(6) . . ?
O8B C48B H48E 110.2 . . ?
C49B C48B H48E 110.2 . . ?
O8B C48B H48F 110.2 . . ?
C49B C48B H48F 110.2 . . ?
H48E C48B H48F 108.5 . . ?
C50B C49B C54B 116.8(7) . . ?
C50B C49B C48B 122.4(8) . . ?
C54B C49B C48B 120.7(8) . . ?
C51B C50B F16B 117.5(8) . . ?
C51B C50B C49B 123.3(7) . . ?
F16B C50B C49B 119.2(8) . . ?
F17B C51B C50B 122.1(8) . . ?
F17B C51B C52B 118.5(8) . . ?
C50B C51B C52B 119.3(8) . . ?
F18B C52B C53B 119.9(8) . . ?
F18B C52B C51B 120.6(8) . . ?
C53B C52B C51B 119.5(7) . . ?
F19B C53B C52B 119.6(8) . . ?
F19B C53B C54B 120.6(8) . . ?
C52B C53B C54B 119.7(7) . . ?
F20B C54B C53B 117.6(8) . . ?
F20B C54B C49B 121.1(8) . . ?
C53B C54B C49B 121.3(7) . . ?
C69B P3B C61B 107.2(5) . . ?
C69B P3B C65B 105.1(5) . . ?
C61B P3B C65B 104.5(5) . . ?
C69B P3B Pt2B 112.3(5) . . ?
C61B P3B Pt2B 109.4(5) . . ?
C65B P3B Pt2B 117.6(4) . . ?
C62B C61B P3B 110.6(7) . . ?
C62B C61B H61E 109.5 . . ?
P3B C61B H61E 109.5 . . ?
C62B C61B H61F 109.5 . . ?
P3B C61B H61F 109.5 . . ?
H61E C61B H61F 108.1 . . ?
C63B C62B C61B 115.9(9) . . ?
C63B C62B H62E 108.3 . . ?
C61B C62B H62E 108.3 . . ?
C63B C62B H62F 108.3 . . ?
C61B C62B H62F 108.3 . . ?
H62E C62B H62F 107.4 . . ?
C62B C63B C64B 110.3(9) . . ?
C62B C63B H63E 109.6 . . ?
C64B C63B H63E 109.6 . . ?
C62B C63B H63F 109.6 . . ?
C64B C63B H63F 109.6 . . ?
H63E C63B H63F 108.1 . . ?
C63B C64B H64G 109.5 . . ?
C63B C64B H64H 109.5 . . ?
H64G C64B H64H 109.5 . . ?
C63B C64B H64I 109.5 . . ?
H64G C64B H64I 109.5 . . ?
H64H C64B H64I 109.5 . . ?
C66B C65B P3B 113.4(7) . . ?
C66B C65B H65E 108.9 . . ?
P3B C65B H65E 108.9 . . ?
C66B C65B H65F 108.9 . . ?
P3B C65B H65F 108.9 . . ?
H65E C65B H65F 107.7 . . ?
C65B C66B C67B 113.8(9) . . ?
C65B C66B H66E 108.8 . . ?
C67B C66B H66E 108.8 . . ?
C65B C66B H66F 108.8 . . ?
C67B C66B H66F 108.8 . . ?
H66E C66B H66F 107.7 . . ?
C68B C67B C66B 111.6(9) . . ?
C68B C67B H67E 109.3 . . ?
C66B C67B H67E 109.3 . . ?
C68B C67B H67F 109.3 . . ?
C66B C67B H67F 109.3 . . ?
H67E C67B H67F 108.0 . . ?
C67B C68B H68G 109.5 . . ?
C67B C68B H68H 109.5 . . ?
H68G C68B H68H 109.5 . . ?
C67B C68B H68I 109.5 . . ?
H68G C68B H68I 109.5 . . ?
H68H C68B H68I 109.5 . . ?
C70B C69B P3B 111.8(7) . . ?
C70B C69B H69E 109.2 . . ?
P3B C69B H69E 109.2 . . ?
C70B C69B H69F 109.2 . . ?
P3B C69B H69F 109.2 . . ?
H69E C69B H69F 107.9 . . ?
C69B C70B C71B 118.3(9) . . ?
C69B C70B H70E 107.7 . . ?
C71B C70B H70E 107.7 . . ?
C69B C70B H70F 107.7 . . ?
C71B C70B H70F 107.7 . . ?
H70E C70B H70F 107.1 . . ?
C72B C71B C70B 107.3(10) . . ?
C72B C71B H71E 110.2 . . ?
C70B C71B H71E 110.2 . . ?
C72B C71B H71F 110.2 . . ?
C70B C71B H71F 110.2 . . ?
H71E C71B H71F 108.5 . . ?
C71B C72B H72G 109.5 . . ?
C71B C72B H72H 109.5 . . ?
H72G C72B H72H 109.5 . . ?
C71B C72B H72I 109.5 . . ?
H72G C72B H72I 109.5 . . ?
H72H C72B H72I 109.5 . . ?
C89B P4B C85B 105.2(5) . . ?
C89B P4B C81B 105.9(4) . . ?
C85B P4B C81B 106.6(5) . . ?
C89B P4B Pt2B 112.2(4) . . ?
C85B P4B Pt2B 114.3(3) . . ?
C81B P4B Pt2B 112.1(4) . . ?
C82B C81B P4B 112.7(6) . . ?
C82B C81B H81E 109.1 . . ?
P4B C81B H81E 109.1 . . ?
C82B C81B H81F 109.1 . . ?
P4B C81B H81F 109.1 . . ?
H81E C81B H81F 107.8 . . ?
C83B C82B C81B 113.0(8) . . ?
C83B C82B H82E 109.0 . . ?
C81B C82B H82E 109.0 . . ?
C83B C82B H82F 109.0 . . ?
C81B C82B H82F 109.0 . . ?
H82E C82B H82F 107.8 . . ?
C82B C83B C84B 111.6(9) . . ?
C82B C83B H83E 109.3 . . ?
C84B C83B H83E 109.3 . . ?
C82B C83B H83F 109.3 . . ?
C84B C83B H83F 109.3 . . ?
H83E C83B H83F 108.0 . . ?
C83B C84B H84G 109.5 . . ?
C83B C84B H84H 109.5 . . ?
H84G C84B H84H 109.5 . . ?
C83B C84B H84I 109.5 . . ?
H84G C84B H84I 109.5 . . ?
H84H C84B H84I 109.5 . . ?
C86B C85B P4B 117.4(7) . . ?
C86B C85B H85E 107.9 . . ?
P4B C85B H85E 107.9 . . ?
C86B C85B H85F 107.9 . . ?
P4B C85B H85F 107.9 . . ?
H85E C85B H85F 107.2 . . ?
C85B C86B C87B 112.0(9) . . ?
C85B C86B H86E 109.2 . . ?
C87B C86B H86E 109.2 . . ?
C85B C86B H86F 109.2 . . ?
C87B C86B H86F 109.2 . . ?
H86E C86B H86F 107.9 . . ?
C88B C87B C86B 112.3(9) . . ?
C88B C87B H87E 109.1 . . ?
C86B C87B H87E 109.1 . . ?
C88B C87B H87F 109.1 . . ?
C86B C87B H87F 109.1 . . ?
H87E C87B H87F 107.9 . . ?
C87B C88B H88G 109.5 . . ?
C87B C88B H88H 109.5 . . ?
H88G C88B H88H 109.5 . . ?
C87B C88B H88I 109.5 . . ?
H88G C88B H88I 109.5 . . ?
H88H C88B H88I 109.5 . . ?
C90B C89B P4B 115.5(7) . . ?
C90B C89B H89E 108.4 . . ?
P4B C89B H89E 108.4 . . ?
C90B C89B H89F 108.4 . . ?
P4B C89B H89F 108.4 . . ?
H89E C89B H89F 107.5 . . ?
C89B C90B C91B 113.3(9) . . ?
C89B C90B H90E 108.9 . . ?
C91B C90B H90E 108.9 . . ?
C89B C90B H90F 108.9 . . ?
C91B C90B H90F 108.9 . . ?
H90E C90B H90F 107.7 . . ?
C92B C91B C90B 113.3(10) . . ?
C92B C91B H91E 108.9 . . ?
C90B C91B H91E 108.9 . . ?
C92B C91B H91F 108.9 . . ?
C90B C91B H91F 108.9 . . ?
H91E C91B H91F 107.7 . . ?
C91B C92B H92G 109.5 . . ?
C91B C92B H92H 109.5 . . ?
H92G C92B H92H 109.5 . . ?
C91B C92B H92I 109.5 . . ?
H92G C92B H92I 109.5 . . ?
H92H C92B H92I 109.5 . . ?

loop_
_geom_bond_atom_site_label_1
_geom_bond_atom_site_label_2
_geom_bond_distance
_geom_bond_site_symmetry_2
_geom_bond_publ_flag
Pt1 C31 1.989(6) . ?
Pt1 C1 2.006(6) . ?
Pt1 P2 2.289(4) . ?
Pt1 P1 2.295(4) . ?
C1 C2 1.207(7) . ?
C2 C3 1.442(7) . ?
C3 C4 1.393(9) . ?
C3 C8 1.394(9) . ?
C4 C5 1.392(8) . ?
C4 H4 0.9500 . ?
C5 C6 1.388(9) . ?
C5 H5 0.9500 . ?
C6 C7 1.394(9) . ?
C6 C9 1.442(7) . ?
C7 C8 1.392(9) . ?
C7 H7 0.9500 . ?
C8 H8 0.9500 . ?
C9 C10 1.194(8) . ?
C10 C11 1.440(7) . ?
C11 C12 1.403(9) . ?
C11 C16 1.407(8) . ?
C12 C13 1.391(8) . ?
C12 H12 0.9500 . ?
C13 C14 1.384(9) . ?
C13 H13 0.9500 . ?
C14 C15 1.371(9) . ?
C14 H14 0.9500 . ?
C15 C16 1.409(8) . ?
C15 H15 0.9500 . ?
C16 C17 1.484(8) . ?
C17 O1 1.207(8) . ?
C17 O2 1.355(7) . ?
O2 C18 1.460(7) . ?
C18 C19 1.478(8) . ?
C18 H18A 0.9900 . ?
C18 H18B 0.9900 . ?
C19 C20 1.399(9) . ?
C19 C24 1.401(9) . ?
C20 F1 1.340(9) . ?
C20 C21 1.386(9) . ?
C21 F2 1.339(9) . ?
C21 C22 1.368(10) . ?
C22 F3 1.350(7) . ?
C22 C23 1.365(11) . ?
C23 F4 1.341(9) . ?
C23 C24 1.389(9) . ?
C24 F5 1.358(9) . ?
C31 C32 1.207(7) . ?
C32 C33 1.438(7) . ?
C33 C34 1.396(10) . ?
C33 C38 1.404(10) . ?
C34 C35 1.389(8) . ?
C34 H34 0.9500 . ?
C35 C36 1.402(10) . ?
C35 H35 0.9500 . ?
C36 C37 1.384(10) . ?
C36 C39 1.447(7) . ?
C37 C38 1.393(9) . ?
C37 H37 0.9500 . ?
C38 H38 0.9500 . ?
C39 C40 1.186(7) . ?
C40 C41 1.446(7) . ?
C41 C42 1.380(9) . ?
C41 C46 1.418(9) . ?
C42 C43 1.392(8) . ?
C42 H42 0.9500 . ?
C43 C44 1.376(11) . ?
C43 H43 0.9500 . ?
C44 C45 1.376(11) . ?
C44 H44 0.9500 . ?
C45 C46 1.407(8) . ?
C45 H45 0.9500 . ?
C46 C47 1.474(9) . ?
C47 O3 1.193(9) . ?
C47 O4 1.327(8) . ?
O4 C48 1.424(8) . ?
C48 C49 1.514(9) . ?
C48 H48A 0.9900 . ?
C48 H48B 0.9900 . ?
C49 C50 1.369(10) . ?
C49 C54 1.384(8) . ?
C50 F6 1.351(8) . ?
C50 C51 1.356(10) . ?
C51 F7 1.334(9) . ?
C51 C52 1.391(9) . ?
C52 F8 1.335(8) . ?
C52 C53 1.369(9) . ?
C53 F9 1.339(8) . ?
C53 C54 1.381(8) . ?
C54 F10 1.342(8) . ?
P1 C61 1.819(6) . ?
P1 C69 1.823(7) . ?
P1 C65 1.841(6) . ?
C61 C62 1.505(8) . ?
C61 H61A 0.9900 . ?
C61 H61B 0.9900 . ?
C62 C63 1.525(8) . ?
C62 H62A 0.9900 . ?
C62 H62B 0.9900 . ?
C63 C64 1.504(9) . ?
C63 H63A 0.9900 . ?
C63 H63B 0.9900 . ?
C64 H64A 0.9800 . ?
C64 H64B 0.9800 . ?
C64 H64C 0.9800 . ?
C65 C66 1.514(8) . ?
C65 H65A 0.9900 . ?
C65 H65B 0.9900 . ?
C66 C67 1.524(8) . ?
C66 H66A 0.9900 . ?
C66 H66B 0.9900 . ?
C67 C68 1.515(9) . ?
C67 H67A 0.9900 . ?
C67 H67B 0.9900 . ?
C68 H68A 0.9800 . ?
C68 H68B 0.9800 . ?
C68 H68C 0.9800 . ?
C69 C70 1.495(8) . ?
C69 H69A 0.9900 . ?
C69 H69B 0.9900 . ?
C70 C71 1.491(9) . ?
C70 H70A 0.9900 . ?
C70 H70B 0.9900 . ?
C71 C72 1.515(9) . ?
C71 H71A 0.9900 . ?
C71 H71B 0.9900 . ?
C72 H72A 0.9800 . ?
C72 H72B 0.9800 . ?
C72 H72C 0.9800 . ?
P2 C81 1.815(7) . ?
P2 C89 1.825(7) . ?
P2 C85 1.839(7) . ?
C81 C82 1.511(8) . ?
C81 H81A 0.9900 . ?
C81 H81B 0.9900 . ?
C82 C83 1.511(9) . ?
C82 H82A 0.9900 . ?
C82 H82B 0.9900 . ?
C83 C84 1.521(9) . ?
C83 H83A 0.9900 . ?
C83 H83B 0.9900 . ?
C84 H84A 0.9800 . ?
C84 H84B 0.9800 . ?
C84 H84C 0.9800 . ?
C85 C86 1.503(8) . ?
C85 H85A 0.9900 . ?
C85 H85B 0.9900 . ?
C86 C87 1.530(8) . ?
C86 H86A 0.9900 . ?
C86 H86B 0.9900 . ?
C87 C88 1.511(9) . ?
C87 H87A 0.9900 . ?
C87 H87B 0.9900 . ?
C88 H88A 0.9800 . ?
C88 H88B 0.9800 . ?
C88 H88C 0.9800 . ?
C89 C90 1.484(8) . ?
C89 H89A 0.9900 . ?
C89 H89B 0.9900 . ?
C90 C91 1.509(8) . ?
C90 H90A 0.9900 . ?
C90 H90B 0.9900 . ?
C91 C92 1.511(9) . ?
C91 H91A 0.9900 . ?
C91 H91B 0.9900 . ?
C92 H92A 0.9800 . ?
C92 H92B 0.9800 . ?
C92 H92C 0.9800 . ?
Pt1A C31A 1.999(6) . ?
Pt1A C1A 2.001(6) . ?
Pt1A P2A 2.281(5) . ?
Pt1A P1A 2.304(5) . ?
C1A C2A 1.209(7) . ?
C2A C3A 1.441(7) . ?
C3A C8A 1.392(9) . ?
C3A C4A 1.392(9) . ?
C4A C5A 1.389(8) . ?
C4A H4A 0.9500 . ?
C5A C6A 1.386(9) . ?
C5A H5A 0.9500 . ?
C6A C7A 1.396(9) . ?
C6A C9A 1.443(7) . ?
C7A C8A 1.394(8) . ?
C7A H7A 0.9500 . ?
C8A H8A 0.9500 . ?
C9A C10A 1.194(8) . ?
C10A C11A 1.440(7) . ?
C11A C12A 1.403(9) . ?
C11A C16A 1.406(8) . ?
C12A C13A 1.392(8) . ?
C12A H12A 0.9500 . ?
C13A C14A 1.384(9) . ?
C13A H13A 0.9500 . ?
C14A C15A 1.371(9) . ?
C14A H14A 0.9500 . ?
C15A C16A 1.409(8) . ?
C15A H15A 0.9500 . ?
C16A C17A 1.482(8) . ?
C17A O1A 1.208(8) . ?
C17A O2A 1.356(7) . ?
O2A C18A 1.457(8) . ?
C18A C19A 1.476(8) . ?
C18A H18C 0.9900 . ?
C18A H18D 0.9900 . ?
C19A C20A 1.395(9) . ?
C19A C24A 1.403(9) . ?
C20A F1A 1.339(9) . ?
C20A C21A 1.386(9) . ?
C21A F2A 1.340(9) . ?
C21A C22A 1.369(10) . ?
C22A F3A 1.349(7) . ?
C22A C23A 1.366(11) . ?
C23A F4A 1.340(9) . ?
C23A C24A 1.388(9) . ?
C24A F5A 1.358(9) . ?
C31A C32A 1.210(7) . ?
C32A C33A 1.441(7) . ?
C33A C34A 1.398(10) . ?
C33A C38A 1.405(10) . ?
C34A C35A 1.388(8) . ?
C34A H34A 0.9500 . ?
C35A C36A 1.404(10) . ?
C35A H35A 0.9500 . ?
C36A C37A 1.382(10) . ?
C36A C39A 1.449(7) . ?
C37A C38A 1.398(9) . ?
C37A H37A 0.9500 . ?
C38A H38A 0.9500 . ?
C39A C40A 1.188(7) . ?
C40A C41A 1.447(7) . ?
C41A C42A 1.381(9) . ?
C41A C46A 1.418(9) . ?
C42A C43A 1.394(8) . ?
C42A H42A 0.9500 . ?
C43A C44A 1.373(11) . ?
C43A H43A 0.9500 . ?
C44A C45A 1.377(11) . ?
C44A H44A 0.9500 . ?
C45A C46A 1.404(8) . ?
C45A H45A 0.9500 . ?
C46A C47A 1.472(9) . ?
C47A O3A 1.191(9) . ?
C47A O4A 1.328(8) . ?
O4A C48A 1.419(8) . ?
C48A C49A 1.512(9) . ?
C48A H48C 0.9900 . ?
C48A H48D 0.9900 . ?
C49A C50A 1.374(10) . ?
C49A C54A 1.391(8) . ?
C50A C51A 1.349(10) . ?
C50A F6A 1.352(8) . ?
C51A F7A 1.341(9) . ?
C51A C52A 1.387(9) . ?
C52A F8A 1.330(8) . ?
C52A C53A 1.368(9) . ?
C53A F9A 1.338(8) . ?
C53A C54A 1.387(8) . ?
C54A F10A 1.344(8) . ?
P1A C69A 1.815(7) . ?
P1A C61A 1.828(6) . ?
P1A C65A 1.848(6) . ?
C61A C62A 1.510(8) . ?
C61A H61C 0.9900 . ?
C61A H61D 0.9900 . ?
C62A C63A 1.525(8) . ?
C62A H62C 0.9900 . ?
C62A H62D 0.9900 . ?
C63A C64A 1.512(9) . ?
C63A H63C 0.9900 . ?
C63A H63D 0.9900 . ?
C64A H64D 0.9800 . ?
C64A H64E 0.9800 . ?
C64A H64F 0.9800 . ?
C65A C66A 1.518(8) . ?
C65A H65C 0.9900 . ?
C65A H65D 0.9900 . ?
C66A C67A 1.533(8) . ?
C66A H66C 0.9900 . ?
C66A H66D 0.9900 . ?
C67A C68A 1.513(9) . ?
C67A H67C 0.9900 . ?
C67A H67D 0.9900 . ?
C68A H68D 0.9800 . ?
C68A H68E 0.9800 . ?
C68A H68F 0.9800 . ?
C69A C70A 1.496(8) . ?
C69A H69C 0.9900 . ?
C69A H69D 0.9900 . ?
C70A C71A 1.505(9) . ?
C70A H70C 0.9900 . ?
C70A H70D 0.9900 . ?
C71A C72A 1.505(9) . ?
C71A H71C 0.9900 . ?
C71A H71D 0.9900 . ?
C72A H72D 0.9800 . ?
C72A H72E 0.9800 . ?
C72A H72F 0.9800 . ?
P2A C89A 1.823(7) . ?
P2A C85A 1.835(7) . ?
P2A C81A 1.843(7) . ?
C81A C82A 1.523(8) . ?
C81A H81C 0.9900 . ?
C81A H81D 0.9900 . ?
C82A C83A 1.506(9) . ?
C82A H82C 0.9900 . ?
C82A H82D 0.9900 . ?
C83A C84A 1.513(9) . ?
C83A H83C 0.9900 . ?
C83A H83D 0.9900 . ?
C84A H84D 0.9800 . ?
C84A H84E 0.9800 . ?
C84A H84F 0.9800 . ?
C85A C86A 1.505(8) . ?
C85A H85C 0.9900 . ?
C85A H85D 0.9900 . ?
C86A C87A 1.527(8) . ?
C86A H86C 0.9900 . ?
C86A H86D 0.9900 . ?
C87A C88A 1.514(9) . ?
C87A H87C 0.9900 . ?
C87A H87D 0.9900 . ?
C88A H88D 0.9800 . ?
C88A H88E 0.9800 . ?
C88A H88F 0.9800 . ?
C89A C90A 1.479(9) . ?
C89A H89C 0.9900 . ?
C89A H89D 0.9900 . ?
C90A C91A 1.513(8) . ?
C90A H90C 0.9900 . ?
C90A H90D 0.9900 . ?
C91A C92A 1.508(9) . ?
C91A H91C 0.9900 . ?
C91A H91D 0.9900 . ?
C92A H92D 0.9800 . ?
C92A H92E 0.9800 . ?
C92A H92F 0.9800 . ?
Pt2 C101 1.991(5) . ?
Pt2 C131 2.004(5) . ?
Pt2 P3 2.288(4) . ?
Pt2 P4 2.309(3) . ?
C101 C102 1.205(7) . ?
C102 C103 1.442(7) . ?
C103 C104 1.392(9) . ?
C103 C108 1.394(9) . ?
C104 C105 1.389(8) . ?
C104 H104 0.9500 . ?
C105 C106 1.389(9) . ?
C105 H105 0.9500 . ?
C106 C107 1.396(9) . ?
C106 C109 1.440(7) . ?
C107 C108 1.395(8) . ?
C107 H107 0.9500 . ?
C108 H108 0.9500 . ?
C109 C110 1.194(7) . ?
C110 C111 1.439(7) . ?
C111 C112 1.402(9) . ?
C111 C116 1.407(8) . ?
C112 C113 1.389(8) . ?
C112 H112 0.9500 . ?
C113 C114 1.382(9) . ?
C113 H113 0.9500 . ?
C114 C115 1.372(9) . ?
C114 H114 0.9500 . ?
C115 C116 1.413(7) . ?
C115 H115 0.9500 . ?
C116 C117 1.483(9) . ?
C117 O5 1.212(8) . ?
C117 O6 1.354(7) . ?
O6 C118 1.466(7) . ?
C118 C119 1.484(7) . ?
C118 H11A 0.9900 . ?
C118 H11B 0.9900 . ?
C119 C124 1.388(9) . ?
C119 C120 1.392(9) . ?
C120 F11 1.346(8) . ?
C120 C121 1.389(9) . ?
C121 F12 1.339(9) . ?
C121 C122 1.365(10) . ?
C122 F13 1.348(7) . ?
C122 C123 1.364(11) . ?
C123 F14 1.339(9) . ?
C123 C124 1.385(9) . ?
C124 F15 1.354(9) . ?
C131 C132 1.207(7) . ?
C132 C133 1.437(7) . ?
C133 C134 1.394(10) . ?
C133 C138 1.399(10) . ?
C134 C135 1.385(8) . ?
C134 H134 0.9500 . ?
C135 C136 1.394(10) . ?
C135 H135 0.9500 . ?
C136 C137 1.382(10) . ?
C136 C139 1.449(7) . ?
C137 C138 1.394(9) . ?
C137 H137 0.9500 . ?
C138 H138 0.9500 . ?
C139 C140 1.188(7) . ?
C140 C141 1.448(7) . ?
C141 C142 1.379(9) . ?
C141 C146 1.419(9) . ?
C142 C143 1.394(8) . ?
C142 H142 0.9500 . ?
C143 C144 1.373(11) . ?
C143 H143 0.9500 . ?
C144 C145 1.378(10) . ?
C144 H144 0.9500 . ?
C145 C146 1.408(8) . ?
C145 H145 0.9500 . ?
C146 C147 1.472(9) . ?
C147 O7 1.189(9) . ?
C147 O8 1.328(8) . ?
O8 C148 1.423(7) . ?
C148 C149 1.514(9) . ?
C148 H14B 0.9900 . ?
C148 H14C 0.9900 . ?
C149 C150 1.373(9) . ?
C149 C154 1.389(8) . ?
C150 F16 1.353(8) . ?
C150 C151 1.354(10) . ?
C151 F17 1.338(8) . ?
C151 C152 1.389(9) . ?
C152 F18 1.333(8) . ?
C152 C153 1.367(9) . ?
C153 F19 1.340(7) . ?
C153 C154 1.385(8) . ?
C154 F20 1.342(8) . ?
P3 C161 1.819(6) . ?
P3 C169 1.821(6) . ?
P3 C165 1.831(6) . ?
C161 C162 1.524(8) . ?
C161 H16A 0.9900 . ?
C161 H16B 0.9900 . ?
C162 C163 1.524(8) . ?
C162 H16C 0.9900 . ?
C162 H16D 0.9900 . ?
C163 C164 1.515(8) . ?
C163 H16E 0.9900 . ?
C163 H16F 0.9900 . ?
C164 H16G 0.9800 . ?
C164 H16H 0.9800 . ?
C164 H16I 0.9800 . ?
C165 C166 1.499(8) . ?
C165 H16J 0.9900 . ?
C165 H16K 0.9900 . ?
C166 C167 1.534(8) . ?
C166 H16L 0.9900 . ?
C166 H16M 0.9900 . ?
C167 C168 1.511(9) . ?
C167 H16N 0.9900 . ?
C167 H16O 0.9900 . ?
C168 H16P 0.9800 . ?
C168 H16Q 0.9800 . ?
C168 H16R 0.9800 . ?
C169 C170 1.512(8) . ?
C169 H16S 0.9900 . ?
C169 H16T 0.9900 . ?
C170 C171 1.515(8) . ?
C170 H17A 0.9900 . ?
C170 H17B 0.9900 . ?
C171 C172 1.499(9) . ?
C171 H17C 0.9900 . ?
C171 H17D 0.9900 . ?
C172 H17E 0.9800 . ?
C172 H17F 0.9800 . ?
C172 H17G 0.9800 . ?
P4 C185 1.822(6) . ?
P4 C181 1.823(6) . ?
P4 C189 1.842(6) . ?
C181 C182 1.516(8) . ?
C181 H18E 0.9900 . ?
C181 H18F 0.9900 . ?
C182 C183 1.510(8) . ?
C182 H18G 0.9900 . ?
C182 H18H 0.9900 . ?
C183 C184 1.522(9) . ?
C183 H18I 0.9900 . ?
C183 H18J 0.9900 . ?
C184 H18K 0.9800 . ?
C184 H18L 0.9800 . ?
C184 H18M 0.9800 . ?
C185 C186 1.497(8) . ?
C185 H18N 0.9900 . ?
C185 H18O 0.9900 . ?
C186 C187 1.528(8) . ?
C186 H18P 0.9900 . ?
C186 H18Q 0.9900 . ?
C187 C188 1.512(9) . ?
C187 H18R 0.9900 . ?
C187 H18S 0.9900 . ?
C188 H18T 0.9800 . ?
C188 H18U 0.9800 . ?
C188 H18V 0.9800 . ?
C189 C190 1.504(8) . ?
C189 H18W 0.9900 . ?
C189 H18$ 0.9900 . ?
C190 C191 1.507(9) . ?
C190 H19A 0.9900 . ?
C190 H19B 0.9900 . ?
C191 C192 1.510(9) . ?
C191 H19C 0.9900 . ?
C191 H19D 0.9900 . ?
C192 H19E 0.9800 . ?
C192 H19F 0.9800 . ?
C192 H19G 0.9800 . ?
Pt2B C31B 1.994(6) . ?
Pt2B C1B 2.003(6) . ?
Pt2B P3B 2.293(4) . ?
Pt2B P4B 2.297(3) . ?
C1B C2B 1.202(7) . ?
C2B C3B 1.441(7) . ?
C3B C4B 1.391(9) . ?
C3B C8B 1.392(9) . ?
C4B C5B 1.391(8) . ?
C4B H4B 0.9500 . ?
C5B C6B 1.389(9) . ?
C5B H5B 0.9500 . ?
C6B C7B 1.396(9) . ?
C6B C9B 1.439(7) . ?
C7B C8B 1.390(9) . ?
C7B H7B 0.9500 . ?
C8B H8B 0.9500 . ?
C9B C10B 1.193(8) . ?
C10B C11B 1.439(7) . ?
C11B C12B 1.404(9) . ?
C11B C16B 1.407(8) . ?
C12B C13B 1.395(8) . ?
C12B H12B 0.9500 . ?
C13B C14B 1.385(9) . ?
C13B H13B 0.9500 . ?
C14B C15B 1.370(9) . ?
C14B H14D 0.9500 . ?
C15B C16B 1.410(7) . ?
C15B H15B 0.9500 . ?
C16B C17B 1.482(9) . ?
C17B O5B 1.207(8) . ?
C17B O6B 1.350(7) . ?
O6B C18B 1.462(8) . ?
C18B C19B 1.460(8) . ?
C18B H8BX 0.9900 . ?
C18B H8BY 0.9900 . ?
C19B C24B 1.399(9) . ?
C19B C20B 1.410(9) . ?
C20B F11B 1.344(9) . ?
C20B C21B 1.387(9) . ?
C21B F12B 1.343(9) . ?
C21B C22B 1.367(10) . ?
C22B F13B 1.349(7) . ?
C22B C23B 1.366(11) . ?
C23B F14B 1.341(9) . ?
C23B C24B 1.384(9) . ?
C24B F15B 1.359(9) . ?
C31B C32B 1.208(7) . ?
C32B C33B 1.441(7) . ?
C33B C34B 1.397(10) . ?
C33B C38B 1.402(10) . ?
C34B C35B 1.389(9) . ?
C34B H34B 0.9500 . ?
C35B C36B 1.397(10) . ?
C35B H35B 0.9500 . ?
C36B C37B 1.384(10) . ?
C36B C39B 1.448(7) . ?
C37B C38B 1.393(9) . ?
C37B H37B 0.9500 . ?
C38B H38B 0.9500 . ?
C39B C40B 1.188(8) . ?
C40B C41B 1.446(7) . ?
C41B C42B 1.382(9) . ?
C41B C46B 1.417(9) . ?
C42B C43B 1.393(8) . ?
C42B H42B 0.9500 . ?
C43B C44B 1.373(11) . ?
C43B H43B 0.9500 . ?
C44B C45B 1.375(11) . ?
C44B H44B 0.9500 . ?
C45B C46B 1.410(8) . ?
C45B H45B 0.9500 . ?
C46B C47B 1.475(9) . ?
C47B O7B 1.195(9) . ?
C47B O8B 1.328(8) . ?
O8B C48B 1.417(8) . ?
C48B C49B 1.515(9) . ?
C48B H48E 0.9900 . ?
C48B H48F 0.9900 . ?
C49B C50B 1.370(9) . ?
C49B C54B 1.388(8) . ?
C50B C51B 1.352(10) . ?
C50B F16B 1.353(8) . ?
C51B F17B 1.339(8) . ?
C51B C52B 1.391(9) . ?
C52B F18B 1.332(8) . ?
C52B C53B 1.368(9) . ?
C53B F19B 1.339(7) . ?
C53B C54B 1.386(8) . ?
C54B F20B 1.344(8) . ?
P3B C69B 1.828(6) . ?
P3B C61B 1.831(6) . ?
P3B C65B 1.837(6) . ?
C61B C62B 1.525(8) . ?
C61B H61E 0.9900 . ?
C61B H61F 0.9900 . ?
C62B C63B 1.516(8) . ?
C62B H62E 0.9900 . ?
C62B H62F 0.9900 . ?
C63B C64B 1.518(9) . ?
C63B H63E 0.9900 . ?
C63B H63F 0.9900 . ?
C64B H64G 0.9800 . ?
C64B H64H 0.9800 . ?
C64B H64I 0.9800 . ?
C65B C66B 1.517(8) . ?
C65B H65E 0.9900 . ?
C65B H65F 0.9900 . ?
C66B C67B 1.528(8) . ?
C66B H66E 0.9900 . ?
C66B H66F 0.9900 . ?
C67B C68B 1.507(9) . ?
C67B H67E 0.9900 . ?
C67B H67F 0.9900 . ?
C68B H68G 0.9800 . ?
C68B H68H 0.9800 . ?
C68B H68I 0.9800 . ?
C69B C70B 1.511(8) . ?
C69B H69E 0.9900 . ?
C69B H69F 0.9900 . ?
C70B C71B 1.514(8) . ?
C70B H70E 0.9900 . ?
C70B H70F 0.9900 . ?
C71B C72B 1.508(9) . ?
C71B H71E 0.9900 . ?
C71B H71F 0.9900 . ?
C72B H72G 0.9800 . ?
C72B H72H 0.9800 . ?
C72B H72I 0.9800 . ?
P4B C89B 1.822(7) . ?
P4B C85B 1.829(7) . ?
P4B C81B 1.829(7) . ?
C81B C82B 1.522(8) . ?
C81B H81E 0.9900 . ?
C81B H81F 0.9900 . ?
C82B C83B 1.513(8) . ?
C82B H82E 0.9900 . ?
C82B H82F 0.9900 . ?
C83B C84B 1.524(9) . ?
C83B H83E 0.9900 . ?
C83B H83F 0.9900 . ?
C84B H84G 0.9800 . ?
C84B H84H 0.9800 . ?
C84B H84I 0.9800 . ?
C85B C86B 1.505(8) . ?
C85B H85E 0.9900 . ?
C85B H85F 0.9900 . ?
C86B C87B 1.524(8) . ?
C86B H86E 0.9900 . ?
C86B H86F 0.9900 . ?
C87B C88B 1.506(9) . ?
C87B H87E 0.9900 . ?
C87B H87F 0.9900 . ?
C88B H88G 0.9800 . ?
C88B H88H 0.9800 . ?
C88B H88I 0.9800 . ?
C89B C90B 1.494(8) . ?
C89B H89E 0.9900 . ?
C89B H89F 0.9900 . ?
C90B C91B 1.512(9) . ?
C90B H90E 0.9900 . ?
C90B H90F 0.9900 . ?
C91B C92B 1.508(9) . ?
C91B H91E 0.9900 . ?
C91B H91F 0.9900 . ?
C92B H92G 0.9800 . ?
C92B H92H 0.9800 . ?
C92B H92I 0.9800 . ?
